data_1570467
loop_
_publ_author_name
'Tian, Yi-Qi'
'Dai, Lin-Fang'
'Mu, Wen-Lei'
'Yu, Wei-Dong'
'Yan, Jun'
'Liu, Chao'

_publ_section_title
;
 Atomically accurate site-specific ligand tailoring of highly acid- and
 alkali-resistant Ti(iv)-based metallamacrocycle for enhanced
 CO<sub>2</sub> photoreduction.
;
_journal_issue 48
_journal_name_full 'Chemical science'
_journal_page_first 14280
_journal_page_last 14289
_journal_paper_doi 10.1039/d3sc06046b
_journal_volume 14
_journal_year 2023
_chemical_formula_sum 'C198 H235 Na O46 Ti8'
_chemical_formula_weight 3757.04
_space_group_crystal_system monoclinic
_space_group_IT_number 15
_space_group_name_Hall '-C 2yc'
_space_group_name_H-M_alt 'C 1 2/c 1'
_atom_sites_solution_hydrogens mixed
_audit_block_doi 10.5517/ccdc.csd.cc2bzp12
_audit_creation_method SHELXL-2013
_audit_update_record
;
2022-05-23 deposited with the CCDC.	2023-11-29 downloaded from the CCDC.
;
_cell_angle_alpha 90
_cell_angle_beta 114.888(9)
_cell_angle_gamma 90
_cell_formula_units_Z 8
_cell_length_a 39.095(9)
_cell_length_b 33.277(15)
_cell_length_c 37.714(16)
_cell_measurement_reflns_used 9728
_cell_measurement_temperature 150(2)
_cell_measurement_theta_max 47.47
_cell_measurement_theta_min 2.39
_cell_volume 44508(3)
_computing_data_reduction 'SAINT V8.38A (Bruker, 2018)'
_computing_molecular_graphics 'Olex2 1.5 (Dolomanov et al., 2009)'
_computing_publication_material 'Olex2 1.5 (Dolomanov et al., 2009)'
_computing_structure_refinement 'SHELXL-2013 (Sheldrick, 2013)'
_computing_structure_solution 'SHELXT 2014/5 (Sheldrick, 2014)'
_diffrn_ambient_temperature 150(2)
_diffrn_measured_fraction_theta_full 0.790
_diffrn_measured_fraction_theta_max 0.994
_diffrn_measurement_device_type 'Bruker SMART APEX2 area detector'
_diffrn_measurement_method '\w and \f scans'
_diffrn_radiation_type GaK\a
_diffrn_radiation_wavelength 1.34138
_diffrn_reflns_av_R_equivalents 0.1502
_diffrn_reflns_av_unetI/netI 0.1154
_diffrn_reflns_Laue_measured_fraction_full 0.790
_diffrn_reflns_Laue_measured_fraction_max 0.994
_diffrn_reflns_limit_h_max 43
_diffrn_reflns_limit_h_min -41
_diffrn_reflns_limit_k_max 36
_diffrn_reflns_limit_k_min -36
_diffrn_reflns_limit_l_max 41
_diffrn_reflns_limit_l_min -41
_diffrn_reflns_number 203543
_diffrn_reflns_point_group_measured_fraction_full 0.790
_diffrn_reflns_point_group_measured_fraction_max 0.994
_diffrn_reflns_theta_full 53.594
_diffrn_reflns_theta_max 48.210
_diffrn_reflns_theta_min 2.347
_exptl_absorpt_coefficient_mu 1.848
_exptl_absorpt_correction_T_max 0.574
_exptl_absorpt_correction_T_min 0.432
_exptl_absorpt_correction_type multi-scan
_exptl_absorpt_process_details
;
SADABS-2016/2 (Bruker,2016/2) was used for absorption correction.
wR2(int) was 0.1310 before and 0.0752 after correction.
The Ratio of minimum to maximum transmission is 0.7529.
The \l/2 correction factor is Not present. 
;
_exptl_crystal_colour red
_exptl_crystal_density_diffrn 1.121
_exptl_crystal_description block
_exptl_crystal_F_000 15824
_exptl_crystal_size_max 0.500
_exptl_crystal_size_mid 0.400
_exptl_crystal_size_min 0.300
_refine_diff_density_max 1.103
_refine_diff_density_min -0.737
_refine_diff_density_rms 0.084
_refine_ls_extinction_method none
_refine_ls_goodness_of_fit_ref 1.014
_refine_ls_hydrogen_treatment constr
_refine_ls_matrix_type full
_refine_ls_number_parameters 2396
_refine_ls_number_reflns 31825
_refine_ls_number_restraints 405
_refine_ls_restrained_S_all 1.046
_refine_ls_R_factor_all 0.1607
_refine_ls_R_factor_gt 0.0962
_refine_ls_shift/su_max 0.007
_refine_ls_shift/su_mean 0.000
_refine_ls_structure_factor_coef Fsqd
_refine_ls_weighting_details
;
 w=1/[\s^2^(Fo^2^)+(0.1938P)^2^]
 where P=(Fo^2^+2Fc^2^)/3
;
_refine_ls_weighting_scheme calc
_refine_ls_wR_factor_gt 0.2642
_refine_ls_wR_factor_ref 0.3136
_reflns_Friedel_coverage 0.000
_reflns_number_gt 16414
_reflns_number_total 31825
_reflns_threshold_expression 'I > 2\s(I)'
_cod_data_source_file d3sc06046b2.cif
_cod_data_source_block Ti16L4-1-HAc
_cod_depositor_comments 'Adding full bibliography for 1570454--1570469.cif.'
_cod_original_cell_volume 44508(30)
_cod_original_sg_symbol_H-M 'C 2/c'
_cod_database_code 1570467
_shelx_space_group_comment
;
The symmetry employed for this shelxl refinement is uniquely defined
by the following loop, which should always be used as a source of
symmetry information in preference to the above space-group names.
They are only intended as comments.
;
_shelx_estimated_absorpt_t_min 0.458
_shelx_estimated_absorpt_t_max 0.607
_shelxl_version_number 2013-2

loop_
_space_group_symop_operation_xyz
'x, y, z'
'-x, y, -z+1/2'
'x+1/2, y+1/2, z'
'-x+1/2, y+1/2, -z+1/2'
'-x, -y, -z'
'x, -y, z-1/2'
'-x+1/2, -y+1/2, -z'
'x+1/2, -y+1/2, z-1/2'

loop_
_atom_site_label
_atom_site_type_symbol
_atom_site_fract_x
_atom_site_fract_y
_atom_site_fract_z
_atom_site_U_iso_or_equiv
_atom_site_adp_type
_atom_site_occupancy
_atom_site_site_symmetry_order
_atom_site_calc_flag
_atom_site_refinement_flags_posn
_atom_site_refinement_flags_adp
_atom_site_refinement_flags_occupancy
_atom_site_disorder_assembly
_atom_site_disorder_group
Ti01 Ti 0.35731(3) 0.33944(4) 0.30722(3) 0.0528(3) Uani 1 1 d . . . . .
Ti02 Ti 0.46802(3) 0.46926(4) 0.30349(3) 0.0538(4) Uani 1 1 d . . . . .
Ti03 Ti 0.43556(3) 0.05274(4) 0.26406(3) 0.0545(4) Uani 1 1 d . . . . .
Ti04 Ti 0.38369(3) 0.13580(4) 0.28319(3) 0.0560(4) Uani 1 1 d . . . . .
Ti05 Ti 0.43400(3) 0.38828(4) 0.34651(3) 0.0602(4) Uani 1 1 d . . . . .
Ti06 Ti 0.40462(3) 0.18512(4) 0.36120(3) 0.0555(4) Uani 1 1 d . . . . .
Ti07 Ti 0.38787(3) 0.42618(4) 0.26662(3) 0.0601(4) Uani 1 1 d . . . . .
Ti08 Ti 0.45502(3) 0.09790(4) 0.34519(4) 0.0615(4) Uani 1 1 d . . . . .
Na0A Na 0.5000 0.15682(17) 0.2500 0.0984(16) Uani 1 2 d S T P . .
Na0B Na 0.5000 0.36500(17) 0.2500 0.1023(16) Uani 1 2 d S T P . .
O O 0.5533(2) 0.1670(2) 0.3076(2) 0.112(2) Uani 1 1 d . . . . .
O0C O 0.38538(11) 0.38063(14) 0.29648(11) 0.0530(12) Uani 1 1 d . . . . .
O0D O 0.41428(12) 0.47389(14) 0.25738(11) 0.0528(12) Uani 1 1 d . . . . .
O0E O 0.47424(12) 0.09118(14) 0.25567(12) 0.0521(12) Uani 1 1 d . . . . .
O00F O 0.48562(11) 0.50919(14) 0.27019(12) 0.0513(11) Uani 1 1 d . . . . .
O00G O 0.34828(12) 0.29284(16) 0.34050(12) 0.0561(12) Uani 1 1 d . . . . .
O00H O 0.35751(12) 0.16739(14) 0.30974(12) 0.0574(12) Uani 1 1 d . . . . .
O00I O 0.42390(11) 0.14468(13) 0.33909(12) 0.0511(11) Uani 1 1 d . . . . .
O00J O 0.36708(12) 0.23048(15) 0.36228(12) 0.0561(12) Uani 1 1 d . . . . .
O00K O 0.32386(12) 0.32219(14) 0.25863(12) 0.0542(12) Uani 1 1 d . . . . .
O00L O 0.40339(11) 0.05717(13) 0.21239(12) 0.0541(12) Uani 1 1 d . . . . .
O00M O 0.45741(12) 0.51241(15) 0.32584(12) 0.0534(12) Uani 1 1 d . . . . .
O00N O 0.39983(12) 0.35709(14) 0.36361(12) 0.0571(12) Uani 1 1 d . . . . .
O00O O 0.42184(11) 0.09760(13) 0.28616(12) 0.0527(12) Uani 1 1 d . . . . .
O00P O 0.39370(12) 0.29359(15) 0.30566(13) 0.0556(12) Uani 1 1 d . . . . .
O00Q O 0.41365(13) 0.23193(16) 0.32840(13) 0.0584(12) Uani 1 1 d . . . . .
O00R O 0.32232(12) 0.36806(14) 0.31542(12) 0.0546(12) Uani 1 1 d . . . . .
O00S O 0.44117(11) 0.42579(14) 0.31191(12) 0.0539(12) Uani 1 1 d . . . . .
O00T O 0.47213(12) 0.04998(14) 0.32488(12) 0.0582(12) Uani 1 1 d . . . . .
O00U O 0.51532(12) 0.46317(14) 0.34313(11) 0.0573(12) Uani 1 1 d . . . . .
O00V O 0.48571(11) 0.43011(14) 0.26993(12) 0.0537(12) Uani 1 1 d . . . . .
O00W O 0.41121(12) 0.01004(16) 0.27159(12) 0.0588(13) Uani 1 1 d . . . . .
O00X O 0.38917(13) 0.15620(15) 0.39153(12) 0.0597(13) Uani 1 1 d . . . . .
O00Y O 0.49950(12) 0.12446(15) 0.35788(13) 0.0672(14) Uani 1 1 d . . . . .
O00Z O 0.44642(12) 0.20425(15) 0.40252(13) 0.0642(13) Uani 1 1 d . . . . .
O1 O 0.47406(17) 0.0817(2) 0.39845(16) 0.0979(19) Uani 1 1 d . U . . .
O01A O 0.33683(16) 0.44383(19) 0.23722(16) 0.0867(17) Uani 1 1 d . . . . .
O01X O 0.4595(2) 0.3360(3) 0.2736(2) 0.139(3) Uani 1 1 d . . . . .
O02A O 0.4669(2) 0.1858(2) 0.2818(2) 0.119(2) Uani 1 1 d . . . . .
O3 O 0.4673(4) 0.0274(4) 0.4317(4) 0.230(4) Uani 1 1 d . U . . .
O03F O 0.4100(2) 0.3193(2) 0.2022(2) 0.123(2) Uani 1 1 d . . . . .
O09 O 0.47386(12) 0.01271(14) 0.25655(12) 0.0577(12) Uani 1 1 d . . . . .
O010 O 0.35956(13) 0.08749(16) 0.29457(14) 0.0640(13) Uani 1 1 d . . . . .
O011 O 0.40633(15) 0.17977(16) 0.26632(14) 0.0672(14) Uani 1 1 d . . . . .
O012 O 0.40959(14) 0.06234(15) 0.34516(14) 0.0675(14) Uani 1 1 d . . . . .
O013 O 0.34626(13) 0.14064(15) 0.23517(12) 0.0641(13) Uani 1 1 d . . . . .
O014 O 0.38321(14) 0.40205(16) 0.22270(12) 0.0699(14) Uani 1 1 d . . . . .
O015 O 0.41797(15) 0.43708(17) 0.36768(14) 0.0725(15) Uani 1 1 d . . . . .
O016 O 0.47606(14) 0.38357(17) 0.39180(14) 0.0772(16) Uani 1 1 d . . . . .
O017 O 0.45592(15) 0.34476(17) 0.32961(17) 0.0748(15) Uani 1 1 d . . . . .
O018 O 0.37692(15) 0.46181(17) 0.30777(16) 0.0808(16) Uani 1 1 d . . . . .
O029 O 0.4513(2) 0.3545(2) 0.18894(19) 0.109(2) Uani 1 1 d . . . . .
O037 O 0.5316(2) 0.2082(2) 0.3396(2) 0.123(2) Uani 1 1 d . . . . .
O057 O 0.3061(3) 0.5037(3) 0.2284(3) 0.178(4) Uani 1 1 d . . . . .
C01B C 0.5000 0.4935(3) 0.2500 0.045(2) Uani 1 2 d S T P . .
C01C C 0.39396(18) 0.2624(3) 0.32410(19) 0.0494(17) Uani 1 1 d . . . . .
C01D C 0.5000 0.0297(3) 0.2500 0.055(3) Uani 1 2 d S T P . .
C01E C 0.36725(19) 0.2618(2) 0.34457(19) 0.0518(18) Uani 1 1 d . . . . .
C01F C 0.31182(18) 0.1999(2) 0.20558(19) 0.0556(18) Uani 1 1 d . . . . .
C01G C 0.36355(19) 0.4029(2) 0.18214(19) 0.062(2) Uani 1 1 d . . . . .
C01H C 0.37631(17) 0.4283(2) 0.16109(19) 0.0566(19) Uani 1 1 d . . . . .
C01I C 0.2907(2) 0.3395(2) 0.2320(2) 0.060(2) Uani 1 1 d . . . . .
C01J C 0.39823(18) 0.4964(2) 0.19206(19) 0.0575(19) Uani 1 1 d . . . . .
C01K C 0.5000 0.4475(4) 0.2500 0.053(3) Uani 1 2 d S T P . .
C01L C 0.55066(19) 0.4445(2) 0.4087(2) 0.061(2) Uani 1 1 d . . . . .
C01M C 0.36692(18) 0.0458(2) 0.1889(2) 0.063(2) Uani 1 1 d . . . . .
C01N C 0.32832(19) 0.1642(2) 0.2023(2) 0.059(2) Uani 1 1 d . . . . .
C01O C 0.3192(2) 0.1722(2) 0.2986(2) 0.0581(19) Uani 1 1 d . . . . .
C01P C 0.29084(18) 0.2219(2) 0.1704(2) 0.062(2) Uani 1 1 d . . . . .
H01P H 0.2786 0.2462 0.1715 0.074 Uiso 1 1 calc R U . . .
C01R C 0.40885(17) 0.4557(2) 0.18097(18) 0.0551(19) Uani 1 1 d . . . . .
H01A H 0.4216 0.4602 0.1635 0.066 Uiso 1 1 calc R U . . .
H01B H 0.4271 0.4424 0.2050 0.066 Uiso 1 1 calc R U . . .
C01S C 0.40031(18) 0.5047(2) 0.22918(19) 0.0567(19) Uani 1 1 d . . . . .
C01T C 0.33363(18) 0.3757(2) 0.16385(18) 0.0575(19) Uani 1 1 d . . . . .
C01U C 0.2647(2) 0.3427(2) 0.31280(19) 0.0566(19) Uani 1 1 d . . . . .
C01V C 0.34177(19) 0.0757(2) 0.16896(19) 0.060(2) Uani 1 1 d . . . . .
C01W C 0.45814(19) 0.5524(2) 0.32628(18) 0.0549(18) Uani 1 1 d . . . . .
C01Y C 0.31563(19) 0.3769(2) 0.12324(19) 0.065(2) Uani 1 1 d . . . . .
H01Y H 0.2951 0.3591 0.1102 0.078 Uiso 1 1 calc R U . . .
C01Z C 0.4028(2) 0.3512(2) 0.40160(19) 0.061(2) Uani 1 1 d . . . . .
C02B C 0.32412(19) 0.3451(2) 0.18762(19) 0.063(2) Uani 1 1 d . . . . .
H02A H 0.3466 0.3414 0.2126 0.075 Uiso 1 1 calc R U . . .
H02B H 0.3193 0.3191 0.1735 0.075 Uiso 1 1 calc R U . . .
C02C C 0.29953(18) 0.1982(2) 0.26757(18) 0.0520(18) Uani 1 1 d . . . . .
C02D C 0.38938(19) 0.5413(2) 0.2383(2) 0.0590(19) Uani 1 1 d . . . . .
C02E C 0.2591(2) 0.3419(3) 0.24040(19) 0.063(2) Uani 1 1 d . . . . .
C02F C 0.39451(19) -0.0504(2) 0.2363(2) 0.062(2) Uani 1 1 d . . . . .
C02G C 0.4071(2) -0.1136(2) 0.2728(2) 0.069(2) Uani 1 1 d . . . . .
C02H C 0.26083(19) 0.2044(2) 0.2570(2) 0.063(2) Uani 1 1 d . . . . .
H02H H 0.2472 0.2216 0.2355 0.076 Uiso 1 1 calc R U . . .
C02I C 0.4671(2) 0.1882(2) 0.43913(19) 0.066(2) Uani 1 1 d . . . . .
C02J C 0.5357(2) 0.1237(2) 0.3852(2) 0.063(2) Uani 1 1 d . . . . .
C02K C 0.3736(2) 0.5641(3) 0.1708(2) 0.072(2) Uani 1 1 d . . . . .
C02L C 0.2491(2) 0.3558(3) 0.3689(2) 0.068(2) Uani 1 1 d . . . . .
C02M C 0.41018(18) -0.0300(2) 0.2714(2) 0.0537(18) Uani 1 1 d . . . . .
C02N C 0.5775(2) 0.4952(3) 0.4597(2) 0.070(2) Uani 1 1 d . . . . .
C02O C 0.2419(2) 0.1865(2) 0.2767(2) 0.067(2) Uani 1 1 d . . . . .
C02P C 0.3899(2) 0.5517(2) 0.2777(2) 0.065(2) Uani 1 1 d . . . . .
H02C H 0.3874 0.5265 0.2904 0.078 Uiso 1 1 calc R U . . .
H02D H 0.3676 0.5685 0.2733 0.078 Uiso 1 1 calc R U . . .
C02Q C 0.32924(18) 0.1519(2) 0.16772(19) 0.0546(18) Uani 1 1 d . . . . .
C02R C 0.35681(18) 0.4275(2) 0.12002(19) 0.065(2) Uani 1 1 d . . . . .
H02R H 0.3653 0.4446 0.1052 0.077 Uiso 1 1 calc R U . . .
C02S C 0.4580(2) 0.3052(2) 0.4140(2) 0.071(2) Uani 1 1 d . . . . .
H02E H 0.4471 0.3049 0.3851 0.086 Uiso 1 1 calc R U . . .
H02F H 0.4605 0.2768 0.4228 0.086 Uiso 1 1 calc R U . . .
C02T C 0.57242(19) 0.4554(3) 0.4484(2) 0.070(2) Uani 1 1 d . . . . .
H02T H 0.5836 0.4350 0.4674 0.084 Uiso 1 1 calc R U . . .
C02U C 0.31793(19) 0.2184(2) 0.24491(19) 0.0582(19) Uani 1 1 d . . . . .
H02G H 0.3454 0.2192 0.2615 0.070 Uiso 1 1 calc R U . . .
H02I H 0.3089 0.2465 0.2402 0.070 Uiso 1 1 calc R U . . .
C02V C 0.3848(2) 0.5269(3) 0.1640(2) 0.068(2) Uani 1 1 d . . . . .
H02V H 0.3832 0.5215 0.1387 0.081 Uiso 1 1 calc R U . . .
C02W C 0.3852(2) -0.0289(2) 0.1981(2) 0.063(2) Uani 1 1 d . . . . .
H02J H 0.3767 -0.0495 0.1773 0.076 Uiso 1 1 calc R U . . .
H02K H 0.4092 -0.0178 0.1992 0.076 Uiso 1 1 calc R U . . .
C02X C 0.54069(18) 0.5157(2) 0.39145(19) 0.062(2) Uani 1 1 d . . . . .
C02Y C 0.42613(19) -0.0501(3) 0.3081(2) 0.064(2) Uani 1 1 d . . . . .
C02Z C 0.2413(2) 0.3392(2) 0.3316(2) 0.067(2) Uani 1 1 d . . . . .
H02Z H 0.2184 0.3248 0.3187 0.081 Uiso 1 1 calc R U . . .
C03A C 0.3664(2) 0.1585(3) 0.4103(2) 0.071(2) Uani 1 1 d . . . . .
C03B C 0.25672(19) 0.3203(2) 0.27505(19) 0.065(2) Uani 1 1 d . . . . .
H03A H 0.2310 0.3089 0.2658 0.078 Uiso 1 1 calc R U . . .
H03B H 0.2744 0.2973 0.2818 0.078 Uiso 1 1 calc R U . . .
C03C C 0.3778(2) 0.3700(2) 0.41414(19) 0.064(2) Uani 1 1 d . . . . .
C03D C 0.35654(19) 0.0048(2) 0.1847(2) 0.067(2) Uani 1 1 d . . . . .
C03E C 0.5040(2) 0.1750(3) 0.4475(2) 0.072(2) Uani 1 1 d . . . . .
C03G C 0.3545(2) 0.1176(2) 0.1678(2) 0.067(2) Uani 1 1 d . . . . .
H03C H 0.3592 0.1203 0.1441 0.080 Uiso 1 1 calc R U . . .
H03D H 0.3790 0.1213 0.1906 0.080 Uiso 1 1 calc R U . . .
C03H C 0.4969(2) 0.3227(2) 0.42854(19) 0.066(2) Uani 1 1 d . . . . .
C03I C 0.53666(19) 0.0295(3) 0.3543(2) 0.062(2) Uani 1 1 d . . . . .
C03J C 0.5987(2) 0.0977(3) 0.4099(2) 0.077(2) Uani 1 1 d . . . . .
H03J H 0.6165 0.0799 0.4073 0.092 Uiso 1 1 calc R U . . .
C03K C 0.5053(2) 0.3584(3) 0.4141(2) 0.073(2) Uani 1 1 d . . . . .
C03L C 0.3753(2) 0.0601(3) 0.3202(2) 0.068(2) Uani 1 1 d . . . . .
C03M C 0.5286(2) 0.3016(3) 0.4558(2) 0.078(2) Uani 1 1 d . . . . .
H03M H 0.5245 0.2776 0.4671 0.094 Uiso 1 1 calc R U . . .
C03N C 0.5494(2) 0.0695(2) 0.3467(2) 0.067(2) Uani 1 1 d . . . . .
H03E H 0.5285 0.0820 0.3241 0.081 Uiso 1 1 calc R U . . .
H03F H 0.5707 0.0655 0.3395 0.081 Uiso 1 1 calc R U . . .
C03O C 0.2831(2) 0.3753(2) 0.3870(2) 0.073(2) Uani 1 1 d . . . . .
H03O H 0.2898 0.3860 0.4124 0.087 Uiso 1 1 calc R U . . .
C03P C 0.6108(2) 0.1230(3) 0.4427(2) 0.081(3) Uani 1 1 d . . . . .
C03Q C 0.4926(2) 0.5727(3) 0.3472(2) 0.068(2) Uani 1 1 d . . . . .
C03R C 0.51994(19) 0.1830(2) 0.41852(19) 0.063(2) Uani 1 1 d . . . . .
H03G H 0.5330 0.2093 0.4248 0.076 Uiso 1 1 calc R U . . .
H03H H 0.4988 0.1853 0.3923 0.076 Uiso 1 1 calc R U . . .
C03S C 0.4470(2) -0.0270(2) 0.3461(2) 0.069(2) Uani 1 1 d . . . . .
H03I H 0.4469 -0.0431 0.3681 0.083 Uiso 1 1 calc R U . . .
H03K H 0.4334 -0.0016 0.3450 0.083 Uiso 1 1 calc R U . . .
C03T C 0.3310(2) 0.1407(2) 0.3922(2) 0.065(2) Uani 1 1 d . . . . .
C03U C 0.4883(2) -0.0173(3) 0.3537(2) 0.066(2) Uani 1 1 d . . . . .
C03V C 0.5421(2) 0.3700(2) 0.4206(2) 0.064(2) Uani 1 1 d . . . . .
C03W C 0.5157(2) -0.0446(2) 0.3725(2) 0.073(2) Uani 1 1 d . . . . .
H03W H 0.5084 -0.0697 0.3791 0.088 Uiso 1 1 calc R U . . .
C03X C 0.53007(19) 0.5493(2) 0.3612(2) 0.069(2) Uani 1 1 d . . . . .
H03L H 0.5312 0.5377 0.3376 0.083 Uiso 1 1 calc R U . . .
H03N H 0.5505 0.5696 0.3715 0.083 Uiso 1 1 calc R U . . .
C03Y C 0.56172(19) 0.5245(2) 0.4307(2) 0.067(2) Uani 1 1 d . . . . .
H03Y H 0.5656 0.5519 0.4383 0.080 Uiso 1 1 calc R U . . .
C03Z C 0.5846(2) 0.1502(3) 0.4435(2) 0.077(2) Uani 1 1 d . . . . .
H03Z H 0.5927 0.1694 0.4641 0.092 Uiso 1 1 d R U . . .
C17 C 0.2226(4) 0.3499(4) 0.3872(4) 0.128(2) Uani 1 1 d . U . . .
C04B C 0.4324(3) 0.3186(3) 0.4640(2) 0.081(3) Uani 1 1 d . . . . .
H04B H 0.4520 0.3018 0.4812 0.097 Uiso 1 1 calc R U . . .
C04C C 0.4920(2) 0.6135(3) 0.3497(3) 0.086(3) Uani 1 1 d . . . . .
H04C H 0.5149 0.6273 0.3647 0.104 Uiso 1 1 calc R U . . .
C04D C 0.4085(3) 0.3347(3) 0.4770(2) 0.083(3) Uani 1 1 d . . . . .
C04E C 0.5651(2) 0.3147(3) 0.4665(2) 0.082(3) Uani 1 1 d . . . . .
C52 C 0.3067(4) 0.4026(5) 0.0563(3) 0.154(3) Uani 1 1 d . U . . .
C04G C 0.4256(2) 0.6147(3) 0.3081(2) 0.082(3) Uani 1 1 d . . . . .
H04G H 0.4030 0.6294 0.2943 0.099 Uiso 1 1 calc R U . . .
C04H C 0.5639(2) -0.0002(3) 0.3733(2) 0.077(2) Uani 1 1 d . . . . .
H04H H 0.5897 0.0055 0.3799 0.092 Uiso 1 1 calc R U . . .
C04I C 0.3035(2) 0.0655(3) 0.1473(3) 0.089(3) Uani 1 1 d . . . . .
H04I H 0.2860 0.0862 0.1343 0.107 Uiso 1 1 calc R U . . .
C04J C 0.5540(2) -0.0379(3) 0.3826(3) 0.085(3) Uani 1 1 d . . . . .
C04K C 0.3526(2) 0.0248(3) 0.3203(3) 0.088(3) Uani 1 1 d . . . . .
H04A H 0.3319 0.0332 0.3268 0.132 Uiso 1 1 calc R U . . .
H04D H 0.3686 0.0053 0.3397 0.132 Uiso 1 1 calc R U . . .
H04E H 0.3422 0.0123 0.2943 0.132 Uiso 1 1 calc R U . . .
C04L C 0.4591(3) 0.6356(3) 0.3311(3) 0.097(3) Uani 1 1 d . . . . .
C04M C 0.3785(2) 0.1801(3) 0.4455(2) 0.074(2) Uani 1 1 d . . . . .
C04O C 0.3085(3) 0.1426(3) 0.4123(2) 0.088(3) Uani 1 1 d . . . . .
H04O H 0.2843 0.1303 0.4009 0.106 Uiso 1 1 calc R U . . .
C04P C 0.1782(2) 0.1562(3) 0.2595(3) 0.098(3) Uani 1 1 d . . . . .
H04F H 0.1807 0.1414 0.2382 0.147 Uiso 1 1 calc R U . . .
H04J H 0.1515 0.1624 0.2521 0.147 Uiso 1 1 calc R U . . .
H04K H 0.1879 0.1398 0.2833 0.147 Uiso 1 1 calc R U . . .
C04Q C 0.3952(3) 0.4623(4) 0.3472(3) 0.092(3) Uani 1 1 d . . . . .
C04R C 0.6025(2) 0.5082(3) 0.5022(2) 0.076(2) Uani 1 1 d . . . . .
C04S C 0.4142(2) 0.2048(3) 0.4600(2) 0.091(3) Uani 1 1 d . . . . .
H04L H 0.4096 0.2272 0.4413 0.109 Uiso 1 1 calc R U . . .
H04M H 0.4174 0.2169 0.4852 0.109 Uiso 1 1 calc R U . . .
C04T C 0.2670(3) 0.2324(3) 0.0952(2) 0.090(3) Uani 1 1 d . . . . .
C1 C 0.6522(3) 0.1214(4) 0.4727(3) 0.133(3) Uani 1 1 d . U . . .
C04V C 0.2269(2) 0.3804(3) 0.1795(2) 0.091(3) Uani 1 1 d . . . . .
C04W C 0.5998(3) 0.2899(3) 0.4957(3) 0.112(4) Uani 1 1 d . . . . .
C04X C 0.3186(2) -0.0040(3) 0.1627(2) 0.092(3) Uani 1 1 d . . . . .
H04X H 0.3109 -0.0313 0.1596 0.110 Uiso 1 1 calc R U . . .
C04Y C 0.5708(2) 0.3475(3) 0.4481(2) 0.075(2) Uani 1 1 d . . . . .
H04Y H 0.5960 0.3554 0.4545 0.090 Uiso 1 1 calc R U . . .
C04Z C 0.3545(3) 0.1800(3) 0.4643(2) 0.096(3) Uani 1 1 d . . . . .
H04Z H 0.3625 0.1932 0.4889 0.116 Uiso 1 1 calc R U . . .
C47 C 0.6233(3) -0.0572(4) 0.4108(4) 0.148(5) Uani 1 1 d . . . . .
H47A H 0.6305 -0.0341 0.4285 0.223 Uiso 1 1 calc R U . . .
H47B H 0.6242 -0.0497 0.3861 0.223 Uiso 1 1 calc R U . . .
H47C H 0.6407 -0.0795 0.4228 0.223 Uiso 1 1 calc R U . . .
C05A C 0.2908(2) 0.0265(3) 0.1444(3) 0.111(4) Uani 1 1 d . . . . .
C05B C 0.4229(3) 0.3326(3) 0.1765(3) 0.097(3) Uani 1 1 d . . . . .
C05C C 0.2418(3) 0.2034(3) 0.0634(2) 0.108(4) Uani 1 1 d . . . . .
H05A H 0.2271 0.1870 0.0736 0.162 Uiso 1 1 calc R U . . .
H05B H 0.2576 0.1858 0.0557 0.162 Uiso 1 1 calc R U . . .
H05C H 0.2247 0.2187 0.0407 0.162 Uiso 1 1 calc R U . . .
C5 C 0.3584(5) 0.5952(5) 0.1401(4) 0.172(3) Uani 1 1 d . U . . .
C20 C 0.1928(3) 0.4042(5) 0.1518(3) 0.139(4) Uani 1 1 d . U . . .
C05G C 0.5990(3) 0.2008(3) 0.3648(3) 0.113(3) Uani 1 1 d . . . . .
H05D H 0.6125 0.1765 0.3780 0.169 Uiso 1 1 calc R U . . .
H05E H 0.5965 0.2189 0.3841 0.169 Uiso 1 1 calc R U . . .
H05F H 0.6131 0.2144 0.3520 0.169 Uiso 1 1 calc R U . . .
C05H C 0.5603(3) 0.1895(4) 0.3345(3) 0.099(3) Uani 1 1 d . . . . .
C05J C 0.4005(3) 0.3218(3) 0.1355(3) 0.122(4) Uani 1 1 d . . . . .
H05G H 0.4068 0.2944 0.1308 0.183 Uiso 1 1 calc R U . . .
H05H H 0.4061 0.3405 0.1186 0.183 Uiso 1 1 calc R U . . .
H05I H 0.3736 0.3233 0.1296 0.183 Uiso 1 1 calc R U . . .
C05K C 0.2433(4) 0.2651(4) 0.1012(3) 0.148(5) Uani 1 1 d . . . . .
H05J H 0.2295 0.2793 0.0765 0.221 Uiso 1 1 calc R U . . .
H05K H 0.2597 0.2841 0.1209 0.221 Uiso 1 1 calc R U . . .
H05L H 0.2254 0.2532 0.1102 0.221 Uiso 1 1 calc R U . . .
C05L C 0.6271(3) 0.3203(3) 0.5258(3) 0.147(5) Uani 1 1 d . . . . .
H05M H 0.6169 0.3280 0.5445 0.220 Uiso 1 1 calc R U . . .
H05N H 0.6297 0.3442 0.5120 0.220 Uiso 1 1 calc R U . . .
H05O H 0.6518 0.3077 0.5398 0.220 Uiso 1 1 calc R U . . .
C34 C 0.2916(4) 0.1654(5) 0.4682(4) 0.132(4) Uani 1 1 d . U . . .
C05O C 0.5874(3) 0.2580(3) 0.5150(3) 0.147(5) Uani 1 1 d . . . . .
H05P H 0.6095 0.2437 0.5339 0.221 Uiso 1 1 calc R U . . .
H05Q H 0.5710 0.2390 0.4953 0.221 Uiso 1 1 calc R U . . .
H05R H 0.5734 0.2701 0.5287 0.221 Uiso 1 1 calc R U . . .
C22 C 0.1633(3) 0.4107(4) 0.1642(3) 0.119(4) Uani 1 1 d . U . . .
H22A H 0.1503 0.3852 0.1632 0.178 Uiso 1 1 calc R U . . .
H22B H 0.1453 0.4303 0.1469 0.178 Uiso 1 1 calc R U . . .
H22C H 0.1741 0.4209 0.1911 0.178 Uiso 1 1 calc R U . . .
C05Q C 0.4226(4) 0.2370(3) 0.2406(4) 0.139(5) Uani 1 1 d . . . . .
H05S H 0.4098 0.2555 0.2512 0.208 Uiso 1 1 calc R U . . .
H05T H 0.4059 0.2306 0.2134 0.208 Uiso 1 1 calc R U . . .
H05U H 0.4457 0.2496 0.2417 0.208 Uiso 1 1 calc R U . . .
C40 C 0.4110(4) 0.3245(4) 0.5189(3) 0.135(4) Uani 1 1 d . U . . .
C05S C 0.2890(3) 0.4499(3) 0.2613(3) 0.106(3) Uani 1 1 d . . . . .
H05V H 0.3054 0.4468 0.2892 0.159 Uiso 1 1 calc R U . . .
H05W H 0.2801 0.4235 0.2496 0.159 Uiso 1 1 calc R U . . .
H05X H 0.2674 0.4668 0.2580 0.159 Uiso 1 1 calc R U . . .
C05U C 0.2967(4) 0.2511(3) 0.0825(3) 0.128(4) Uani 1 1 d . . . . .
H05Y H 0.3127 0.2298 0.0799 0.192 Uiso 1 1 calc R U . . .
H H 0.3123 0.2705 0.1023 0.192 Uiso 1 1 calc R U . . .
HA H 0.2837 0.2649 0.0574 0.192 Uiso 1 1 calc R U . . .
C05V C 0.6209(3) 0.2713(4) 0.4715(4) 0.152(5) Uani 1 1 d . . . . .
H05Z H 0.6206 0.2908 0.4519 0.228 Uiso 1 1 calc R U . . .
HB H 0.6080 0.2467 0.4585 0.228 Uiso 1 1 calc R U . . .
HC H 0.6470 0.2651 0.4893 0.228 Uiso 1 1 calc R U . . .
C4 C 0.2375(3) 0.3670(4) 0.4290(3) 0.130(2) Uani 1 1 d . U . . .
H4A H 0.2597 0.3517 0.4462 0.195 Uiso 1 1 calc R U . . .
H4B H 0.2178 0.3650 0.4385 0.195 Uiso 1 1 calc R U . . .
H4C H 0.2445 0.3953 0.4288 0.195 Uiso 1 1 calc R U . . .
C48 C 0.5849(3) -0.0696(4) 0.4033(4) 0.146(5) Uani 1 1 d . . . . .
C06A C 0.4332(4) 0.2904(4) 0.5368(3) 0.152(6) Uani 1 1 d . . . . .
H06A H 0.4349 0.2873 0.5633 0.228 Uiso 1 1 calc R U . . .
H06B H 0.4586 0.2938 0.5381 0.228 Uiso 1 1 calc R U . . .
H06C H 0.4216 0.2663 0.5215 0.228 Uiso 1 1 calc R U . . .
C6 C 0.3561(4) 0.5834(4) 0.1010(4) 0.171(3) Uani 1 1 d . U . . .
H6A H 0.3797 0.5704 0.1041 0.257 Uiso 1 1 calc R U . . .
H6B H 0.3520 0.6074 0.0846 0.257 Uiso 1 1 calc R U . . .
H6C H 0.3351 0.5647 0.0884 0.257 Uiso 1 1 calc R U . . .
C7 C 0.3893(5) 0.6304(4) 0.1518(4) 0.176(3) Uani 1 1 d . U . . .
H7A H 0.3826 0.6516 0.1658 0.264 Uiso 1 1 calc R U . . .
H7B H 0.3900 0.6416 0.1281 0.264 Uiso 1 1 calc R U . . .
H7C H 0.4141 0.6195 0.1687 0.264 Uiso 1 1 calc R U . . .
C46 C 0.2085(4) 0.4550(4) 0.1571(4) 0.195(6) Uani 1 1 d D U . . .
H46A H 0.2188 0.4627 0.1847 0.293 Uiso 1 1 d R U . . .
H46B H 0.1870 0.4724 0.1420 0.293 Uiso 1 1 d R U . . .
H46C H 0.2279 0.4579 0.1474 0.293 Uiso 1 1 d R U . . .
C49 C 0.2239(3) 0.0499(4) 0.1058(5) 0.200(7) Uani 1 1 d . U . . .
H49A H 0.2323 0.0722 0.1246 0.300 Uiso 1 1 calc R U . . .
H49B H 0.1976 0.0436 0.0996 0.300 Uiso 1 1 calc R U . . .
H49C H 0.2263 0.0578 0.0818 0.300 Uiso 1 1 calc R U . . .
C21 C 0.2467(4) -0.0089(5) 0.0903(5) 0.193(7) Uani 1 1 d . U . . .
H21A H 0.2650 0.0021 0.0814 0.290 Uiso 1 1 calc R U . . .
H21B H 0.2213 -0.0074 0.0690 0.290 Uiso 1 1 calc R U . . .
H21C H 0.2529 -0.0370 0.0981 0.290 Uiso 1 1 calc R U . . .
C10 C 0.3880(3) 0.4991(3) 0.3669(3) 0.100(3) Uani 1 1 d . . . . .
H10A H 0.3861 0.4910 0.3910 0.150 Uiso 1 1 calc R U . . .
H10B H 0.3644 0.5119 0.3492 0.150 Uiso 1 1 calc R U . . .
H10C H 0.4089 0.5182 0.3732 0.150 Uiso 1 1 calc R U . . .
C11 C 0.2478(3) 0.0140(4) 0.1231(4) 0.125(4) Uani 1 1 d . U . . .
C12 C 0.5000 0.0746(3) 0.2500 0.056(3) Uani 1 2 d S T P . .
C53 C 0.2833(4) 0.3676(4) 0.0390(3) 0.157(3) Uani 1 1 d . U . . .
H53A H 0.2660 0.3633 0.0513 0.236 Uiso 1 1 calc R U . . .
H53B H 0.2994 0.3439 0.0431 0.236 Uiso 1 1 calc R U . . .
H53C H 0.2688 0.3720 0.0109 0.236 Uiso 1 1 calc R U . . .
C43 C 0.3671(5) 0.3079(5) 0.5096(4) 0.203(6) Uani 1 1 d . U . . .
H43A H 0.3591 0.2884 0.4882 0.304 Uiso 1 1 calc R U . . .
H43B H 0.3496 0.3307 0.5022 0.304 Uiso 1 1 calc R U . . .
H43C H 0.3673 0.2951 0.5331 0.304 Uiso 1 1 calc R U . . .
C3 C 0.6568(3) 0.1460(4) 0.5106(3) 0.137(3) Uani 1 1 d D U . . .
H3A H 0.6502 0.1287 0.5278 0.206 Uiso 1 1 calc R U . . .
H3B H 0.6401 0.1694 0.5029 0.206 Uiso 1 1 calc R U . . .
H3C H 0.6830 0.1550 0.5245 0.206 Uiso 1 1 calc R U . . .
C19 C 0.5108(4) 0.1535(5) 0.5119(3) 0.143(4) Uani 1 1 d D U . . .
C50 C 0.2707(4) 0.4320(4) 0.0439(3) 0.160(3) Uani 1 1 d . U . . .
H50A H 0.2563 0.4313 0.0154 0.240 Uiso 1 1 calc R U . . .
H50B H 0.2793 0.4595 0.0522 0.240 Uiso 1 1 calc R U . . .
H50C H 0.2547 0.4230 0.0565 0.240 Uiso 1 1 calc R U . . .
C020 C 0.29050(18) 0.3540(2) 0.19712(18) 0.0577(19) Uani 1 1 d . . . . .
C021 C 0.32653(18) 0.4034(3) 0.10047(19) 0.063(2) Uani 1 1 d . . . . .
C8 C 0.3276(4) 0.6166(4) 0.1401(4) 0.174(3) Uani 1 1 d . U . . .
H8A H 0.3044 0.6012 0.1260 0.262 Uiso 1 1 calc R U . . .
H8B H 0.3257 0.6426 0.1273 0.262 Uiso 1 1 calc R U . . .
H8C H 0.3310 0.6209 0.1671 0.262 Uiso 1 1 calc R U . . .
C51 C 0.3304(4) 0.4171(4) 0.0367(3) 0.154(3) Uani 1 1 d . U . . .
H51A H 0.3559 0.4061 0.0501 0.231 Uiso 1 1 calc R U . . .
H51B H 0.3315 0.4465 0.0376 0.231 Uiso 1 1 calc R U . . .
H51C H 0.3194 0.4082 0.0094 0.231 Uiso 1 1 calc R U . . .
C022 C 0.56139(19) 0.0975(2) 0.3808(2) 0.066(2) Uani 1 1 d . . . . .
C23 C 0.3105(3) 0.4692(5) 0.2415(4) 0.112(4) Uani 1 1 d . U . . .
C023 C 0.3004(2) 0.1528(2) 0.3190(2) 0.061(2) Uani 1 1 d . . . . .
C024 C 0.2982(2) 0.3643(2) 0.33233(19) 0.0556(18) Uani 1 1 d . . . . .
C25 C 0.5361(4) 0.1384(6) 0.5530(4) 0.189(4) Uani 1 1 d D U . . .
C026 C 0.5482(2) 0.4017(2) 0.3956(2) 0.069(2) Uani 1 1 d . . . . .
H02L H 0.5719 0.3952 0.3932 0.082 Uiso 1 1 calc R U . . .
H02M H 0.5274 0.3997 0.3692 0.082 Uiso 1 1 calc R U . . .
C45 C 0.2562(4) 0.1853(5) 0.4418(4) 0.173(5) Uani 1 1 d . U . . .
H45A H 0.2387 0.1861 0.4543 0.260 Uiso 1 1 calc R U . . .
H45B H 0.2447 0.1701 0.4173 0.260 Uiso 1 1 calc R U . . .
H45C H 0.2617 0.2127 0.4363 0.260 Uiso 1 1 calc R U . . .
C027 C 0.53507(19) 0.4754(3) 0.38119(19) 0.061(2) Uani 1 1 d . . . . .
C27 C 0.4375(6) 0.0808(6) 0.4405(5) 0.226(4) Uani 1 1 d D U . . .
H27A H 0.4200 0.0595 0.4397 0.340 Uiso 1 1 calc R U . . .
H27B H 0.4233 0.1043 0.4261 0.340 Uiso 1 1 calc R U . . .
H27C H 0.4530 0.0883 0.4677 0.340 Uiso 1 1 calc R U . . .
C028 C 0.4250(2) 0.5737(3) 0.3053(2) 0.064(2) Uani 1 1 d . . . . .
C28 C 0.4567(4) 0.6826(4) 0.3350(4) 0.136(4) Uani 1 1 d D U . . .
C29 C 0.4147(4) 0.3591(4) 0.5419(3) 0.157(5) Uani 1 1 d . U . . .
H29A H 0.4092 0.3522 0.5642 0.236 Uiso 1 1 calc R U . . .
H29B H 0.3971 0.3798 0.5261 0.236 Uiso 1 1 calc R U . . .
H29C H 0.4406 0.3693 0.5515 0.236 Uiso 1 1 calc R U . . .
C030 C 0.4245(2) -0.0922(3) 0.3082(2) 0.065(2) Uani 1 1 d . . . . .
H030 H 0.4351 -0.1064 0.3323 0.078 Uiso 1 1 calc R U . . .
C30 C 0.2363(4) -0.0122(5) 0.1507(5) 0.189(6) Uani 1 1 d . U . . .
H30A H 0.2527 -0.0359 0.1592 0.284 Uiso 1 1 calc R U . . .
H30B H 0.2100 -0.0209 0.1366 0.284 Uiso 1 1 calc R U . . .
H30C H 0.2388 0.0036 0.1735 0.284 Uiso 1 1 calc R U . . .
C31 C 0.4735(3) 0.1701(4) 0.5031(3) 0.112(3) Uani 1 1 d . U . . .
H31 H 0.4642 0.1699 0.5227 0.135 Uiso 1 1 calc R U . . .
C031 C 0.3088(2) 0.1738(2) 0.1340(2) 0.069(2) Uani 1 1 d . . . . .
H031 H 0.3088 0.1653 0.1099 0.082 Uiso 1 1 calc R U . . .
C032 C 0.49860(19) 0.0199(3) 0.34413(19) 0.062(2) Uani 1 1 d . . . . .
C033 C 0.2882(2) 0.2081(2) 0.1345(2) 0.068(2) Uani 1 1 d . . . . .
C33 C 0.4623(6) 0.0662(8) 0.4222(6) 0.226(4) Uani 1 1 d D U . . .
C034 C 0.4305(2) 0.3251(2) 0.4260(2) 0.063(2) Uani 1 1 d . . . . .
C37 C 0.3071(4) 0.1879(5) 0.5061(4) 0.165(5) Uani 1 1 d . U . . .
H37A H 0.3114 0.2160 0.5013 0.247 Uiso 1 1 calc R U . . .
H37B H 0.3310 0.1757 0.5239 0.247 Uiso 1 1 calc R U . . .
H37C H 0.2890 0.1867 0.5178 0.247 Uiso 1 1 calc R U . . .
C035 C 0.3086(2) 0.3802(2) 0.36961(19) 0.0595(19) Uani 1 1 d . . . . .
C32 C 0.2811(4) 0.1229(4) 0.4738(4) 0.165(5) Uani 1 1 d . U . . .
H32A H 0.2739 0.1221 0.4957 0.247 Uiso 1 1 calc R U . . .
H32B H 0.3027 0.1051 0.4793 0.247 Uiso 1 1 calc R U . . .
H32C H 0.2599 0.1139 0.4499 0.247 Uiso 1 1 calc R U . . .
C036 C 0.3931(2) -0.0919(3) 0.2377(2) 0.070(2) Uani 1 1 d . . . . .
H036 H 0.3820 -0.1064 0.2138 0.084 Uiso 1 1 calc R U . . .
C038 C 0.3761(2) 0.5701(2) 0.2082(2) 0.069(2) Uani 1 1 d . . . . .
H038 H 0.3683 0.5954 0.2139 0.082 Uiso 1 1 calc R U . . .
C039 C 0.2591(2) 0.3746(3) 0.1725(2) 0.075(2) Uani 1 1 d . . . . .
H039 H 0.2592 0.3857 0.1493 0.090 Uiso 1 1 calc R U . . .
C040 C 0.3186(2) 0.1234(2) 0.3520(2) 0.067(2) Uani 1 1 d . . . . .
H04N H 0.3006 0.1013 0.3488 0.080 Uiso 1 1 calc R U . . .
H04P H 0.3409 0.1116 0.3498 0.080 Uiso 1 1 calc R U . . .
C041 C 0.2631(2) 0.1610(2) 0.3073(2) 0.0595(19) Uani 1 1 d . . . . .
H041 H 0.2506 0.1484 0.3211 0.071 Uiso 1 1 calc R U . . .
C042 C 0.5472(2) 0.1517(3) 0.41652(19) 0.066(2) Uani 1 1 d . . . . .
C043 C 0.4039(3) -0.1590(3) 0.2744(3) 0.082(3) Uani 1 1 d . . . . .
C044 C 0.2004(2) 0.1951(3) 0.2669(3) 0.079(2) Uani 1 1 d . . . . .
C045 C 0.3466(2) 0.3994(2) 0.3892(2) 0.070(2) Uani 1 1 d . . . . .
H04Q H 0.3453 0.4215 0.4062 0.085 Uiso 1 1 calc R U . . .
H04R H 0.3535 0.4113 0.3690 0.085 Uiso 1 1 calc R U . . .
C046 C 0.4513(2) 0.1864(3) 0.4662(2) 0.086(3) Uani 1 1 d . . . . .
C047 C 0.5797(2) 0.5352(3) 0.5174(2) 0.084(3) Uani 1 1 d . . . . .
H04S H 0.5564 0.5213 0.5142 0.125 Uiso 1 1 calc R U . . .
H04T H 0.5733 0.5604 0.5026 0.125 Uiso 1 1 calc R U . . .
H04U H 0.5947 0.5410 0.5452 0.125 Uiso 1 1 calc R U . . .
C048 C 0.2279(2) 0.3625(3) 0.2138(2) 0.079(3) Uani 1 1 d . . . . .
H048 H 0.2062 0.3647 0.2190 0.095 Uiso 1 1 calc R U . . .
C049 C 0.3816(2) 0.3611(3) 0.4516(2) 0.074(2) Uani 1 1 d . . . . .
H049 H 0.3649 0.3738 0.4605 0.089 Uiso 1 1 calc R U . . .
C050 C 0.6157(3) 0.4720(3) 0.5291(2) 0.101(3) Uani 1 1 d . . . . .
H05 H 0.6297 0.4810 0.5561 0.152 Uiso 1 1 calc R U . . .
HD H 0.6322 0.4554 0.5214 0.152 Uiso 1 1 calc R U . . .
HE H 0.5939 0.4561 0.5270 0.152 Uiso 1 1 calc R U . . .
C051 C 0.6377(2) 0.5300(3) 0.5032(2) 0.101(3) Uani 1 1 d . . . . .
H1 H 0.6298 0.5527 0.4850 0.152 Uiso 1 1 calc R U . . .
HF H 0.6527 0.5113 0.4956 0.152 Uiso 1 1 calc R U . . .
HG H 0.6528 0.5400 0.5297 0.152 Uiso 1 1 calc R U . . .
C052 C 0.5242(2) 0.1575(4) 0.4840(3) 0.115(4) Uani 1 1 d . . . . .
H052 H 0.5489 0.1478 0.4898 0.138 Uiso 1 1 calc R U . . .
C053 C 0.1816(2) 0.2233(3) 0.2316(3) 0.094(3) Uani 1 1 d . . . . .
H2 H 0.1825 0.2110 0.2084 0.141 Uiso 1 1 calc R U . . .
HH H 0.1951 0.2490 0.2370 0.141 Uiso 1 1 calc R U . . .
HI H 0.1553 0.2280 0.2270 0.141 Uiso 1 1 calc R U . . .
C054 C 0.4327(3) 0.1982(4) 0.2649(3) 0.102(3) Uani 1 1 d . . . . .
C055 C 0.3193(3) 0.1616(4) 0.4487(2) 0.104(3) Uani 1 1 d . . . . .
C058 C 0.4665(3) 0.3264(3) 0.3069(4) 0.095(3) Uani 1 1 d . . . . .
C059 C 0.1965(3) 0.2162(3) 0.3011(3) 0.119(4) Uani 1 1 d . . . . .
H3 H 0.1699 0.2225 0.2938 0.178 Uiso 1 1 calc R U . . .
HJ H 0.2112 0.2411 0.3074 0.178 Uiso 1 1 calc R U . . .
HK H 0.2058 0.1985 0.3240 0.178 Uiso 1 1 calc R U . . .
C42 C 0.4010(5) -0.1796(4) 0.2367(4) 0.174(6) Uani 1 1 d . U . . .
H42A H 0.3752 -0.1772 0.2164 0.260 Uiso 1 1 calc R U . . .
H42B H 0.4077 -0.2080 0.2419 0.260 Uiso 1 1 calc R U . . .
H42C H 0.4184 -0.1666 0.2276 0.260 Uiso 1 1 calc R U . . .
C13 C 0.1838(4) 0.4003(4) 0.1121(3) 0.184(6) Uani 1 1 d D U . . .
H13A H 0.2011 0.4173 0.1059 0.276 Uiso 1 1 d R U . . .
H13B H 0.1579 0.4092 0.0967 0.276 Uiso 1 1 d R U . . .
H13C H 0.1865 0.3723 0.1057 0.276 Uiso 1 1 d R U . . .
C54 C 0.2122(3) 0.3070(4) 0.3878(3) 0.130(2) Uani 1 1 d . U . . .
H54A H 0.1969 0.2979 0.3610 0.196 Uiso 1 1 calc R U . . .
H54B H 0.1976 0.3042 0.4033 0.196 Uiso 1 1 calc R U . . .
H54C H 0.2351 0.2907 0.3993 0.196 Uiso 1 1 calc R U . . .
C065 C 0.4915(3) 0.2886(4) 0.3258(4) 0.145(5) Uani 1 1 d . . . . .
H06D H 0.4940 0.2724 0.3054 0.217 Uiso 1 1 calc R U . . .
H06E H 0.4797 0.2726 0.3394 0.217 Uiso 1 1 calc R U . . .
H06F H 0.5166 0.2974 0.3446 0.217 Uiso 1 1 calc R U . . .
C066 C 0.4964(4) 0.7013(3) 0.3452(4) 0.168(6) Uani 1 1 d . . . . .
H06G H 0.4959 0.7164 0.3227 0.253 Uiso 1 1 calc R U . . .
H06H H 0.5152 0.6799 0.3519 0.253 Uiso 1 1 calc R U . . .
H06I H 0.5029 0.7195 0.3676 0.253 Uiso 1 1 calc R U . . .
C16 C 0.1861(3) 0.3732(4) 0.3658(3) 0.130(2) Uani 1 1 d . U . . .
H16A H 0.1920 0.4007 0.3610 0.195 Uiso 1 1 calc R U . . .
H16B H 0.1719 0.3739 0.3819 0.195 Uiso 1 1 calc R U . . .
H16C H 0.1709 0.3600 0.3409 0.195 Uiso 1 1 calc R U . . .
C36 C 0.5817(4) -0.0827(6) 0.4368(5) 0.225(8) Uani 1 1 d . U . A 1
H36A H 0.6027 -0.1007 0.4516 0.338 Uiso 1 1 calc R U . A 1
H36B H 0.5578 -0.0971 0.4294 0.338 Uiso 1 1 calc R U . A 1
H36C H 0.5822 -0.0594 0.4530 0.338 Uiso 1 1 calc R U . A 1
C38 C 0.5773(5) -0.1044(5) 0.3682(6) 0.225(8) Uani 1 1 d . U . B 1
H38A H 0.5702 -0.0910 0.3429 0.338 Uiso 1 1 calc R U . B 1
H38B H 0.5569 -0.1224 0.3668 0.338 Uiso 1 1 calc R U . B 1
H38C H 0.6004 -0.1201 0.3745 0.338 Uiso 1 1 calc R U . B 1
C9A C 0.4251(7) 0.7039(8) 0.3150(10) 0.111(11) Uani 0.42(2) 1 d . U P C 1
H9AA H 0.4296 0.7323 0.3226 0.166 Uiso 0.42(2) 1 calc R U P C 1
H9AB H 0.4046 0.6936 0.3209 0.166 Uiso 0.42(2) 1 calc R U P C 1
H9AC H 0.4181 0.7015 0.2869 0.166 Uiso 0.42(2) 1 calc R U P C 1
C15 C 0.3820(7) -0.1714(6) 0.3014(7) 0.123(8) Uani 0.564(17) 1 d . U P D 1
H15A H 0.3922 -0.1556 0.3256 0.184 Uiso 0.564(17) 1 calc R U P D 1
H15B H 0.3858 -0.2001 0.3078 0.184 Uiso 0.564(17) 1 calc R U P D 1
H15C H 0.3550 -0.1659 0.2871 0.184 Uiso 0.564(17) 1 calc R U P D 1
C16A C 0.6770(5) 0.0926(9) 0.4580(8) 0.097(8) Uani 0.408(14) 1 d . U P E 1
H16D H 0.7024 0.0895 0.4790 0.145 Uiso 0.408(14) 1 calc R U P E 1
H16E H 0.6788 0.1045 0.4351 0.145 Uiso 0.408(14) 1 calc R U P E 1
H16F H 0.6650 0.0661 0.4511 0.145 Uiso 0.408(14) 1 calc R U P E 1
C18 C 0.6728(7) 0.1666(9) 0.4565(6) 0.127(10) Uani 0.408(14) 1 d D U P E 1
H18A H 0.6828 0.1861 0.4779 0.190 Uiso 0.408(14) 1 calc R U P E 1
H18B H 0.6529 0.1793 0.4337 0.190 Uiso 0.408(14) 1 calc R U P E 1
H18C H 0.6931 0.1575 0.4497 0.190 Uiso 0.408(14) 1 calc R U P E 1
C24 C 0.4441(6) -0.1762(5) 0.2998(6) 0.109(7) Uani 0.564(17) 1 d . U P D 1
H24A H 0.4591 -0.1762 0.2844 0.163 Uiso 0.564(17) 1 calc R U P D 1
H24B H 0.4419 -0.2038 0.3077 0.163 Uiso 0.564(17) 1 calc R U P D 1
H24C H 0.4566 -0.1594 0.3231 0.163 Uiso 0.564(17) 1 calc R U P D 1
C41A C 0.4630(12) 0.6877(11) 0.3772(6) 0.164(15) Uani 0.42(2) 1 d D U P C 1
H41A H 0.4900 0.6856 0.3942 0.247 Uiso 0.42(2) 1 calc R U P C 1
H41B H 0.4494 0.6667 0.3841 0.247 Uiso 0.42(2) 1 calc R U P C 1
H41C H 0.4538 0.7142 0.3807 0.247 Uiso 0.42(2) 1 calc R U P C 1
C35 C 0.4154(10) -0.1788(9) 0.3084(9) 0.129(11) Uani 0.436(17) 1 d . U P D 2
H35A H 0.4423 -0.1845 0.3170 0.193 Uiso 0.436(17) 1 d R U P D 2
H35B H 0.4015 -0.2042 0.3044 0.193 Uiso 0.436(17) 1 d R U P D 2
H35C H 0.4117 -0.1629 0.3284 0.193 Uiso 0.436(17) 1 d R U P D 2
C26 C 0.3582(5) -0.1661(6) 0.2547(7) 0.097(9) Uani 0.436(17) 1 d . U P D 2
H26A H 0.3454 -0.1406 0.2537 0.145 Uiso 0.436(17) 1 calc R U P D 2
H26B H 0.3517 -0.1855 0.2704 0.145 Uiso 0.436(17) 1 calc R U P D 2
H26C H 0.3502 -0.1767 0.2281 0.145 Uiso 0.436(17) 1 calc R U P D 2
C9 C 0.4392(5) 0.6991(5) 0.2869(5) 0.103(8) Uani 0.58(2) 1 d . U P C 2
H9A H 0.4432 0.7281 0.2864 0.154 Uiso 0.58(2) 1 calc R U P C 2
H9B H 0.4121 0.6933 0.2738 0.154 Uiso 0.58(2) 1 calc R U P C 2
H9C H 0.4523 0.6852 0.2733 0.154 Uiso 0.58(2) 1 calc R U P C 2
C2 C 0.6574(5) 0.0820(4) 0.4978(5) 0.132(3) Uani 0.592(14) 1 d D U P E 2
H2A H 0.6841 0.0785 0.5153 0.198 Uiso 0.592(14) 1 calc R U P E 2
H2B H 0.6486 0.0587 0.4804 0.198 Uiso 0.592(14) 1 calc R U P E 2
H2C H 0.6427 0.0843 0.5133 0.198 Uiso 0.592(14) 1 calc R U P E 2
C18A C 0.6767(4) 0.1321(8) 0.4585(5) 0.110(7) Uani 0.592(14) 1 d . U P E 2
H18D H 0.6632 0.1443 0.4327 0.164 Uiso 0.592(14) 1 calc R U P E 2
H18E H 0.6904 0.1083 0.4562 0.164 Uiso 0.592(14) 1 calc R U P E 2
H18F H 0.6946 0.1515 0.4762 0.164 Uiso 0.592(14) 1 calc R U P E 2
C41 C 0.4295(10) 0.6952(9) 0.3526(10) 0.181(13) Uani 0.58(2) 1 d . U P C 2
H41D H 0.4421 0.6927 0.3811 0.271 Uiso 0.58(2) 1 calc R U P C 2
H41E H 0.4072 0.6779 0.3424 0.271 Uiso 0.58(2) 1 calc R U P C 2
H41F H 0.4218 0.7232 0.3455 0.271 Uiso 0.58(2) 1 calc R U P C 2
O05X O 0.2931(3) 0.5630(4) 0.2803(4) 0.222(6) Uani 1 1 d . . . . .
O06B O 0.2446(4) 0.5528(4) 0.2254(4) 0.209(5) Uani 1 1 d . . . . .
C05Y C 0.2594(5) 0.5674(5) 0.2589(6) 0.142(5) Uani 1 1 d . . . . .
C06C C 0.2347(4) 0.5913(4) 0.2721(4) 0.157(5) Uani 1 1 d . . . . .
H06J H 0.2145 0.5741 0.2724 0.235 Uiso 1 1 calc R U . . .
H06K H 0.2236 0.6138 0.2541 0.235 Uiso 1 1 calc R U . . .
H06L H 0.2496 0.6017 0.2985 0.235 Uiso 1 1 calc R U . . .
C39 C 0.5203(4) 0.1434(5) 0.5823(4) 0.218(7) Uani 1 1 d D U . . .
H39A H 0.5262 0.1711 0.5917 0.327 Uiso 1 1 d R U . . .
H39B H 0.5332 0.1247 0.6040 0.327 Uiso 1 1 d R U . . .
H39C H 0.4930 0.1390 0.5718 0.327 Uiso 1 1 d R U . . .
C14 C 0.5285(6) 0.0935(6) 0.5483(5) 0.250(8) Uani 1 1 d D U . . .
H14A H 0.5013 0.0887 0.5370 0.376 Uiso 1 1 calc R U . . .
H14B H 0.5404 0.0805 0.5739 0.376 Uiso 1 1 calc R U . . .
H14C H 0.5391 0.0824 0.5310 0.376 Uiso 1 1 calc R U . . .
C44 C 0.5741(5) 0.1553(7) 0.5696(5) 0.263(8) Uani 1 1 d D U . . .
H44A H 0.5858 0.1588 0.5513 0.395 Uiso 1 1 d R U . . .
H44B H 0.5911 0.1398 0.5923 0.395 Uiso 1 1 d R U . . .
H44C H 0.5695 0.1817 0.5781 0.395 Uiso 1 1 d R U . . .

loop_
_atom_site_aniso_label
_atom_site_aniso_U_11
_atom_site_aniso_U_22
_atom_site_aniso_U_33
_atom_site_aniso_U_23
_atom_site_aniso_U_13
_atom_site_aniso_U_12
Ti01 0.0456(7) 0.0613(9) 0.0433(6) -0.0007(6) 0.0107(5) -0.0059(6)
Ti02 0.0422(7) 0.0661(9) 0.0441(6) -0.0038(6) 0.0093(5) -0.0078(6)
Ti03 0.0403(7) 0.0615(9) 0.0508(7) 0.0008(6) 0.0085(6) -0.0003(6)
Ti04 0.0435(7) 0.0675(9) 0.0462(7) 0.0009(6) 0.0085(6) 0.0045(6)
Ti05 0.0435(7) 0.0718(10) 0.0477(7) 0.0070(6) 0.0022(6) -0.0078(6)
Ti06 0.0489(7) 0.0650(9) 0.0450(7) -0.0001(6) 0.0124(6) -0.0032(6)
Ti07 0.0509(8) 0.0767(10) 0.0392(6) -0.0014(6) 0.0057(6) -0.0162(7)
Ti08 0.0436(7) 0.0716(10) 0.0527(7) -0.0024(7) 0.0040(6) 0.0010(6)
Na0A 0.079(3) 0.108(4) 0.092(3) 0.000 0.020(3) 0.000
Na0B 0.084(3) 0.120(4) 0.094(3) 0.000 0.028(3) 0.000
O 0.104(5) 0.126(6) 0.095(5) -0.021(4) 0.033(4) -0.002(4)
O0C 0.044(3) 0.066(3) 0.041(2) 0.002(2) 0.011(2) -0.011(2)
O0D 0.046(3) 0.063(3) 0.040(2) -0.001(2) 0.009(2) -0.009(2)
O0E 0.040(3) 0.056(3) 0.051(3) 0.005(2) 0.010(2) 0.005(2)
O00F 0.040(3) 0.058(3) 0.049(3) -0.004(2) 0.011(2) -0.002(2)
O00G 0.048(3) 0.072(4) 0.047(3) 0.000(2) 0.019(2) -0.009(3)
O00H 0.042(3) 0.071(3) 0.050(3) -0.003(2) 0.011(2) 0.002(2)
O00I 0.042(2) 0.051(3) 0.049(2) -0.002(2) 0.009(2) 0.001(2)
O00J 0.052(3) 0.064(4) 0.050(3) 0.003(3) 0.020(2) -0.003(2)
O00K 0.050(3) 0.060(3) 0.044(2) -0.004(2) 0.011(2) -0.009(2)
O00L 0.044(3) 0.058(3) 0.049(2) 0.004(2) 0.008(2) 0.003(2)
O00M 0.050(3) 0.055(3) 0.047(2) -0.002(2) 0.012(2) -0.001(2)
O00N 0.049(3) 0.065(3) 0.043(2) 0.005(2) 0.005(2) -0.009(2)
O00O 0.041(2) 0.055(3) 0.051(2) 0.002(2) 0.008(2) 0.002(2)
O00P 0.051(3) 0.063(3) 0.056(3) -0.001(3) 0.026(2) -0.005(2)
O00Q 0.053(3) 0.066(4) 0.055(3) -0.008(2) 0.021(2) -0.008(3)
O00R 0.050(3) 0.060(3) 0.048(2) -0.006(2) 0.014(2) -0.005(2)
O00S 0.045(3) 0.060(3) 0.049(2) 0.001(2) 0.011(2) -0.010(2)
O00T 0.043(3) 0.065(3) 0.052(3) 0.001(2) 0.006(2) 0.002(2)
O00U 0.042(3) 0.078(3) 0.039(2) -0.003(2) 0.004(2) -0.007(2)
O00V 0.036(2) 0.070(3) 0.044(2) -0.007(2) 0.006(2) -0.005(2)
O00W 0.044(3) 0.067(4) 0.057(3) 0.000(2) 0.013(2) -0.005(2)
O00X 0.054(3) 0.073(4) 0.049(3) 0.004(2) 0.018(2) -0.001(2)
O00Y 0.040(3) 0.072(4) 0.065(3) -0.001(3) -0.002(2) 0.000(2)
O00Z 0.052(3) 0.075(4) 0.058(3) -0.004(3) 0.016(2) -0.004(2)
O1 0.092(4) 0.131(5) 0.065(3) 0.009(3) 0.027(3) -0.013(4)
O01A 0.067(4) 0.105(5) 0.078(4) -0.004(3) 0.021(3) -0.006(3)
O01X 0.128(6) 0.197(9) 0.072(4) 0.012(5) 0.024(4) -0.055(6)
O02A 0.081(5) 0.149(7) 0.121(5) -0.021(5) 0.035(4) -0.002(5)
O3 0.267(6) 0.214(6) 0.191(5) 0.000(5) 0.080(5) 0.015(6)
O03F 0.102(5) 0.129(6) 0.139(6) 0.028(5) 0.051(5) -0.006(4)
O09 0.043(3) 0.062(3) 0.061(3) 0.004(2) 0.016(2) -0.004(2)
O010 0.052(3) 0.072(4) 0.061(3) 0.001(3) 0.016(2) 0.002(3)
O011 0.057(3) 0.076(4) 0.065(3) 0.000(3) 0.022(3) -0.009(3)
O012 0.062(3) 0.074(4) 0.062(3) 0.008(3) 0.022(3) 0.004(3)
O013 0.058(3) 0.077(4) 0.045(3) 0.003(2) 0.009(2) 0.011(3)
O014 0.078(3) 0.085(4) 0.037(2) -0.009(2) 0.015(2) -0.018(3)
O015 0.068(4) 0.088(4) 0.048(3) 0.007(3) 0.012(3) 0.003(3)
O016 0.057(3) 0.089(4) 0.065(3) 0.024(3) 0.006(3) -0.002(3)
O017 0.069(4) 0.067(4) 0.085(4) -0.005(3) 0.028(3) -0.002(3)
O018 0.074(4) 0.085(4) 0.088(4) -0.001(3) 0.038(3) -0.003(3)
O029 0.088(5) 0.131(6) 0.096(4) -0.001(4) 0.026(4) 0.001(4)
O037 0.110(6) 0.137(7) 0.112(5) 0.007(5) 0.037(4) 0.040(5)
O057 0.161(8) 0.136(8) 0.295(13) 0.050(8) 0.151(9) 0.016(6)
C01B 0.030(5) 0.048(7) 0.046(5) 0.000 0.005(4) 0.000
C01C 0.040(4) 0.059(6) 0.041(4) -0.014(4) 0.009(3) -0.012(4)
C01D 0.048(6) 0.054(8) 0.045(5) 0.000 0.001(5) 0.000
C01E 0.051(4) 0.046(5) 0.049(4) -0.003(4) 0.013(3) 0.000(4)
C01F 0.045(4) 0.056(5) 0.053(4) -0.001(4) 0.008(3) 0.003(4)
C01G 0.042(4) 0.088(6) 0.048(4) -0.004(4) 0.009(3) 0.001(4)
C01H 0.034(4) 0.076(5) 0.052(4) 0.004(4) 0.010(3) 0.009(3)
C01I 0.050(5) 0.075(6) 0.050(4) -0.013(4) 0.015(4) -0.008(4)
C01J 0.041(4) 0.072(6) 0.047(4) 0.001(4) 0.006(3) -0.006(4)
C01K 0.018(5) 0.095(9) 0.035(5) 0.000 0.000(4) 0.000
C01L 0.048(4) 0.071(6) 0.055(4) -0.011(4) 0.013(4) -0.003(4)
C01M 0.034(4) 0.078(6) 0.053(4) -0.004(4) -0.005(3) -0.001(4)
C01N 0.043(4) 0.069(6) 0.048(4) 0.005(4) 0.002(3) 0.000(4)
C01O 0.049(4) 0.066(5) 0.053(4) -0.006(4) 0.016(4) 0.005(4)
C01P 0.045(4) 0.061(5) 0.062(5) 0.002(4) 0.005(4) 0.004(3)
C01R 0.035(4) 0.079(6) 0.041(4) 0.009(4) 0.006(3) 0.001(3)
C01S 0.039(4) 0.071(6) 0.046(4) 0.008(4) 0.004(3) -0.002(4)
C01T 0.038(4) 0.085(6) 0.043(4) -0.001(4) 0.012(3) 0.002(4)
C01U 0.056(5) 0.063(5) 0.049(4) 0.007(4) 0.021(4) 0.001(4)
C01V 0.050(4) 0.062(5) 0.052(4) -0.009(4) 0.006(3) -0.002(4)
C01W 0.048(4) 0.068(6) 0.041(4) -0.005(4) 0.011(3) -0.005(4)
C01Y 0.039(4) 0.094(6) 0.049(4) 0.001(4) 0.007(3) -0.002(4)
C01Z 0.066(5) 0.066(5) 0.036(4) -0.005(4) 0.008(4) -0.013(4)
C02B 0.050(4) 0.081(6) 0.048(4) -0.008(4) 0.012(3) -0.019(4)
C02C 0.044(4) 0.057(5) 0.049(4) -0.003(3) 0.014(3) 0.002(3)
C02D 0.044(4) 0.073(6) 0.051(4) -0.003(4) 0.012(3) -0.007(4)
C02E 0.044(4) 0.097(6) 0.045(4) -0.004(4) 0.014(3) -0.013(4)
C02F 0.043(4) 0.064(6) 0.068(5) 0.006(4) 0.014(4) 0.007(4)
C02G 0.057(5) 0.051(5) 0.091(6) 0.010(5) 0.024(4) 0.010(4)
C02H 0.048(4) 0.074(6) 0.056(4) -0.009(4) 0.010(4) 0.004(4)
C02I 0.072(5) 0.071(6) 0.036(4) 0.006(4) 0.005(4) -0.014(4)
C02J 0.047(4) 0.066(5) 0.057(4) 0.020(4) 0.002(4) 0.006(4)
C02K 0.049(5) 0.099(7) 0.054(5) 0.018(5) 0.006(4) 0.015(4)
C02L 0.062(5) 0.087(6) 0.055(4) 0.004(4) 0.027(4) -0.007(4)
C02M 0.038(4) 0.045(5) 0.068(5) -0.005(4) 0.012(3) -0.001(3)
C02N 0.050(5) 0.093(7) 0.049(4) -0.007(5) 0.002(4) -0.011(4)
C02O 0.057(5) 0.076(6) 0.068(5) -0.007(4) 0.028(4) -0.001(4)
C02P 0.056(5) 0.075(6) 0.063(5) -0.004(4) 0.026(4) -0.006(4)
C02Q 0.044(4) 0.052(5) 0.051(4) 0.002(4) 0.004(3) 0.000(3)
C02R 0.039(4) 0.101(6) 0.047(4) 0.008(4) 0.011(3) -0.006(4)
C02S 0.074(5) 0.068(6) 0.046(4) 0.009(4) -0.001(4) -0.012(4)
C02T 0.052(5) 0.086(7) 0.048(4) -0.005(4) -0.001(3) -0.013(4)
C02U 0.050(4) 0.056(5) 0.055(4) 0.003(4) 0.009(3) 0.001(3)
C02V 0.056(5) 0.093(7) 0.041(4) 0.011(4) 0.008(3) 0.014(4)
C02W 0.056(4) 0.052(5) 0.063(4) -0.014(4) 0.006(4) -0.001(4)
C02X 0.043(4) 0.073(6) 0.051(4) -0.005(4) 0.002(3) -0.021(4)
C02Y 0.046(4) 0.071(6) 0.065(5) -0.005(4) 0.015(4) -0.004(4)
C02Z 0.057(5) 0.077(6) 0.066(5) -0.003(4) 0.024(4) -0.011(4)
C03A 0.072(6) 0.082(6) 0.055(4) 0.002(4) 0.023(4) -0.014(4)
C03B 0.041(4) 0.096(6) 0.057(4) -0.016(4) 0.021(3) -0.021(4)
C03C 0.077(5) 0.060(5) 0.038(4) -0.007(4) 0.008(4) -0.020(4)
C03D 0.046(4) 0.066(6) 0.066(5) -0.013(4) -0.001(4) 0.008(4)
C03E 0.045(5) 0.100(7) 0.048(4) 0.009(4) -0.004(4) -0.010(4)
C03G 0.054(5) 0.079(6) 0.057(4) -0.001(4) 0.013(4) -0.001(4)
C03H 0.058(5) 0.067(6) 0.044(4) 0.009(4) -0.005(3) -0.002(4)
C03I 0.038(4) 0.085(6) 0.053(4) 0.006(4) 0.008(3) 0.009(4)
C03J 0.047(5) 0.090(7) 0.073(5) 0.003(5) 0.004(4) 0.002(4)
C03K 0.057(5) 0.088(7) 0.046(4) 0.007(4) -0.005(4) -0.005(5)
C03L 0.046(5) 0.084(6) 0.062(5) 0.001(5) 0.011(4) 0.000(4)
C03M 0.072(6) 0.076(6) 0.054(4) 0.003(4) -0.005(4) -0.006(5)
C03N 0.042(4) 0.089(6) 0.054(4) 0.002(4) 0.005(3) 0.001(4)
C03O 0.088(6) 0.075(6) 0.056(4) 0.000(4) 0.032(5) 0.005(5)
C03P 0.045(5) 0.101(7) 0.068(5) 0.014(5) -0.005(4) 0.007(5)
C03Q 0.066(5) 0.064(6) 0.056(4) -0.001(4) 0.010(4) -0.006(4)
C03R 0.048(4) 0.082(6) 0.046(4) 0.004(4) 0.007(3) -0.009(4)
C03S 0.064(5) 0.070(6) 0.061(5) 0.004(4) 0.015(4) -0.004(4)
C03T 0.066(5) 0.072(6) 0.053(4) 0.004(4) 0.022(4) -0.004(4)
C03U 0.060(5) 0.079(6) 0.048(4) 0.000(4) 0.013(4) -0.004(4)
C03V 0.048(5) 0.061(5) 0.062(4) -0.012(4) 0.002(4) -0.010(4)
C03W 0.068(6) 0.065(6) 0.069(5) 0.024(4) 0.012(4) 0.012(4)
C03X 0.046(4) 0.079(6) 0.062(4) -0.002(4) 0.004(4) -0.021(4)
C03Y 0.055(5) 0.073(6) 0.055(4) -0.020(4) 0.007(4) -0.011(4)
C03Z 0.052(5) 0.092(7) 0.058(5) 0.007(4) -0.005(4) -0.002(5)
C17 0.151(5) 0.143(6) 0.130(5) 0.007(4) 0.099(5) -0.001(4)
C04B 0.079(6) 0.088(7) 0.047(5) 0.008(4) 0.000(4) -0.007(5)
C04C 0.074(6) 0.065(7) 0.092(6) 0.003(5) 0.007(5) -0.008(5)
C04D 0.111(7) 0.088(7) 0.038(4) -0.004(4) 0.020(5) -0.006(6)
C04E 0.044(5) 0.086(7) 0.073(5) 0.003(5) -0.017(4) -0.005(4)
C52 0.148(6) 0.216(7) 0.059(3) 0.012(4) 0.004(3) -0.030(5)
C04G 0.076(6) 0.066(6) 0.082(6) 0.006(5) 0.011(5) -0.002(5)
C04H 0.053(5) 0.094(7) 0.068(5) 0.013(5) 0.011(4) 0.020(5)
C04I 0.051(5) 0.076(7) 0.097(6) -0.016(5) -0.013(4) 0.002(4)
C04J 0.067(6) 0.082(7) 0.088(6) 0.020(5) 0.016(5) 0.027(5)
C04K 0.064(5) 0.082(7) 0.103(6) 0.021(5) 0.020(5) -0.007(5)
C04L 0.092(7) 0.057(6) 0.105(7) -0.005(5) 0.006(6) 0.000(5)
C04M 0.065(5) 0.105(7) 0.051(4) -0.006(4) 0.023(4) -0.026(5)
C04O 0.078(6) 0.118(8) 0.066(5) 0.003(5) 0.028(5) -0.024(5)
C04P 0.051(5) 0.105(8) 0.122(8) 0.008(6) 0.020(5) -0.007(5)
C04Q 0.085(7) 0.130(9) 0.054(5) -0.017(6) 0.024(5) -0.029(6)
C04R 0.066(5) 0.090(7) 0.056(4) -0.001(5) 0.008(4) -0.008(5)
C04S 0.086(7) 0.135(9) 0.052(5) -0.024(5) 0.029(5) -0.040(6)
C04T 0.084(6) 0.080(7) 0.073(5) 0.005(5) -0.001(5) 0.030(5)
C1 0.070(4) 0.192(7) 0.087(4) 0.009(5) -0.015(4) 0.007(5)
C04V 0.048(5) 0.162(10) 0.054(5) 0.014(5) 0.013(4) 0.000(5)
C04W 0.073(6) 0.096(8) 0.099(7) 0.022(6) -0.029(6) -0.004(6)
C04X 0.052(5) 0.074(6) 0.104(6) -0.012(5) -0.012(5) -0.014(4)
C04Y 0.051(5) 0.065(6) 0.078(5) 0.007(5) -0.005(4) -0.010(4)
C04Z 0.094(7) 0.134(9) 0.062(5) -0.017(5) 0.034(5) -0.024(6)
C47 0.100(9) 0.171(12) 0.167(11) 0.095(10) 0.050(8) 0.073(9)
C05A 0.046(5) 0.079(7) 0.140(8) -0.012(6) -0.028(5) -0.003(5)
C05B 0.059(6) 0.109(9) 0.110(8) 0.005(7) 0.023(6) -0.007(6)
C05C 0.105(7) 0.105(8) 0.057(5) -0.001(5) -0.023(5) 0.009(6)
C5 0.227(8) 0.164(7) 0.138(5) 0.087(5) 0.090(6) 0.093(5)
C20 0.086(7) 0.246(11) 0.077(6) 0.060(7) 0.026(5) 0.042(7)
C05G 0.076(7) 0.148(10) 0.095(7) 0.011(7) 0.017(6) -0.002(6)
C05H 0.085(7) 0.125(10) 0.073(6) 0.003(6) 0.020(6) -0.002(7)
C05J 0.103(8) 0.113(9) 0.124(9) -0.007(7) 0.023(7) -0.005(7)
C05K 0.164(11) 0.141(11) 0.075(6) 0.012(7) -0.010(7) 0.075(9)
C05L 0.090(7) 0.130(10) 0.118(8) 0.030(7) -0.055(6) -0.033(7)
C34 0.142(7) 0.165(7) 0.114(6) -0.028(6) 0.080(5) -0.035(6)
C05O 0.102(8) 0.124(10) 0.130(9) 0.073(8) -0.035(7) -0.022(7)
C22 0.079(6) 0.176(10) 0.091(6) 0.025(7) 0.026(5) 0.046(7)
C05Q 0.203(13) 0.089(9) 0.154(11) 0.035(8) 0.104(10) -0.007(8)
C40 0.207(12) 0.149(11) 0.062(6) 0.004(7) 0.069(7) 0.004(9)
C05S 0.068(6) 0.116(9) 0.127(8) 0.011(7) 0.035(6) 0.004(6)
C05U 0.163(11) 0.105(9) 0.102(8) 0.037(7) 0.041(8) 0.000(8)
C05V 0.112(9) 0.142(12) 0.179(13) 0.064(10) 0.038(9) 0.048(9)
C4 0.153(6) 0.145(6) 0.131(5) 0.007(5) 0.098(5) -0.002(5)
C48 0.076(8) 0.159(13) 0.164(12) 0.084(11) 0.013(8) 0.043(8)
C06A 0.261(16) 0.126(10) 0.071(6) 0.041(7) 0.070(9) 0.049(11)
C6 0.228(8) 0.164(7) 0.136(5) 0.088(5) 0.090(6) 0.093(6)
C7 0.231(8) 0.166(7) 0.141(5) 0.085(5) 0.088(6) 0.092(6)
C46 0.123(10) 0.273(16) 0.182(12) 0.054(12) 0.058(9) 0.041(11)
C49 0.072(7) 0.136(10) 0.289(15) -0.024(10) -0.025(8) 0.004(7)
C21 0.112(9) 0.174(12) 0.194(12) -0.056(10) -0.033(8) 0.022(8)
C10 0.140(9) 0.092(7) 0.083(6) -0.025(5) 0.061(6) -0.018(6)
C11 0.088(6) 0.103(7) 0.138(7) -0.004(6) 0.001(6) 0.010(6)
C12 0.034(6) 0.076(9) 0.039(5) 0.000 -0.004(4) 0.000
C53 0.153(6) 0.214(7) 0.060(4) 0.010(4) 0.002(4) -0.030(5)
C43 0.233(12) 0.241(12) 0.144(9) 0.043(9) 0.089(9) -0.045(11)
C3 0.075(4) 0.195(8) 0.091(4) 0.007(5) -0.015(4) 0.008(5)
C19 0.125(7) 0.203(8) 0.100(6) 0.055(6) 0.046(5) -0.001(6)
C50 0.153(6) 0.217(7) 0.065(4) 0.010(4) 0.001(4) -0.024(5)
C020 0.040(4) 0.089(6) 0.035(4) -0.001(4) 0.007(3) -0.012(4)
C021 0.031(4) 0.099(6) 0.047(4) 0.004(4) 0.004(3) -0.001(4)
C8 0.228(8) 0.166(7) 0.141(5) 0.087(5) 0.088(6) 0.094(6)
C51 0.147(6) 0.219(7) 0.058(4) 0.011(4) 0.007(4) -0.032(5)
C022 0.040(4) 0.079(6) 0.051(4) 0.015(4) -0.009(3) -0.001(4)
C23 0.085(6) 0.129(8) 0.129(7) -0.002(6) 0.051(6) 0.017(6)
C023 0.046(4) 0.077(6) 0.050(4) -0.003(4) 0.010(3) -0.001(4)
C024 0.058(5) 0.055(5) 0.053(4) -0.001(4) 0.023(4) -0.001(4)
C25 0.171(7) 0.232(7) 0.153(6) 0.049(6) 0.059(5) -0.010(6)
C026 0.054(5) 0.079(6) 0.053(4) -0.004(4) 0.003(4) -0.005(4)
C45 0.169(10) 0.226(12) 0.170(10) -0.033(9) 0.116(8) 0.000(9)
C027 0.047(4) 0.074(6) 0.048(4) 0.001(4) 0.005(3) -0.010(4)
C27 0.262(6) 0.213(6) 0.190(6) 0.002(5) 0.081(5) 0.014(6)
C028 0.069(5) 0.067(6) 0.048(4) -0.005(4) 0.017(4) -0.009(4)
C28 0.119(7) 0.097(7) 0.144(8) 0.009(6) 0.009(6) -0.005(6)
C29 0.268(14) 0.131(10) 0.068(6) -0.007(6) 0.066(8) -0.018(9)
C030 0.058(5) 0.069(6) 0.066(5) 0.004(4) 0.024(4) 0.004(4)
C30 0.101(9) 0.190(13) 0.259(14) -0.028(12) 0.057(10) -0.027(9)
C31 0.099(6) 0.164(8) 0.074(5) 0.003(5) 0.035(5) -0.014(6)
C031 0.057(5) 0.078(6) 0.047(4) -0.009(4) 0.000(4) -0.001(4)
C032 0.044(4) 0.077(6) 0.048(4) -0.004(4) 0.004(3) 0.002(4)
C033 0.057(5) 0.071(6) 0.047(4) 0.000(4) -0.006(4) 0.004(4)
C33 0.262(6) 0.212(6) 0.189(5) 0.000(5) 0.080(5) 0.014(5)
C034 0.061(5) 0.070(6) 0.046(4) -0.010(4) 0.010(4) -0.023(4)
C37 0.175(9) 0.210(11) 0.147(8) -0.056(8) 0.105(8) -0.069(8)
C035 0.065(5) 0.053(5) 0.051(4) -0.006(4) 0.015(4) -0.007(4)
C32 0.199(10) 0.185(11) 0.147(9) -0.016(8) 0.110(8) -0.073(9)
C036 0.055(5) 0.072(6) 0.072(5) -0.007(5) 0.016(4) 0.002(4)
C038 0.054(5) 0.070(6) 0.073(5) 0.009(4) 0.019(4) 0.012(4)
C039 0.058(5) 0.122(8) 0.039(4) 0.003(4) 0.015(4) -0.012(5)
C040 0.063(5) 0.064(5) 0.075(5) 0.006(4) 0.031(4) -0.003(4)
C041 0.053(5) 0.063(5) 0.066(5) -0.009(4) 0.028(4) -0.013(4)
C042 0.051(5) 0.088(6) 0.042(4) 0.011(4) 0.004(4) -0.005(4)
C043 0.081(6) 0.080(7) 0.087(6) 0.001(5) 0.036(5) 0.005(5)
C044 0.044(5) 0.094(7) 0.092(6) -0.014(5) 0.022(4) -0.009(4)
C045 0.097(6) 0.061(5) 0.057(4) -0.006(4) 0.036(4) -0.005(5)
C046 0.071(6) 0.121(8) 0.041(4) 0.001(5) -0.001(4) -0.016(5)
C047 0.084(6) 0.094(7) 0.066(5) -0.007(5) 0.024(5) 0.003(5)
C048 0.038(4) 0.132(8) 0.061(5) 0.005(5) 0.015(4) -0.013(4)
C049 0.092(6) 0.072(6) 0.062(5) -0.016(4) 0.035(5) -0.020(5)
C050 0.082(6) 0.127(9) 0.059(5) -0.014(5) -0.006(4) -0.008(6)
C051 0.066(6) 0.130(9) 0.071(5) -0.016(5) -0.008(4) -0.033(6)
C052 0.057(5) 0.200(12) 0.069(6) 0.042(7) 0.009(5) -0.017(6)
C053 0.058(5) 0.088(7) 0.121(8) 0.004(6) 0.022(5) 0.007(5)
C054 0.089(8) 0.120(10) 0.096(7) -0.019(7) 0.036(6) 0.016(7)
C055 0.096(7) 0.166(10) 0.060(5) -0.025(6) 0.041(5) -0.048(7)
C058 0.069(6) 0.092(8) 0.115(9) -0.006(7) 0.031(6) -0.030(6)
C059 0.088(7) 0.127(10) 0.152(10) -0.023(8) 0.061(7) 0.000(6)
C42 0.251(14) 0.097(9) 0.139(10) -0.020(8) 0.050(9) 0.007(9)
C13 0.143(10) 0.298(15) 0.083(7) 0.028(9) 0.022(7) 0.094(10)
C54 0.153(6) 0.144(6) 0.133(5) 0.006(5) 0.098(5) -0.001(5)
C065 0.109(9) 0.120(10) 0.219(14) 0.006(10) 0.083(10) 0.019(8)
C066 0.159(12) 0.083(8) 0.174(12) 0.012(8) -0.017(10) -0.042(8)
C16 0.151(6) 0.145(6) 0.132(5) 0.008(5) 0.097(5) 0.001(5)
C36 0.148(11) 0.286(16) 0.258(14) 0.182(13) 0.100(10) 0.121(11)
C38 0.182(13) 0.141(12) 0.303(17) -0.018(13) 0.053(12) 0.024(10)
C9A 0.081(14) 0.076(14) 0.135(19) 0.008(13) 0.006(12) 0.000(11)
C15 0.117(14) 0.118(14) 0.152(16) 0.014(11) 0.076(12) -0.004(11)
C16A 0.036(10) 0.115(16) 0.123(15) -0.005(13) 0.016(10) 0.022(11)
C18 0.068(13) 0.088(15) 0.161(18) 0.013(14) -0.014(12) -0.010(12)
C24 0.113(13) 0.059(10) 0.129(13) -0.005(9) 0.026(10) 0.023(9)
C41A 0.17(2) 0.12(2) 0.20(2) -0.030(16) 0.072(16) 0.007(16)
C35 0.125(19) 0.110(16) 0.126(17) -0.007(14) 0.028(14) -0.005(15)
C26 0.067(12) 0.071(13) 0.134(16) -0.001(11) 0.023(11) -0.039(9)
C9 0.097(12) 0.069(10) 0.091(12) 0.007(9) -0.011(9) -0.004(9)
C2 0.069(4) 0.191(8) 0.086(5) 0.011(5) -0.016(4) 0.007(5)
C18A 0.039(8) 0.163(17) 0.090(10) 0.051(11) -0.008(7) -0.039(10)
C41 0.19(2) 0.146(18) 0.179(19) -0.002(15) 0.050(15) 0.024(15)
O05X 0.121(8) 0.238(13) 0.307(16) 0.083(11) 0.089(10) 0.058(8)
O06B 0.230(13) 0.210(13) 0.187(11) -0.030(10) 0.086(10) -0.052(10)
C05Y 0.135(13) 0.115(12) 0.167(14) 0.016(10) 0.056(12) 0.008(10)
C06C 0.148(11) 0.154(12) 0.190(13) 0.066(10) 0.092(11) 0.073(10)
C39 0.248(12) 0.259(13) 0.127(9) 0.050(9) 0.059(9) -0.021(11)
C14 0.289(13) 0.255(13) 0.171(11) 0.055(11) 0.061(10) 0.083(12)
C44 0.221(13) 0.330(14) 0.202(12) 0.073(11) 0.053(10) -0.048(12)

loop_
_atom_type_symbol
_atom_type_description
_atom_type_scat_dispersion_real
_atom_type_scat_dispersion_imag
_atom_type_scat_source
C C 0.0148 0.0070 'International Tables Vol C Tables 4.2.6.8 and 6.1.1.4'
H H 0.0000 0.0000 'International Tables Vol C Tables 4.2.6.8 and 6.1.1.4'
Na Na 0.1116 0.0924 'International Tables Vol C Tables 4.2.6.8 and 6.1.1.4'
O O 0.0412 0.0250 'International Tables Vol C Tables 4.2.6.8 and 6.1.1.4'
Ti Ti 0.3611 1.4673 'International Tables Vol C Tables 4.2.6.8 and 6.1.1.4'

loop_
_geom_angle_atom_site_label_1
_geom_angle_atom_site_label_2
_geom_angle_atom_site_label_3
_geom_angle
_geom_angle_site_symmetry_1
_geom_angle_site_symmetry_3
_geom_angle_publ_flag
O00R Ti01 O00K 93.6(2) . . ?
O00R Ti01 O0C 101.8(2) . . ?
O00K Ti01 O0C 104.16(19) . . ?
O00R Ti01 O00P 164.1(2) . . ?
O00K Ti01 O00P 87.22(19) . . ?
O0C Ti01 O00P 93.4(2) . . ?
O00R Ti01 O00G 87.6(2) . . ?
O00K Ti01 O00G 97.83(19) . . ?
O0C Ti01 O00G 155.40(17) . . ?
O00P Ti01 O00G 76.6(2) . . ?
O00R Ti01 O00N 90.72(18) . . ?
O00K Ti01 O00N 175.7(2) . . ?
O0C Ti01 O00N 74.91(17) . . ?
O00P Ti01 O00N 88.59(18) . . ?
O00G Ti01 O00N 82.33(17) . . ?
O00R Ti01 Ti05 106.61(15) . . ?
O00K Ti01 Ti05 139.51(15) . . ?
O0C Ti01 Ti05 38.27(12) . . ?
O00P Ti01 Ti05 82.38(13) . . ?
O00G Ti01 Ti05 117.31(12) . . ?
O00N Ti01 Ti05 38.42(12) . . ?
O00M Ti02 O00U 93.4(2) . . ?
O00M Ti02 O00S 106.2(2) . . ?
O00U Ti02 O00S 102.6(2) . . ?
O00M Ti02 O0D 88.97(18) . . ?
O00U Ti02 O0D 177.6(2) . . ?
O00S Ti02 O0D 76.23(18) . . ?
O00M Ti02 O00V 164.8(2) . . ?
O00U Ti02 O00V 87.04(18) . . ?
O00S Ti02 O00V 88.5(2) . . ?
O0D Ti02 O00V 90.84(16) . . ?
O00M Ti02 O00F 88.5(2) . . ?
O00U Ti02 O00F 94.84(18) . . ?
O00S Ti02 O00F 156.27(18) . . ?
O0D Ti02 O00F 85.68(16) . . ?
O00V Ti02 O00F 76.37(19) . . ?
O00M Ti02 Ti07 100.69(15) . . ?
O00U Ti02 Ti07 140.80(16) . . ?
O00S Ti02 Ti07 38.30(13) . . ?
O0D Ti02 Ti07 37.97(12) . . ?
O00V Ti02 Ti07 88.34(12) . . ?
O00F Ti02 Ti07 121.71(11) . . ?
O00W Ti03 O00L 93.4(2) . . ?
O00W Ti03 O00O 106.6(2) . . ?
O00L Ti03 O00O 102.15(19) . . ?
O00W Ti03 O0E 165.0(2) . . ?
O00L Ti03 O0E 90.36(18) . . ?
O00O Ti03 O0E 86.66(19) . . ?
O00W Ti03 O09 88.6(2) . . ?
O00L Ti03 O09 96.70(19) . . ?
O00O Ti03 O09 154.82(18) . . ?
O0E Ti03 O09 76.59(19) . . ?
O00W Ti03 O00T 87.48(19) . . ?
O00L Ti03 O00T 177.5(2) . . ?
O00O Ti03 O00T 75.32(18) . . ?
O0E Ti03 O00T 89.38(17) . . ?
O09 Ti03 O00T 85.69(17) . . ?
O00W Ti03 Ti08 98.56(16) . . ?
O00L Ti03 Ti08 139.62(15) . . ?
O00O Ti03 Ti08 37.48(12) . . ?
O0E Ti03 Ti08 87.81(13) . . ?
O09 Ti03 Ti08 121.89(12) . . ?
O00T Ti03 Ti08 37.84(13) . . ?
O013 Ti04 O00O 113.6(2) . . ?
O013 Ti04 O011 83.8(2) . . ?
O00O Ti04 O011 93.9(2) . . ?
O013 Ti04 O010 91.8(2) . . ?
O00O Ti04 O010 83.1(2) . . ?
O011 Ti04 O010 173.2(2) . . ?
O013 Ti04 O00H 94.9(2) . . ?
O00O Ti04 O00H 149.60(18) . . ?
O011 Ti04 O00H 99.6(2) . . ?
O010 Ti04 O00H 85.9(2) . . ?
O013 Ti04 O00I 166.2(2) . . ?
O00O Ti04 O00I 78.21(17) . . ?
O011 Ti04 O00I 88.32(19) . . ?
O010 Ti04 O00I 96.99(19) . . ?
O00H Ti04 O00I 75.10(17) . . ?
O013 Ti04 Ti08 154.60(17) . . ?
O00O Ti04 Ti08 41.30(12) . . ?
O011 Ti04 Ti08 99.55(16) . . ?
O010 Ti04 Ti08 82.24(14) . . ?
O00H Ti04 Ti08 109.12(13) . . ?
O00I Ti04 Ti08 38.37(12) . . ?
O013 Ti04 Ti06 132.45(17) . . ?
O00O Ti04 Ti06 113.43(13) . . ?
O011 Ti04 Ti06 86.50(16) . . ?
O010 Ti04 Ti06 100.28(15) . . ?
O00H Ti04 Ti06 41.36(12) . . ?
O00I Ti04 Ti06 35.21(12) . . ?
Ti08 Ti04 Ti06 72.95(5) . . ?
O016 Ti05 O00S 111.4(2) . . ?
O016 Ti05 O017 83.9(2) . . ?
O00S Ti05 O017 93.0(2) . . ?
O016 Ti05 O00N 96.6(2) . . ?
O00S Ti05 O00N 150.37(18) . . ?
O017 Ti05 O00N 99.6(2) . . ?
O016 Ti05 O015 90.4(2) . . ?
O00S Ti05 O015 84.5(2) . . ?
O017 Ti05 O015 172.4(2) . . ?
O00N Ti05 O015 85.9(2) . . ?
O016 Ti05 O0C 167.7(2) . . ?
O00S Ti05 O0C 78.38(17) . . ?
O017 Ti05 O0C 88.4(2) . . ?
O00N Ti05 O0C 75.31(17) . . ?
O015 Ti05 O0C 98.1(2) . . ?
O016 Ti05 Ti07 152.85(18) . . ?
O00S Ti05 Ti07 41.61(12) . . ?
O017 Ti05 Ti07 98.31(18) . . ?
O00N Ti05 Ti07 109.55(13) . . ?
O015 Ti05 Ti07 84.58(15) . . ?
O0C Ti05 Ti07 37.99(13) . . ?
O016 Ti05 Ti01 134.40(18) . . ?
O00S Ti05 Ti01 113.39(13) . . ?
O017 Ti05 Ti01 85.69(16) . . ?
O00N Ti05 Ti01 42.07(12) . . ?
O015 Ti05 Ti01 101.92(16) . . ?
O0C Ti05 Ti01 35.02(12) . . ?
Ti07 Ti05 Ti01 72.65(4) . . ?
O00X Ti06 O00Z 93.7(2) . . ?
O00X Ti06 O00I 101.7(2) . . ?
O00Z Ti06 O00I 104.1(2) . . ?
O00X Ti06 O00Q 163.8(2) . . ?
O00Z Ti06 O00Q 86.1(2) . . ?
O00I Ti06 O00Q 94.0(2) . . ?
O00X Ti06 O00J 87.0(2) . . ?
O00Z Ti06 O00J 96.5(2) . . ?
O00I Ti06 O00J 156.97(17) . . ?
O00Q Ti06 O00J 76.9(2) . . ?
O00X Ti06 O00H 92.22(19) . . ?
O00Z Ti06 O00H 174.0(2) . . ?
O00I Ti06 O00H 75.71(17) . . ?
O00Q Ti06 O00H 87.93(18) . . ?
O00J Ti06 O00H 82.76(17) . . ?
O00X Ti06 Ti04 106.97(16) . . ?
O00Z Ti06 Ti04 139.50(16) . . ?
O00I Ti06 Ti04 38.58(12) . . ?
O00Q Ti06 Ti04 83.06(13) . . ?
O00J Ti06 Ti04 118.55(12) . . ?
O00H Ti06 Ti04 38.64(13) . . ?
O014 Ti07 O0C 100.3(2) . . ?
O014 Ti07 O01A 85.8(2) . . ?
O0C Ti07 O01A 106.5(2) . . ?
O014 Ti07 O0D 93.1(2) . . ?
O0C Ti07 O0D 152.53(17) . . ?
O01A Ti07 O0D 98.3(2) . . ?
O014 Ti07 O00S 116.1(2) . . ?
O0C Ti07 O00S 77.98(17) . . ?
O01A Ti07 O00S 157.0(2) . . ?
O0D Ti07 O00S 74.59(17) . . ?
O014 Ti07 O018 162.5(2) . . ?
O0C Ti07 O018 86.4(2) . . ?
O01A Ti07 O018 76.9(2) . . ?
O0D Ti07 O018 87.8(2) . . ?
O00S Ti07 O018 81.0(2) . . ?
O014 Ti07 Ti05 121.19(18) . . ?
O0C Ti07 Ti05 41.31(12) . . ?
O01A Ti07 Ti05 137.16(19) . . ?
O0D Ti07 Ti05 111.41(12) . . ?
O00S Ti07 Ti05 37.89(12) . . ?
O018 Ti07 Ti05 74.24(16) . . ?
O014 Ti07 Ti02 107.81(17) . . ?
O0C Ti07 Ti02 112.56(13) . . ?
O01A Ti07 Ti02 134.94(19) . . ?
O0D Ti07 Ti02 40.04(12) . . ?
O00S Ti07 Ti02 34.58(12) . . ?
O018 Ti07 Ti02 83.91(15) . . ?
Ti05 Ti07 Ti02 72.03(4) . . ?
O00Y Ti08 O1 87.4(2) . . ?
O00Y Ti08 O00I 97.1(2) . . ?
O1 Ti08 O00I 107.6(3) . . ?
O00Y Ti08 O00T 92.9(2) . . ?
O1 Ti08 O00T 97.6(3) . . ?
O00I Ti08 O00T 153.21(18) . . ?
O00Y Ti08 O00O 112.6(2) . . ?
O1 Ti08 O00O 158.7(2) . . ?
O00I Ti08 O00O 78.20(17) . . ?
O00T Ti08 O00O 75.01(17) . . ?
O00Y Ti08 O012 165.8(2) . . ?
O1 Ti08 O012 78.4(2) . . ?
O00I Ti08 O012 88.0(2) . . ?
O00T Ti08 O012 88.3(2) . . ?
O00O Ti08 O012 81.41(18) . . ?
O00Y Ti08 Ti04 117.55(16) . . ?
O1 Ti08 Ti04 138.6(2) . . ?
O00I Ti08 Ti04 41.35(12) . . ?
O00T Ti08 Ti04 112.34(13) . . ?
O00O Ti08 Ti04 38.31(13) . . ?
O012 Ti08 Ti04 74.77(14) . . ?
O00Y Ti08 Ti03 107.14(17) . . ?
O1 Ti08 Ti03 134.9(2) . . ?
O00I Ti08 Ti03 112.38(13) . . ?
O00T Ti08 Ti03 40.83(12) . . ?
O00O Ti08 Ti03 34.18(13) . . ?
O012 Ti08 Ti03 82.88(14) . . ?
Ti04 Ti08 Ti03 71.89(5) . . ?
O02A Na0A O02A 130.7(5) . 2_655 ?
O02A Na0A O 86.0(3) . . ?
O02A Na0A O 87.0(3) 2_655 . ?
O02A Na0A O 87.0(3) . 2_655 ?
O02A Na0A O 86.0(3) 2_655 2_655 ?
O Na0A O 163.2(5) . 2_655 ?
O02A Na0A O0E 139.2(3) . 2_655 ?
O02A Na0A O0E 89.2(2) 2_655 2_655 ?
O Na0A O0E 88.4(2) . 2_655 ?
O Na0A O0E 106.8(2) 2_655 2_655 ?
O02A Na0A O0E 89.2(2) . . ?
O02A Na0A O0E 139.2(3) 2_655 . ?
O Na0A O0E 106.8(2) . . ?
O Na0A O0E 88.4(2) 2_655 . ?
O0E Na0A O0E 54.0(2) 2_655 . ?
O02A Na0A C12 114.6(2) . . ?
O02A Na0A C12 114.6(2) 2_655 . ?
O Na0A C12 98.4(2) . . ?
O Na0A C12 98.4(2) 2_655 . ?
O0E Na0A C12 27.02(12) 2_655 . ?
O0E Na0A C12 27.02(12) . . ?
O029 Na0B O029 162.7(5) 2_655 . ?
O029 Na0B O01X 87.9(3) 2_655 . ?
O029 Na0B O01X 84.9(3) . . ?
O029 Na0B O01X 84.9(3) 2_655 2_655 ?
O029 Na0B O01X 87.9(3) . 2_655 ?
O01X Na0B O01X 130.9(6) . 2_655 ?
O029 Na0B O00V 104.0(2) 2_655 2_655 ?
O029 Na0B O00V 91.5(2) . 2_655 ?
O01X Na0B O00V 140.3(3) . 2_655 ?
O01X Na0B O00V 88.3(3) 2_655 2_655 ?
O029 Na0B O00V 91.5(2) 2_655 . ?
O029 Na0B O00V 104.0(2) . . ?
O01X Na0B O00V 88.3(3) . . ?
O01X Na0B O00V 140.3(3) 2_655 . ?
O00V Na0B O00V 54.2(3) 2_655 . ?
O029 Na0B C01K 98.7(2) 2_655 . ?
O029 Na0B C01K 98.7(2) . . ?
O01X Na0B C01K 114.5(3) . . ?
O01X Na0B C01K 114.5(3) 2_655 . ?
O00V Na0B C01K 27.11(13) 2_655 . ?
O00V Na0B C01K 27.11(13) . . ?
C05H O Na0A 132.9(7) . . ?
Ti01 O0C Ti07 150.7(2) . . ?
Ti01 O0C Ti05 106.71(19) . . ?
Ti07 O0C Ti05 100.70(19) . . ?
C01S O0D Ti07 130.0(4) . . ?
C01S O0D Ti02 127.9(4) . . ?
Ti07 O0D Ti02 101.99(19) . . ?
C12 O0E Ti03 116.2(6) . . ?
C12 O0E Na0A 89.3(6) . . ?
Ti03 O0E Na0A 154.5(2) . . ?
C01B O00F Ti02 116.2(5) . . ?
C01E O00G Ti01 116.3(5) . . ?
C01O O00H Ti04 128.6(4) . . ?
C01O O00H Ti06 131.1(4) . . ?
Ti04 O00H Ti06 100.00(19) . . ?
Ti06 O00I Ti08 150.1(2) . . ?
Ti06 O00I Ti04 106.21(19) . . ?
Ti08 O00I Ti04 100.28(19) . . ?
C01E O00J Ti06 115.4(5) . . ?
C01I O00K Ti01 130.4(4) . . ?
C01M O00L Ti03 136.6(4) . . ?
C01W O00M Ti02 142.7(4) . . ?
C01Z O00N Ti05 128.5(4) . . ?
C01Z O00N Ti01 131.9(4) . . ?
Ti05 O00N Ti01 99.52(19) . . ?
Ti03 O00O Ti04 148.2(2) . . ?
Ti03 O00O Ti08 108.3(2) . . ?
Ti04 O00O Ti08 100.4(2) . . ?
C01C O00P Ti01 115.8(5) . . ?
C01C O00Q Ti06 115.6(5) . . ?
C024 O00R Ti01 140.0(4) . . ?
Ti02 O00S Ti05 150.0(2) . . ?
Ti02 O00S Ti07 107.1(2) . . ?
Ti05 O00S Ti07 100.50(19) . . ?
C032 O00T Ti08 131.5(4) . . ?
C032 O00T Ti03 127.0(4) . . ?
Ti08 O00T Ti03 101.33(19) . . ?
C027 O00U Ti02 138.4(5) . . ?
C01K O00V Ti02 114.4(6) . . ?
C01K O00V Na0B 90.5(6) . . ?
Ti02 O00V Na0B 154.7(3) . . ?
C02M O00W Ti03 143.7(5) . . ?
C03A O00X Ti06 141.2(5) . . ?
C02J O00Y Ti08 139.8(5) . . ?
C02I O00Z Ti06 130.8(5) . . ?
C33 O1 Ti08 139.4(11) . . ?
C23 O01A Ti07 139.2(6) . . ?
C058 O01X Na0B 127.9(7) . . ?
C054 O02A Na0A 124.7(6) . . ?
C01D O09 Ti03 114.6(5) . . ?
C03L O010 Ti04 127.9(5) . . ?
C054 O011 Ti04 154.0(7) . . ?
C03L O012 Ti08 130.5(5) . . ?
C01N O013 Ti04 147.8(5) . . ?
C01G O014 Ti07 143.6(5) . . ?
C04Q O015 Ti05 124.3(5) . . ?
C03K O016 Ti05 144.7(5) . . ?
C058 O017 Ti05 156.0(7) . . ?
C04Q O018 Ti07 129.2(6) . . ?
C05B O029 Na0B 133.8(7) . . ?
O00F C01B O00F 129.9(9) . 2_655 ?
O00F C01B C01K 115.0(5) . . ?
O00F C01B C01K 115.0(5) 2_655 . ?
O00Q C01C O00P 127.7(7) . . ?
O00Q C01C C01E 116.0(7) . . ?
O00P C01C C01E 116.3(7) . . ?
O09 C01D O09 127.5(10) . 2_655 ?
O09 C01D C12 116.2(5) . . ?
O09 C01D C12 116.2(5) 2_655 . ?
O00J C01E O00G 128.9(7) . . ?
O00J C01E C01C 116.1(7) . . ?
O00G C01E C01C 115.0(7) . . ?
C01N C01F C01P 117.5(6) . . ?
C01N C01F C02U 122.9(6) . . ?
C01P C01F C02U 119.3(7) . . ?
C01H C01G O014 118.4(6) . . ?
C01H C01G C01T 122.4(6) . . ?
O014 C01G C01T 119.0(7) . . ?
C01G C01H C02R 117.3(6) . . ?
C01G C01H C01R 121.5(6) . . ?
C02R C01H C01R 121.2(7) . . ?
O00K C01I C020 117.2(6) . . ?
O00K C01I C02E 120.4(6) . . ?
C020 C01I C02E 122.4(7) . . ?
C01S C01J C02V 117.4(7) . . ?
C01S C01J C01R 122.8(6) . . ?
C02V C01J C01R 119.7(6) . . ?
O00V C01K O00V 124.9(11) 2_655 . ?
O00V C01K C01B 117.6(5) 2_655 . ?
O00V C01K C01B 117.6(5) . . ?
O00V C01K Na0B 62.4(5) 2_655 . ?
O00V C01K Na0B 62.4(5) . . ?
C01B C01K Na0B 180.0 . . ?
C027 C01L C02T 118.1(7) . . ?
C027 C01L C026 120.5(6) . . ?
C02T C01L C026 121.1(7) . . ?
C01V C01M O00L 117.5(7) . . ?
C01V C01M C03D 122.0(6) . . ?
O00L C01M C03D 120.4(6) . . ?
C01F C01N C02Q 122.6(6) . . ?
C01F C01N O013 119.2(6) . . ?
C02Q C01N O013 118.2(7) . . ?
O00H C01O C02C 118.0(7) . . ?
O00H C01O C023 121.5(6) . . ?
C02C C01O C023 120.4(6) . . ?
C033 C01P C01F 120.8(7) . . ?
C033 C01P H01P 119.6 . . ?
C01F C01P H01P 119.6 . . ?
C01H C01R C01J 114.2(6) . . ?
C01H C01R H01A 108.7 . . ?
C01J C01R H01A 108.7 . . ?
C01H C01R H01B 108.7 . . ?
C01J C01R H01B 108.7 . . ?
H01A C01R H01B 107.6 . . ?
C02D C01S C01J 122.0(7) . . ?
C02D C01S O0D 121.0(6) . . ?
C01J C01S O0D 117.0(7) . . ?
C01Y C01T C01G 116.9(7) . . ?
C01Y C01T C02B 122.5(7) . . ?
C01G C01T C02B 120.4(6) . . ?
C02Z C01U C024 116.7(7) . . ?
C02Z C01U C03B 121.5(7) . . ?
C024 C01U C03B 121.4(6) . . ?
C01M C01V C04I 118.8(7) . . ?
C01M C01V C03G 121.5(6) . . ?
C04I C01V C03G 119.6(7) . . ?
O00M C01W C028 119.4(6) . . ?
O00M C01W C03Q 119.6(7) . . ?
C028 C01W C03Q 121.0(8) . . ?
C01T C01Y C021 122.9(7) . . ?
C01T C01Y H01Y 118.6 . . ?
C021 C01Y H01Y 118.6 . . ?
C034 C01Z O00N 118.0(7) . . ?
C034 C01Z C03C 121.0(7) . . ?
O00N C01Z C03C 121.0(7) . . ?
C01T C02B C020 117.4(6) . . ?
C01T C02B H02A 107.9 . . ?
C020 C02B H02A 107.9 . . ?
C01T C02B H02B 107.9 . . ?
C020 C02B H02B 107.9 . . ?
H02A C02B H02B 107.2 . . ?
C01O C02C C02H 118.4(7) . . ?
C01O C02C C02U 122.1(6) . . ?
C02H C02C C02U 119.4(6) . . ?
C01S C02D C038 116.5(7) . . ?
C01S C02D C02P 124.5(7) . . ?
C038 C02D C02P 118.9(7) . . ?
C048 C02E C01I 117.1(7) . . ?
C048 C02E C03B 119.9(7) . . ?
C01I C02E C03B 122.8(7) . . ?
C036 C02F C02M 117.6(7) . . ?
C036 C02F C02W 120.9(7) . . ?
C02M C02F C02W 120.8(7) . . ?
C036 C02G C030 118.4(7) . . ?
C036 C02G C043 122.8(8) . . ?
C030 C02G C043 118.8(7) . . ?
C02O C02H C02C 122.4(7) . . ?
C02O C02H H02H 118.8 . . ?
C02C C02H H02H 118.8 . . ?
O00Z C02I C046 119.6(7) . . ?
O00Z C02I C03E 117.2(7) . . ?
C046 C02I C03E 123.2(7) . . ?
O00Y C02J C022 119.8(7) . . ?
O00Y C02J C042 118.8(7) . . ?
C022 C02J C042 121.3(6) . . ?
C02V C02K C038 115.3(7) . . ?
C02V C02K C5 122.8(9) . . ?
C038 C02K C5 121.8(10) . . ?
C03O C02L C02Z 115.8(7) . . ?
C03O C02L C17 123.4(8) . . ?
C02Z C02L C17 120.7(8) . . ?
O00W C02M C02F 119.8(7) . . ?
O00W C02M C02Y 117.9(6) . . ?
C02F C02M C02Y 122.3(7) . . ?
C02T C02N C03Y 117.9(7) . . ?
C02T C02N C04R 122.3(7) . . ?
C03Y C02N C04R 119.5(8) . . ?
C02H C02O C041 116.2(7) . . ?
C02H C02O C044 122.8(7) . . ?
C041 C02O C044 120.9(7) . . ?
C02D C02P C028 114.7(6) . . ?
C02D C02P H02C 108.6 . . ?
C028 C02P H02C 108.6 . . ?
C02D C02P H02D 108.6 . . ?
C028 C02P H02D 108.6 . . ?
H02C C02P H02D 107.6 . . ?
C01N C02Q C031 118.3(7) . . ?
C01N C02Q C03G 120.1(6) . . ?
C031 C02Q C03G 121.5(7) . . ?
C021 C02R C01H 123.5(7) . . ?
C021 C02R H02R 118.3 . . ?
C01H C02R H02R 118.3 . . ?
C034 C02S C03H 117.8(7) . . ?
C034 C02S H02E 107.8 . . ?
C03H C02S H02E 107.8 . . ?
C034 C02S H02F 107.8 . . ?
C03H C02S H02F 107.8 . . ?
H02E C02S H02F 107.2 . . ?
C02N C02T C01L 121.0(7) . . ?
C02N C02T H02T 119.5 . . ?
C01L C02T H02T 119.5 . . ?
C02C C02U C01F 117.4(6) . . ?
C02C C02U H02G 108.0 . . ?
C01F C02U H02G 108.0 . . ?
C02C C02U H02I 108.0 . . ?
C01F C02U H02I 108.0 . . ?
H02G C02U H02I 107.2 . . ?
C02K C02V C01J 124.2(7) . . ?
C02K C02V H02V 117.9 . . ?
C01J C02V H02V 117.9 . . ?
C02F C02W C03D 121.2(7) . . ?
C02F C02W H02J 107.0 . . ?
C03D C02W H02J 107.0 . . ?
C02F C02W H02K 107.0 . . ?
C03D C02W H02K 107.0 . . ?
H02J C02W H02K 106.8 . . ?
C027 C02X C03Y 117.0(7) . . ?
C027 C02X C03X 122.7(6) . . ?
C03Y C02X C03X 119.6(7) . . ?
C030 C02Y C02M 118.3(7) . . ?
C030 C02Y C03S 120.5(7) . . ?
C02M C02Y C03S 121.1(7) . . ?
C01U C02Z C02L 124.3(7) . . ?
C01U C02Z H02Z 117.8 . . ?
C02L C02Z H02Z 117.8 . . ?
O00X C03A C03T 117.2(7) . . ?
O00X C03A C04M 119.5(7) . . ?
C03T C03A C04M 123.3(8) . . ?
C01U C03B C02E 120.5(6) . . ?
C01U C03B H03A 107.2 . . ?
C02E C03B H03A 107.2 . . ?
C01U C03B H03B 107.2 . . ?
C02E C03B H03B 107.2 . . ?
H03A C03B H03B 106.8 . . ?
C049 C03C C01Z 117.4(8) . . ?
C049 C03C C045 118.2(8) . . ?
C01Z C03C C045 124.4(6) . . ?
C04X C03D C01M 117.0(7) . . ?
C04X C03D C02W 119.8(7) . . ?
C01M C03D C02W 122.7(6) . . ?
C052 C03E C02I 116.8(8) . . ?
C052 C03E C03R 124.1(8) . . ?
C02I C03E C03R 119.0(6) . . ?
C01V C03G C02Q 118.8(6) . . ?
C01V C03G H03C 107.6 . . ?
C02Q C03G H03C 107.6 . . ?
C01V C03G H03D 107.6 . . ?
C02Q C03G H03D 107.6 . . ?
H03C C03G H03D 107.0 . . ?
C03K C03H C03M 115.3(7) . . ?
C03K C03H C02S 123.6(6) . . ?
C03M C03H C02S 120.8(7) . . ?
C032 C03I C04H 117.9(8) . . ?
C032 C03I C03N 123.3(7) . . ?
C04H C03I C03N 118.8(7) . . ?
C03P C03J C022 122.9(8) . . ?
C03P C03J H03J 118.5 . . ?
C022 C03J H03J 118.5 . . ?
O016 C03K C03V 117.7(7) . . ?
O016 C03K C03H 118.8(7) . . ?
C03V C03K C03H 123.5(7) . . ?
O012 C03L O010 122.4(7) . . ?
O012 C03L C04K 119.6(7) . . ?
O010 C03L C04K 118.0(7) . . ?
C04E C03M C03H 122.3(8) . . ?
C04E C03M H03M 118.8 . . ?
C03H C03M H03M 118.8 . . ?
C03I C03N C022 113.7(6) . . ?
C03I C03N H03E 108.8 . . ?
C022 C03N H03E 108.8 . . ?
C03I C03N H03F 108.8 . . ?
C022 C03N H03F 108.8 . . ?
H03E C03N H03F 107.7 . . ?
C02L C03O C035 123.1(7) . . ?
C02L C03O H03O 118.5 . . ?
C035 C03O H03O 118.5 . . ?
C03Z C03P C03J 115.8(7) . . ?
C03Z C03P C1 124.8(9) . . ?
C03J C03P C1 119.1(9) . . ?
C04C C03Q C01W 118.4(8) . . ?
C04C C03Q C03X 121.2(7) . . ?
C01W C03Q C03X 119.7(7) . . ?
C03E C03R C042 115.8(7) . . ?
C03E C03R H03G 108.3 . . ?
C042 C03R H03G 108.3 . . ?
C03E C03R H03H 108.3 . . ?
C042 C03R H03H 108.3 . . ?
H03G C03R H03H 107.4 . . ?
C02Y C03S C03U 112.5(6) . . ?
C02Y C03S H03I 109.1 . . ?
C03U C03S H03I 109.1 . . ?
C02Y C03S H03K 109.1 . . ?
C03U C03S H03K 109.1 . . ?
H03I C03S H03K 107.8 . . ?
C04O C03T C03A 116.2(7) . . ?
C04O C03T C040 124.4(7) . . ?
C03A C03T C040 119.3(7) . . ?
C03W C03U C032 118.6(7) . . ?
C03W C03U C03S 119.3(8) . . ?
C032 C03U C03S 121.9(7) . . ?
C04Y C03V C03K 115.5(8) . . ?
C04Y C03V C026 123.9(7) . . ?
C03K C03V C026 120.3(6) . . ?
C03U C03W C04J 123.8(8) . . ?
C03U C03W H03W 118.1 . . ?
C04J C03W H03W 118.1 . . ?
C02X C03X C03Q 123.1(7) . . ?
C02X C03X H03L 106.6 . . ?
C03Q C03X H03L 106.6 . . ?
C02X C03X H03N 106.6 . . ?
C03Q C03X H03N 106.6 . . ?
H03L C03X H03N 106.5 . . ?
C02X C03Y C02N 123.7(7) . . ?
C02X C03Y H03Y 118.2 . . ?
C02N C03Y H03Y 118.2 . . ?
C03P C03Z C042 125.0(8) . . ?
C03P C03Z H03Z 117.5 . . ?
C042 C03Z H03Z 117.5 . . ?
C02L C17 C54 112.4(10) . . ?
C02L C17 C16 111.7(9) . . ?
C54 C17 C16 107.1(11) . . ?
C02L C17 C4 113.0(10) . . ?
C54 C17 C4 109.2(10) . . ?
C16 C17 C4 102.7(10) . . ?
C04D C04B C034 124.1(8) . . ?
C04D C04B H04B 117.9 . . ?
C034 C04B H04B 117.9 . . ?
C03Q C04C C04L 122.2(8) . . ?
C03Q C04C H04C 118.9 . . ?
C04L C04C H04C 118.9 . . ?
C04B C04D C049 116.2(8) . . ?
C04B C04D C40 121.7(10) . . ?
C049 C04D C40 122.1(10) . . ?
C04Y C04E C03M 118.3(7) . . ?
C04Y C04E C04W 120.1(8) . . ?
C03M C04E C04W 121.2(9) . . ?
C53 C52 C51 116.3(12) . . ?
C53 C52 C021 116.2(11) . . ?
C51 C52 C021 113.8(10) . . ?
C53 C52 C50 92.8(10) . . ?
C51 C52 C50 108.1(11) . . ?
C021 C52 C50 106.7(11) . . ?
C028 C04G C04L 121.2(8) . . ?
C028 C04G H04G 119.4 . . ?
C04L C04G H04G 119.4 . . ?
C04J C04H C03I 121.6(8) . . ?
C04J C04H H04H 119.2 . . ?
C03I C04H H04H 119.2 . . ?
C05A C04I C01V 122.1(8) . . ?
C05A C04I H04I 118.9 . . ?
C01V C04I H04I 118.9 . . ?
C03W C04J C04H 116.8(7) . . ?
C03W C04J C48 123.4(10) . . ?
C04H C04J C48 119.8(9) . . ?
C03L C04K H04A 109.5 . . ?
C03L C04K H04D 109.5 . . ?
H04A C04K H04D 109.5 . . ?
C03L C04K H04E 109.5 . . ?
H04A C04K H04E 109.5 . . ?
H04D C04K H04E 109.5 . . ?
C04C C04L C04G 118.1(8) . . ?
C04C C04L C28 123.9(9) . . ?
C04G C04L C28 118.0(9) . . ?
C04Z C04M C03A 116.8(7) . . ?
C04Z C04M C04S 122.4(8) . . ?
C03A C04M C04S 120.6(7) . . ?
C03T C04O C055 123.8(8) . . ?
C03T C04O H04O 118.1 . . ?
C055 C04O H04O 118.1 . . ?
C044 C04P H04F 109.5 . . ?
C044 C04P H04J 109.5 . . ?
H04F C04P H04J 109.5 . . ?
C044 C04P H04K 109.5 . . ?
H04F C04P H04K 109.5 . . ?
H04J C04P H04K 109.5 . . ?
O015 C04Q O018 126.0(9) . . ?
O015 C04Q C10 118.6(8) . . ?
O018 C04Q C10 115.3(10) . . ?
C050 C04R C047 107.7(7) . . ?
C050 C04R C051 107.9(7) . . ?
C047 C04R C051 111.6(8) . . ?
C050 C04R C02N 111.0(7) . . ?
C047 C04R C02N 109.7(7) . . ?
C051 C04R C02N 109.0(7) . . ?
C046 C04S C04M 121.4(9) . . ?
C046 C04S H04L 107.0 . . ?
C04M C04S H04L 107.0 . . ?
C046 C04S H04M 107.0 . . ?
C04M C04S H04M 107.0 . . ?
H04L C04S H04M 106.7 . . ?
C05K C04T C05C 110.0(8) . . ?
C05K C04T C05U 110.0(10) . . ?
C05C C04T C05U 109.1(9) . . ?
C05K C04T C033 110.1(8) . . ?
C05C C04T C033 108.6(7) . . ?
C05U C04T C033 109.0(7) . . ?
C18A C1 C03P 114.3(11) . . ?
C18A C1 C3 113.4(15) . . ?
C03P C1 C3 109.1(10) . . ?
C18A C1 C2 122.1(16) . . ?
C03P C1 C2 107.3(11) . . ?
C3 C1 C2 87.1(8) . . ?
C03P C1 C16A 111.5(11) . . ?
C3 C1 C16A 139.0(11) . . ?
C03P C1 C18 101.1(10) . . ?
C3 C1 C18 88.8(10) . . ?
C16A C1 C18 88.1(15) . . ?
C039 C04V C048 115.8(7) . . ?
C039 C04V C20 122.6(8) . . ?
C048 C04V C20 121.6(8) . . ?
C05O C04W C05L 111.9(10) . . ?
C05O C04W C04E 111.0(9) . . ?
C05L C04W C04E 107.0(8) . . ?
C05O C04W C05V 111.1(10) . . ?
C05L C04W C05V 107.9(10) . . ?
C04E C04W C05V 107.7(9) . . ?
C03D C04X C05A 122.7(8) . . ?
C03D C04X H04X 118.7 . . ?
C05A C04X H04X 118.7 . . ?
C04E C04Y C03V 124.2(7) . . ?
C04E C04Y H04Y 117.9 . . ?
C03V C04Y H04Y 117.9 . . ?
C055 C04Z C04M 122.9(8) . . ?
C055 C04Z H04Z 118.6 . . ?
C04M C04Z H04Z 118.6 . . ?
C48 C47 H47A 109.5 . . ?
C48 C47 H47B 109.5 . . ?
H47A C47 H47B 109.5 . . ?
C48 C47 H47C 109.5 . . ?
H47A C47 H47C 109.5 . . ?
H47B C47 H47C 109.5 . . ?
C04I C05A C04X 116.9(7) . . ?
C04I C05A C11 123.9(8) . . ?
C04X C05A C11 119.1(9) . . ?
O029 C05B O03F 118.0(10) . . ?
O029 C05B C05J 125.7(11) . . ?
O03F C05B C05J 116.2(10) . . ?
C04T C05C H05A 109.5 . . ?
C04T C05C H05B 109.5 . . ?
H05A C05C H05B 109.5 . . ?
C04T C05C H05C 109.5 . . ?
H05A C05C H05C 109.5 . . ?
H05B C05C H05C 109.5 . . ?
C8 C5 C02K 114.7(12) . . ?
C8 C5 C6 116.2(13) . . ?
C02K C5 C6 115.3(12) . . ?
C8 C5 C7 100.2(14) . . ?
C02K C5 C7 106.7(12) . . ?
C6 C5 C7 100.9(13) . . ?
C13 C20 C22 119.5(10) . . ?
C13 C20 C04V 116.0(11) . . ?
C22 C20 C04V 116.6(9) . . ?
C13 C20 C46 97.3(9) . . ?
C22 C20 C46 96.2(12) . . ?
C04V C20 C46 104.9(10) . . ?
C05H C05G H05D 109.5 . . ?
C05H C05G H05E 109.5 . . ?
H05D C05G H05E 109.5 . . ?
C05H C05G H05F 109.5 . . ?
H05D C05G H05F 109.5 . . ?
H05E C05G H05F 109.5 . . ?
O C05H O037 119.9(9) . . ?
O C05H C05G 126.6(11) . . ?
O037 C05H C05G 113.5(10) . . ?
C05B C05J H05G 109.5 . . ?
C05B C05J H05H 109.5 . . ?
H05G C05J H05H 109.5 . . ?
C05B C05J H05I 109.5 . . ?
H05G C05J H05I 109.5 . . ?
H05H C05J H05I 109.5 . . ?
C04T C05K H05J 109.5 . . ?
C04T C05K H05K 109.5 . . ?
H05J C05K H05K 109.5 . . ?
C04T C05K H05L 109.5 . . ?
H05J C05K H05L 109.5 . . ?
H05K C05K H05L 109.5 . . ?
C04W C05L H05M 109.5 . . ?
C04W C05L H05N 109.5 . . ?
H05M C05L H05N 109.5 . . ?
C04W C05L H05O 109.5 . . ?
H05M C05L H05O 109.5 . . ?
H05N C05L H05O 109.5 . . ?
C45 C34 C37 107.9(13) . . ?
C45 C34 C32 106.2(12) . . ?
C37 C34 C32 111.1(11) . . ?
C45 C34 C055 111.1(10) . . ?
C37 C34 C055 114.3(10) . . ?
C32 C34 C055 106.0(11) . . ?
C04W C05O H05P 109.5 . . ?
C04W C05O H05Q 109.5 . . ?
H05P C05O H05Q 109.5 . . ?
C04W C05O H05R 109.5 . . ?
H05P C05O H05R 109.5 . . ?
H05Q C05O H05R 109.5 . . ?
C20 C22 H22A 109.5 . . ?
C20 C22 H22B 109.5 . . ?
H22A C22 H22B 109.5 . . ?
C20 C22 H22C 109.5 . . ?
H22A C22 H22C 109.5 . . ?
H22B C22 H22C 109.5 . . ?
C054 C05Q H05S 109.5 . . ?
C054 C05Q H05T 109.5 . . ?
H05S C05Q H05T 109.5 . . ?
C054 C05Q H05U 109.5 . . ?
H05S C05Q H05U 109.5 . . ?
H05T C05Q H05U 109.5 . . ?
C29 C40 C06A 118.4(11) . . ?
C29 C40 C04D 112.9(11) . . ?
C06A C40 C04D 114.6(11) . . ?
C29 C40 C43 103.1(13) . . ?
C06A C40 C43 101.6(12) . . ?
C04D C40 C43 103.5(10) . . ?
C23 C05S H05V 109.5 . . ?
C23 C05S H05W 109.5 . . ?
H05V C05S H05W 109.5 . . ?
C23 C05S H05X 109.5 . . ?
H05V C05S H05X 109.5 . . ?
H05W C05S H05X 109.5 . . ?
C04T C05U H05Y 109.5 . . ?
C04T C05U H 109.5 . . ?
H05Y C05U H 109.5 . . ?
C04T C05U HA 109.5 . . ?
H05Y C05U HA 109.5 . . ?
H C05U HA 109.5 . . ?
C04W C05V H05Z 109.5 . . ?
C04W C05V HB 109.5 . . ?
H05Z C05V HB 109.5 . . ?
C04W C05V HC 109.5 . . ?
H05Z C05V HC 109.5 . . ?
HB C05V HC 109.5 . . ?
C17 C4 H4A 109.5 . . ?
C17 C4 H4B 109.5 . . ?
H4A C4 H4B 109.5 . . ?
C17 C4 H4C 109.5 . . ?
H4A C4 H4C 109.5 . . ?
H4B C4 H4C 109.5 . . ?
C36 C48 C47 112.9(12) . . ?
C36 C48 C04J 108.7(12) . . ?
C47 C48 C04J 115.2(11) . . ?
C36 C48 C38 116.3(15) . . ?
C47 C48 C38 100.1(13) . . ?
C04J C48 C38 103.3(10) . . ?
C40 C06A H06A 109.5 . . ?
C40 C06A H06B 109.5 . . ?
H06A C06A H06B 109.5 . . ?
C40 C06A H06C 109.5 . . ?
H06A C06A H06C 109.5 . . ?
H06B C06A H06C 109.5 . . ?
C5 C6 H6A 109.5 . . ?
C5 C6 H6B 109.5 . . ?
H6A C6 H6B 109.5 . . ?
C5 C6 H6C 109.5 . . ?
H6A C6 H6C 109.5 . . ?
H6B C6 H6C 109.5 . . ?
C5 C7 H7A 109.5 . . ?
C5 C7 H7B 109.5 . . ?
H7A C7 H7B 109.5 . . ?
C5 C7 H7C 109.5 . . ?
H7A C7 H7C 109.5 . . ?
H7B C7 H7C 109.5 . . ?
C20 C46 H46A 109.7 . . ?
C20 C46 H46B 109.0 . . ?
H46A C46 H46B 109.5 . . ?
C20 C46 H46C 109.7 . . ?
H46A C46 H46C 109.5 . . ?
H46B C46 H46C 109.5 . . ?
C11 C49 H49A 109.5 . . ?
C11 C49 H49B 109.5 . . ?
H49A C49 H49B 109.5 . . ?
C11 C49 H49C 109.5 . . ?
H49A C49 H49C 109.5 . . ?
H49B C49 H49C 109.5 . . ?
C11 C21 H21A 109.5 . . ?
C11 C21 H21B 109.5 . . ?
H21A C21 H21B 109.5 . . ?
C11 C21 H21C 109.5 . . ?
H21A C21 H21C 109.5 . . ?
H21B C21 H21C 109.5 . . ?
C04Q C10 H10A 109.5 . . ?
C04Q C10 H10B 109.5 . . ?
H10A C10 H10B 109.5 . . ?
C04Q C10 H10C 109.5 . . ?
H10A C10 H10C 109.5 . . ?
H10B C10 H10C 109.5 . . ?
C21 C11 C49 105.2(12) . . ?
C21 C11 C30 111.3(13) . . ?
C49 C11 C30 115.9(14) . . ?
C21 C11 C05A 102.6(12) . . ?
C49 C11 C05A 110.3(10) . . ?
C30 C11 C05A 110.5(10) . . ?
O0E C12 O0E 127.4(11) . 2_655 ?
O0E C12 C01D 116.3(5) . . ?
O0E C12 C01D 116.3(5) 2_655 . ?
O0E C12 Na0A 63.7(5) . . ?
O0E C12 Na0A 63.7(5) 2_655 . ?
C01D C12 Na0A 180.0 . . ?
C52 C53 H53A 109.5 . . ?
C52 C53 H53B 109.5 . . ?
H53A C53 H53B 109.5 . . ?
C52 C53 H53C 109.5 . . ?
H53A C53 H53C 109.5 . . ?
H53B C53 H53C 109.5 . . ?
C40 C43 H43A 109.5 . . ?
C40 C43 H43B 109.5 . . ?
H43A C43 H43B 109.5 . . ?
C40 C43 H43C 109.5 . . ?
H43A C43 H43C 109.5 . . ?
H43B C43 H43C 109.5 . . ?
C1 C3 H3A 109.5 . . ?
C1 C3 H3B 109.5 . . ?
H3A C3 H3B 109.5 . . ?
C1 C3 H3C 109.5 . . ?
H3A C3 H3C 109.5 . . ?
H3B C3 H3C 109.5 . . ?
C052 C19 C31 117.2(9) . . ?
C052 C19 C25 121.2(12) . . ?
C31 C19 C25 120.9(12) . . ?
C52 C50 H50A 109.5 . . ?
C52 C50 H50B 109.5 . . ?
H50A C50 H50B 109.5 . . ?
C52 C50 H50C 109.5 . . ?
H50A C50 H50C 109.5 . . ?
H50B C50 H50C 109.5 . . ?
C039 C020 C01I 117.3(7) . . ?
C039 C020 C02B 123.4(6) . . ?
C01I C020 C02B 119.2(6) . . ?
C02R C021 C01Y 117.0(6) . . ?
C02R C021 C52 122.2(8) . . ?
C01Y C021 C52 120.7(8) . . ?
C5 C8 H8A 109.5 . . ?
C5 C8 H8B 109.5 . . ?
H8A C8 H8B 109.5 . . ?
C5 C8 H8C 109.5 . . ?
H8A C8 H8C 109.5 . . ?
H8B C8 H8C 109.5 . . ?
C52 C51 H51A 109.5 . . ?
C52 C51 H51B 109.5 . . ?
H51A C51 H51B 109.5 . . ?
C52 C51 H51C 109.5 . . ?
H51A C51 H51C 109.5 . . ?
H51B C51 H51C 109.5 . . ?
C02J C022 C03J 117.8(7) . . ?
C02J C022 C03N 120.8(6) . . ?
C03J C022 C03N 121.4(8) . . ?
O057 C23 O01A 120.4(12) . . ?
O057 C23 C05S 126.0(11) . . ?
O01A C23 C05S 113.6(11) . . ?
C041 C023 C01O 117.3(7) . . ?
C041 C023 C040 118.0(7) . . ?
C01O C023 C040 124.6(7) . . ?
O00R C024 C035 118.4(6) . . ?
O00R C024 C01U 119.0(6) . . ?
C035 C024 C01U 122.5(7) . . ?
C44 C25 C39 107.8(12) . . ?
C44 C25 C14 122.7(17) . . ?
C39 C25 C14 94.4(10) . . ?
C44 C25 C19 114.5(14) . . ?
C39 C25 C19 115.0(13) . . ?
C14 C25 C19 101.2(14) . . ?
C01L C026 C03V 117.9(7) . . ?
C01L C026 H02L 107.8 . . ?
C03V C026 H02L 107.8 . . ?
C01L C026 H02M 107.8 . . ?
C03V C026 H02M 107.8 . . ?
H02L C026 H02M 107.2 . . ?
C34 C45 H45A 109.5 . . ?
C34 C45 H45B 109.5 . . ?
H45A C45 H45B 109.5 . . ?
C34 C45 H45C 109.5 . . ?
H45A C45 H45C 109.5 . . ?
H45B C45 H45C 109.5 . . ?
O00U C027 C02X 122.1(6) . . ?
O00U C027 C01L 115.6(7) . . ?
C02X C027 C01L 122.3(6) . . ?
C33 C27 H27A 109.5 . . ?
C33 C27 H27B 109.5 . . ?
H27A C27 H27B 109.5 . . ?
C33 C27 H27C 109.5 . . ?
H27A C27 H27C 109.5 . . ?
H27B C27 H27C 109.5 . . ?
C04G C028 C01W 118.8(7) . . ?
C04G C028 C02P 120.9(7) . . ?
C01W C028 C02P 120.1(7) . . ?
C9A C28 C41A 103(2) . . ?
C9A C28 C066 120.7(16) . . ?
C41A C28 C066 89.4(18) . . ?
C41 C28 C066 125.5(17) . . ?
C9A C28 C04L 123.2(14) . . ?
C41A C28 C04L 102.7(16) . . ?
C41 C28 C04L 113.0(16) . . ?
C066 C28 C04L 109.1(11) . . ?
C41 C28 C9 109.0(16) . . ?
C066 C28 C9 92.8(12) . . ?
C04L C28 C9 103.3(11) . . ?
C40 C29 H29A 109.5 . . ?
C40 C29 H29B 109.5 . . ?
H29A C29 H29B 109.5 . . ?
C40 C29 H29C 109.5 . . ?
H29A C29 H29C 109.5 . . ?
H29B C29 H29C 109.5 . . ?
C02Y C030 C02G 120.4(7) . . ?
C02Y C030 H030 119.8 . . ?
C02G C030 H030 119.8 . . ?
C11 C30 H30A 109.5 . . ?
C11 C30 H30B 109.5 . . ?
H30A C30 H30B 109.5 . . ?
C11 C30 H30C 109.5 . . ?
H30A C30 H30C 109.5 . . ?
H30B C30 H30C 109.5 . . ?
C046 C31 C19 120.9(9) . . ?
C046 C31 H31 119.5 . . ?
C19 C31 H31 119.5 . . ?
C02Q C031 C033 121.9(7) . . ?
C02Q C031 H031 119.1 . . ?
C033 C031 H031 119.1 . . ?
C03U C032 O00T 122.4(6) . . ?
C03U C032 C03I 121.2(7) . . ?
O00T C032 C03I 116.4(7) . . ?
C01P C033 C031 118.3(6) . . ?
C01P C033 C04T 122.4(7) . . ?
C031 C033 C04T 118.9(7) . . ?
O1 C33 O3 121.4(19) . . ?
O1 C33 C27 134(2) . . ?
O3 C33 C27 104(2) . . ?
C01Z C034 C04B 117.4(8) . . ?
C01Z C034 C02S 122.6(7) . . ?
C04B C034 C02S 119.9(8) . . ?
C34 C37 H37A 109.5 . . ?
C34 C37 H37B 109.5 . . ?
H37A C37 H37B 109.5 . . ?
C34 C37 H37C 109.5 . . ?
H37A C37 H37C 109.5 . . ?
H37B C37 H37C 109.5 . . ?
C024 C035 C03O 117.4(7) . . ?
C024 C035 C045 118.0(7) . . ?
C03O C035 C045 124.5(7) . . ?
C34 C32 H32A 109.5 . . ?
C34 C32 H32B 109.5 . . ?
H32A C32 H32B 109.5 . . ?
C34 C32 H32C 109.5 . . ?
H32A C32 H32C 109.5 . . ?
H32B C32 H32C 109.5 . . ?
C02F C036 C02G 122.9(7) . . ?
C02F C036 H036 118.5 . . ?
C02G C036 H036 118.5 . . ?
C02K C038 C02D 124.5(8) . . ?
C02K C038 H038 117.8 . . ?
C02D C038 H038 117.8 . . ?
C020 C039 C04V 124.0(7) . . ?
C020 C039 H039 118.0 . . ?
C04V C039 H039 118.0 . . ?
C03T C040 C023 115.1(7) . . ?
C03T C040 H04N 108.5 . . ?
C023 C040 H04N 108.5 . . ?
C03T C040 H04P 108.5 . . ?
C023 C040 H04P 108.5 . . ?
H04N C040 H04P 107.5 . . ?
C023 C041 C02O 125.1(7) . . ?
C023 C041 H041 117.4 . . ?
C02O C041 H041 117.4 . . ?
C03Z C042 C02J 116.9(8) . . ?
C03Z C042 C03R 122.4(7) . . ?
C02J C042 C03R 120.6(6) . . ?
C35 C043 C02G 121.7(15) . . ?
C35 C043 C42 122.1(16) . . ?
C02G C043 C42 112.4(9) . . ?
C02G C043 C24 108.0(9) . . ?
C42 C043 C24 93.8(11) . . ?
C02G C043 C15 110.3(10) . . ?
C42 C043 C15 127.6(12) . . ?
C24 C043 C15 100.4(13) . . ?
C35 C043 C26 102.9(19) . . ?
C02G C043 C26 102.7(9) . . ?
C42 C043 C26 82.8(11) . . ?
C04P C044 C02O 110.6(7) . . ?
C04P C044 C059 107.1(8) . . ?
C02O C044 C059 110.8(7) . . ?
C04P C044 C053 109.4(7) . . ?
C02O C044 C053 113.1(7) . . ?
C059 C044 C053 105.5(8) . . ?
C035 C045 C03C 113.5(6) . . ?
C035 C045 H04Q 108.9 . . ?
C03C C045 H04Q 108.9 . . ?
C035 C045 H04R 108.9 . . ?
C03C C045 H04R 108.9 . . ?
H04Q C045 H04R 107.7 . . ?
C31 C046 C02I 117.5(9) . . ?
C31 C046 C04S 117.9(9) . . ?
C02I C046 C04S 124.3(7) . . ?
C04R C047 H04S 109.5 . . ?
C04R C047 H04T 109.5 . . ?
H04S C047 H04T 109.5 . . ?
C04R C047 H04U 109.5 . . ?
H04S C047 H04U 109.5 . . ?
H04T C047 H04U 109.5 . . ?
C02E C048 C04V 123.1(7) . . ?
C02E C048 H048 118.4 . . ?
C04V C048 H048 118.4 . . ?
C03C C049 C04D 123.9(8) . . ?
C03C C049 H049 118.1 . . ?
C04D C049 H049 118.1 . . ?
C04R C050 H05 109.5 . . ?
C04R C050 HD 109.5 . . ?
H05 C050 HD 109.5 . . ?
C04R C050 HE 109.5 . . ?
H05 C050 HE 109.5 . . ?
HD C050 HE 109.5 . . ?
C04R C051 H1 109.5 . . ?
C04R C051 HF 109.5 . . ?
H1 C051 HF 109.5 . . ?
C04R C051 HG 109.5 . . ?
H1 C051 HG 109.5 . . ?
HF C051 HG 109.5 . . ?
C19 C052 C03E 124.1(10) . . ?
C19 C052 H052 118.0 . . ?
C03E C052 H052 118.0 . . ?
C044 C053 H2 109.5 . . ?
C044 C053 HH 109.5 . . ?
H2 C053 HH 109.5 . . ?
C044 C053 HI 109.5 . . ?
H2 C053 HI 109.5 . . ?
HH C053 HI 109.5 . . ?
O011 C054 O02A 122.8(11) . . ?
O011 C054 C05Q 116.0(10) . . ?
O02A C054 C05Q 121.2(12) . . ?
C04Z C055 C04O 116.8(8) . . ?
C04Z C055 C34 121.8(9) . . ?
C04O C055 C34 121.2(9) . . ?
O01X C058 O017 125.8(11) . . ?
O01X C058 C065 120.5(12) . . ?
O017 C058 C065 113.7(11) . . ?
C044 C059 H3 109.5 . . ?
C044 C059 HJ 109.5 . . ?
H3 C059 HJ 109.5 . . ?
C044 C059 HK 109.5 . . ?
H3 C059 HK 109.5 . . ?
HJ C059 HK 109.5 . . ?
C043 C42 H42A 109.5 . . ?
C043 C42 H42B 109.5 . . ?
H42A C42 H42B 109.5 . . ?
C043 C42 H42C 109.5 . . ?
H42A C42 H42C 109.5 . . ?
H42B C42 H42C 109.5 . . ?
C20 C13 H13A 108.4 . . ?
C20 C13 H13B 109.8 . . ?
H13A C13 H13B 109.5 . . ?
C20 C13 H13C 110.3 . . ?
H13A C13 H13C 109.4 . . ?
H13B C13 H13C 109.5 . . ?
C17 C54 H54A 109.5 . . ?
C17 C54 H54B 109.5 . . ?
H54A C54 H54B 109.5 . . ?
C17 C54 H54C 109.5 . . ?
H54A C54 H54C 109.5 . . ?
H54B C54 H54C 109.5 . . ?
C058 C065 H06D 109.5 . . ?
C058 C065 H06E 109.5 . . ?
H06D C065 H06E 109.5 . . ?
C058 C065 H06F 109.5 . . ?
H06D C065 H06F 109.5 . . ?
H06E C065 H06F 109.5 . . ?
C28 C066 H06G 109.5 . . ?
C28 C066 H06H 109.5 . . ?
H06G C066 H06H 109.5 . . ?
C28 C066 H06I 109.5 . . ?
H06G C066 H06I 109.5 . . ?
H06H C066 H06I 109.5 . . ?
C17 C16 H16A 109.5 . . ?
C17 C16 H16B 109.5 . . ?
H16A C16 H16B 109.5 . . ?
C17 C16 H16C 109.5 . . ?
H16A C16 H16C 109.5 . . ?
H16B C16 H16C 109.5 . . ?
C48 C36 H36A 109.5 . . ?
C48 C36 H36B 109.5 . . ?
H36A C36 H36B 109.5 . . ?
C48 C36 H36C 109.5 . . ?
H36A C36 H36C 109.5 . . ?
H36B C36 H36C 109.5 . . ?
C48 C38 H38A 109.5 . . ?
C48 C38 H38B 109.5 . . ?
H38A C38 H38B 109.5 . . ?
C48 C38 H38C 109.5 . . ?
H38A C38 H38C 109.5 . . ?
H38B C38 H38C 109.5 . . ?
C28 C9A H9AA 109.5 . . ?
C28 C9A H9AB 109.5 . . ?
H9AA C9A H9AB 109.5 . . ?
C28 C9A H9AC 109.5 . . ?
H9AA C9A H9AC 109.5 . . ?
H9AB C9A H9AC 109.5 . . ?
C043 C15 H15A 109.5 . . ?
C043 C15 H15B 109.5 . . ?
H15A C15 H15B 109.5 . . ?
C043 C15 H15C 109.5 . . ?
H15A C15 H15C 109.5 . . ?
H15B C15 H15C 109.5 . . ?
C1 C16A H16D 109.5 . . ?
C1 C16A H16E 109.5 . . ?
H16D C16A H16E 109.5 . . ?
C1 C16A H16F 109.5 . . ?
H16D C16A H16F 109.5 . . ?
H16E C16A H16F 109.5 . . ?
C1 C18 H18A 109.5 . . ?
C1 C18 H18B 109.5 . . ?
H18A C18 H18B 109.5 . . ?
C1 C18 H18C 109.5 . . ?
H18A C18 H18C 109.5 . . ?
H18B C18 H18C 109.5 . . ?
C043 C24 H24A 109.5 . . ?
C043 C24 H24B 109.5 . . ?
H24A C24 H24B 109.5 . . ?
C043 C24 H24C 109.5 . . ?
H24A C24 H24C 109.5 . . ?
H24B C24 H24C 109.5 . . ?
C28 C41A H41A 109.5 . . ?
C28 C41A H41B 109.5 . . ?
H41A C41A H41B 109.5 . . ?
C28 C41A H41C 109.5 . . ?
H41A C41A H41C 109.5 . . ?
H41B C41A H41C 109.5 . . ?
C043 C35 H35A 106.9 . . ?
C043 C35 H35B 109.6 . . ?
H35A C35 H35B 109.5 . . ?
C043 C35 H35C 111.9 . . ?
H35A C35 H35C 109.4 . . ?
H35B C35 H35C 109.5 . . ?
C043 C26 H26A 109.5 . . ?
C043 C26 H26B 109.5 . . ?
H26A C26 H26B 109.5 . . ?
C043 C26 H26C 109.5 . . ?
H26A C26 H26C 109.5 . . ?
H26B C26 H26C 109.5 . . ?
C28 C9 H9A 109.5 . . ?
C28 C9 H9B 109.5 . . ?
H9A C9 H9B 109.5 . . ?
C28 C9 H9C 109.5 . . ?
H9A C9 H9C 109.5 . . ?
H9B C9 H9C 109.5 . . ?
C1 C2 H2A 109.5 . . ?
C1 C2 H2B 109.5 . . ?
H2A C2 H2B 109.5 . . ?
C1 C2 H2C 109.5 . . ?
H2A C2 H2C 109.5 . . ?
H2B C2 H2C 109.5 . . ?
C1 C18A H18D 109.5 . . ?
C1 C18A H18E 109.5 . . ?
H18D C18A H18E 109.5 . . ?
C1 C18A H18F 109.5 . . ?
H18D C18A H18F 109.5 . . ?
H18E C18A H18F 109.5 . . ?
C28 C41 H41D 109.5 . . ?
C28 C41 H41E 109.5 . . ?
H41D C41 H41E 109.5 . . ?
C28 C41 H41F 109.5 . . ?
H41D C41 H41F 109.5 . . ?
H41E C41 H41F 109.5 . . ?
O05X C05Y O06B 122.3(19) . . ?
O05X C05Y C06C 120.5(17) . . ?
O06B C05Y C06C 117.2(16) . . ?
C05Y C06C H06J 109.5 . . ?
C05Y C06C H06K 109.5 . . ?
H06J C06C H06K 109.5 . . ?
C05Y C06C H06L 109.5 . . ?
H06J C06C H06L 109.5 . . ?
H06K C06C H06L 109.5 . . ?
C25 C39 H39A 105.6 . . ?
C25 C39 H39B 108.7 . . ?
H39A C39 H39B 109.5 . . ?
C25 C39 H39C 114.0 . . ?
H39A C39 H39C 109.5 . . ?
H39B C39 H39C 109.5 . . ?
C25 C14 H14A 109.5 . . ?
C25 C14 H14B 109.5 . . ?
H14A C14 H14B 109.5 . . ?
C25 C14 H14C 109.5 . . ?
H14A C14 H14C 109.5 . . ?
H14B C14 H14C 109.5 . . ?
C25 C44 H44A 115.9 . . ?
C25 C44 H44B 111.3 . . ?
H44A C44 H44B 109.4 . . ?
C25 C44 H44C 100.9 . . ?
H44A C44 H44C 109.4 . . ?
H44B C44 H44C 109.5 . . ?

loop_
_geom_bond_atom_site_label_1
_geom_bond_atom_site_label_2
_geom_bond_distance
_geom_bond_site_symmetry_2
_geom_bond_publ_flag
Ti01 O00R 1.797(5) . ?
Ti01 O00K 1.839(4) . ?
Ti01 O0C 1.903(4) . ?
Ti01 O00P 2.104(5) . ?
Ti01 O00G 2.116(5) . ?
Ti01 O00N 2.158(4) . ?
Ti01 Ti05 3.1761(18) . ?
Ti02 O00M 1.799(5) . ?
Ti02 O00U 1.835(4) . ?
Ti02 O00S 1.891(4) . ?
Ti02 O0D 2.094(4) . ?
Ti02 O00V 2.125(5) . ?
Ti02 O00F 2.132(5) . ?
Ti02 Ti07 3.1843(18) . ?
Ti03 O00W 1.798(5) . ?
Ti03 O00L 1.827(4) . ?
Ti03 O00O 1.894(5) . ?
Ti03 O0E 2.104(5) . ?
Ti03 O09 2.110(5) . ?
Ti03 O00T 2.134(4) . ?
Ti03 Ti08 3.200(2) . ?
Ti04 O013 1.794(4) . ?
Ti04 O00O 1.927(4) . ?
Ti04 O011 1.950(6) . ?
Ti04 O010 2.000(5) . ?
Ti04 O00H 2.004(5) . ?
Ti04 O00I 2.053(4) . ?
Ti04 Ti08 3.0571(18) . ?
Ti04 Ti06 3.161(2) . ?
Ti05 O016 1.812(5) . ?
Ti05 O00S 1.909(5) . ?
Ti05 O017 1.923(6) . ?
Ti05 O00N 2.001(5) . ?
Ti05 O015 2.022(6) . ?
Ti05 O0C 2.054(4) . ?
Ti05 Ti07 3.0573(19) . ?
Ti06 O00X 1.783(5) . ?
Ti06 O00Z 1.833(4) . ?
Ti06 O00I 1.898(5) . ?
Ti06 O00Q 2.110(5) . ?
Ti06 O00J 2.118(5) . ?
Ti06 O00H 2.121(4) . ?
Ti07 O014 1.780(5) . ?
Ti07 O0C 1.915(5) . ?
Ti07 O01A 1.922(6) . ?
Ti07 O0D 2.003(5) . ?
Ti07 O00S 2.065(4) . ?
Ti07 O018 2.135(6) . ?
Ti08 O00Y 1.826(5) . ?
Ti08 O1 1.903(6) . ?
Ti08 O00I 1.929(4) . ?
Ti08 O00T 2.002(5) . ?
Ti08 O00O 2.051(4) . ?
Ti08 O012 2.134(5) . ?
Na0A O02A 2.314(8) . ?
Na0A O02A 2.314(8) 2_655 ?
Na0A O 2.316(7) . ?
Na0A O 2.316(7) 2_655 ?
Na0A O0E 2.452(7) 2_655 ?
Na0A O0E 2.452(7) . ?
Na0A C12 2.735(13) . ?
Na0B O029 2.314(7) 2_655 ?
Na0B O029 2.314(7) . ?
Na0B O01X 2.326(8) . ?
Na0B O01X 2.327(8) 2_655 ?
Na0B O00V 2.434(7) 2_655 ?
Na0B O00V 2.434(7) . ?
Na0B C01K 2.746(13) . ?
O C05H 1.195(11) . ?
O0D C01S 1.411(8) . ?
O0E C12 1.243(6) . ?
O00F C01B 1.237(6) . ?
O00G C01E 1.243(8) . ?
O00H C01O 1.383(8) . ?
O00J C01E 1.239(8) . ?
O00K C01I 1.387(8) . ?
O00L C01M 1.378(7) . ?
O00M C01W 1.331(8) . ?
O00N C01Z 1.401(8) . ?
O00P C01C 1.247(8) . ?
O00Q C01C 1.241(8) . ?
O00R C024 1.350(8) . ?
O00T C032 1.403(8) . ?
O00U C027 1.375(8) . ?
O00V C01K 1.251(7) . ?
O00W C02M 1.332(8) . ?
O00X C03A 1.352(9) . ?
O00Y C02J 1.357(8) . ?
O00Z C02I 1.381(8) . ?
O1 C33 1.28(2) . ?
O01A C23 1.391(12) . ?
O01X C058 1.211(12) . ?
O02A C054 1.282(11) . ?
O3 C33 1.33(2) . ?
O03F C05B 1.340(12) . ?
O09 C01D 1.280(6) . ?
O010 C03L 1.283(9) . ?
O011 C054 1.220(12) . ?
O012 C03L 1.275(8) . ?
O013 C01N 1.383(8) . ?
O014 C01G 1.393(8) . ?
O015 C04Q 1.231(11) . ?
O016 C03K 1.380(9) . ?
O017 C058 1.255(12) . ?
O018 C04Q 1.353(9) . ?
O029 C05B 1.244(11) . ?
O037 C05H 1.365(12) . ?
O057 C23 1.234(13) . ?
C01B O00F 1.237(6) 2_655 ?
C01B C01K 1.529(14) . ?
C01C C01E 1.538(10) . ?
C01D O09 1.280(6) 2_655 ?
C01D C12 1.495(14) . ?
C01F C01N 1.382(10) . ?
C01F C01P 1.433(9) . ?
C01F C02U 1.528(9) . ?
C01G C01H 1.387(10) . ?
C01G C01T 1.409(10) . ?
C01H C02R 1.410(9) . ?
C01H C01R 1.487(9) . ?
C01I C020 1.398(9) . ?
C01I C02E 1.401(10) . ?
C01J C01S 1.395(9) . ?
C01J C02V 1.398(10) . ?
C01J C01R 1.526(10) . ?
C01K O00V 1.251(7) 2_655 ?
C01L C027 1.405(10) . ?
C01L C02T 1.423(9) . ?
C01L C026 1.496(10) . ?
C01M C01V 1.378(10) . ?
C01M C03D 1.414(10) . ?
C01N C02Q 1.382(10) . ?
C01O C02C 1.397(9) . ?
C01O C023 1.424(10) . ?
C01P C033 1.392(10) . ?
C01P H01P 0.9500 . ?
C01R H01A 0.9900 . ?
C01R H01B 0.9900 . ?
C01S C02D 1.383(10) . ?
C01T C01Y 1.391(9) . ?
C01T C02B 1.504(10) . ?
C01U C02Z 1.376(10) . ?
C01U C024 1.401(9) . ?
C01U C03B 1.520(9) . ?
C01V C04I 1.410(10) . ?
C01V C03G 1.487(10) . ?
C01W C028 1.393(10) . ?
C01W C03Q 1.412(10) . ?
C01Y C021 1.417(10) . ?
C01Y H01Y 0.9500 . ?
C01Z C034 1.390(10) . ?
C01Z C03C 1.398(11) . ?
C02B C020 1.530(10) . ?
C02B H02A 0.9900 . ?
C02B H02B 0.9900 . ?
C02C C02H 1.408(9) . ?
C02C C02U 1.489(9) . ?
C02D C038 1.408(10) . ?
C02D C02P 1.514(10) . ?
C02E C048 1.391(10) . ?
C02E C03B 1.529(10) . ?
C02F C036 1.385(10) . ?
C02F C02M 1.381(10) . ?
C02F C02W 1.511(10) . ?
C02G C036 1.401(10) . ?
C02G C030 1.409(11) . ?
C02G C043 1.519(12) . ?
C02H C02O 1.384(10) . ?
C02H H02H 0.9500 . ?
C02I C046 1.400(11) . ?
C02I C03E 1.410(11) . ?
C02J C022 1.389(11) . ?
C02J C042 1.422(10) . ?
C02K C02V 1.371(11) . ?
C02K C038 1.389(11) . ?
C02K C5 1.479(14) . ?
C02L C03O 1.376(11) . ?
C02L C02Z 1.421(10) . ?
C02L C17 1.481(13) . ?
C02M C02Y 1.422(10) . ?
C02N C02T 1.380(11) . ?
C02N C03Y 1.400(10) . ?
C02N C04R 1.548(10) . ?
C02O C041 1.390(10) . ?
C02O C044 1.533(10) . ?
C02P C028 1.518(10) . ?
C02P H02C 0.9900 . ?
C02P H02D 0.9900 . ?
C02Q C031 1.391(9) . ?
C02Q C03G 1.507(10) . ?
C02R C021 1.361(10) . ?
C02R H02R 0.9500 . ?
C02S C034 1.489(11) . ?
C02S C03H 1.502(10) . ?
C02S H02E 0.9900 . ?
C02S H02F 0.9900 . ?
C02T H02T 0.9500 . ?
C02U H02G 0.9900 . ?
C02U H02I 0.9900 . ?
C02V H02V 0.9500 . ?
C02W C03D 1.514(10) . ?
C02W H02J 0.9900 . ?
C02W H02K 0.9900 . ?
C02X C027 1.387(10) . ?
C02X C03Y 1.389(9) . ?
C02X C03X 1.525(10) . ?
C02Y C030 1.402(10) . ?
C02Y C03S 1.526(10) . ?
C02Z H02Z 0.9500 . ?
C03A C03T 1.394(10) . ?
C03A C04M 1.405(10) . ?
C03B H03A 0.9900 . ?
C03B H03B 0.9900 . ?
C03C C049 1.390(10) . ?
C03C C045 1.537(11) . ?
C03D C04X 1.391(10) . ?
C03E C052 1.394(11) . ?
C03E C03R 1.491(10) . ?
C03G H03C 0.9900 . ?
C03G H03D 0.9900 . ?
C03H C03K 1.402(11) . ?
C03H C03M 1.417(10) . ?
C03I C032 1.408(10) . ?
C03I C04H 1.407(10) . ?
C03I C03N 1.491(10) . ?
C03J C03P 1.404(11) . ?
C03J C022 1.411(9) . ?
C03J H03J 0.9500 . ?
C03K C03V 1.406(11) . ?
C03L C04K 1.472(11) . ?
C03M C04E 1.382(11) . ?
C03M H03M 0.9500 . ?
C03N C022 1.496(10) . ?
C03N H03E 0.9900 . ?
C03N H03F 0.9900 . ?
C03O C035 1.414(11) . ?
C03O H03O 0.9500 . ?
C03P C03Z 1.377(12) . ?
C03P C1 1.536(12) . ?
C03Q C04C 1.364(11) . ?
C03Q C03X 1.542(11) . ?
C03R C042 1.514(11) . ?
C03R H03G 0.9900 . ?
C03R H03H 0.9900 . ?
C03S C03U 1.550(10) . ?
C03S H03I 0.9900 . ?
C03S H03K 0.9900 . ?
C03T C04O 1.385(11) . ?
C03T C040 1.500(10) . ?
C03U C03W 1.355(10) . ?
C03U C032 1.394(10) . ?
C03V C04Y 1.384(10) . ?
C03V C026 1.500(10) . ?
C03W C04J 1.400(11) . ?
C03W H03W 0.9500 . ?
C03X H03L 0.9900 . ?
C03X H03N 0.9900 . ?
C03Y H03Y 0.9500 . ?
C03Z C042 1.385(10) . ?
C03Z H03Z 0.9501 . ?
C17 C54 1.487(15) . ?
C17 C16 1.524(16) . ?
C17 C4 1.538(15) . ?
C04B C04D 1.338(12) . ?
C04B C034 1.418(11) . ?
C04B H04B 0.9500 . ?
C04C C04L 1.387(12) . ?
C04C H04C 0.9500 . ?
C04D C049 1.396(12) . ?
C04D C40 1.579(12) . ?
C04E C04Y 1.358(11) . ?
C04E C04W 1.574(11) . ?
C52 C53 1.455(17) . ?
C52 C51 1.487(17) . ?
C52 C021 1.515(12) . ?
C52 C50 1.613(19) . ?
C04G C028 1.369(11) . ?
C04G C04L 1.415(11) . ?
C04G H04G 0.9500 . ?
C04H C04J 1.402(12) . ?
C04H H04H 0.9500 . ?
C04I C05A 1.378(12) . ?
C04I H04I 0.9500 . ?
C04J C48 1.544(13) . ?
C04K H04A 0.9800 . ?
C04K H04D 0.9800 . ?
C04K H04E 0.9800 . ?
C04L C28 1.577(15) . ?
C04M C04Z 1.393(11) . ?
C04M C04S 1.511(11) . ?
C04O C055 1.403(11) . ?
C04O H04O 0.9500 . ?
C04P C044 1.516(12) . ?
C04P H04F 0.9800 . ?
C04P H04J 0.9800 . ?
C04P H04K 0.9800 . ?
C04Q C10 1.518(13) . ?
C04R C050 1.519(12) . ?
C04R C047 1.536(11) . ?
C04R C051 1.542(12) . ?
C04S C046 1.501(12) . ?
C04S H04L 0.9900 . ?
C04S H04M 0.9900 . ?
C04T C05K 1.503(13) . ?
C04T C05C 1.531(12) . ?
C04T C05U 1.560(14) . ?
C04T C033 1.582(11) . ?
C1 C18A 1.324(18) . ?
C1 C3 1.591(15) . ?
C1 C2 1.583(19) . ?
C1 C16A 1.62(2) . ?
C1 C18 1.92(3) . ?
C04V C039 1.402(11) . ?
C04V C048 1.410(11) . ?
C04V C20 1.525(13) . ?
C04W C05O 1.480(14) . ?
C04W C05L 1.558(13) . ?
C04W C05V 1.589(17) . ?
C04X C05A 1.434(12) . ?
C04X H04X 0.9500 . ?
C04Y H04Y 0.9500 . ?
C04Z C055 1.391(12) . ?
C04Z H04Z 0.9500 . ?
C47 C48 1.463(16) . ?
C47 H47A 0.9800 . ?
C47 H47B 0.9800 . ?
C47 H47C 0.9800 . ?
C05A C11 1.585(14) . ?
C05B C05J 1.468(14) . ?
C05C H05A 0.9800 . ?
C05C H05B 0.9800 . ?
C05C H05C 0.9800 . ?
C5 C8 1.400(17) . ?
C5 C6 1.493(18) . ?
C5 C7 1.60(2) . ?
C20 C13 1.395(14) . ?
C20 C22 1.430(14) . ?
C20 C46 1.779(19) . ?
C05G C05H 1.511(12) . ?
C05G H05D 0.9800 . ?
C05G H05E 0.9800 . ?
C05G H05F 0.9800 . ?
C05J H05G 0.9800 . ?
C05J H05H 0.9800 . ?
C05J H05I 0.9800 . ?
C05K H05J 0.9800 . ?
C05K H05K 0.9800 . ?
C05K H05L 0.9800 . ?
C05L H05M 0.9800 . ?
C05L H05N 0.9800 . ?
C05L H05O 0.9800 . ?
C34 C45 1.479(18) . ?
C34 C37 1.496(15) . ?
C34 C32 1.511(17) . ?
C34 C055 1.548(14) . ?
C05O H05P 0.9800 . ?
C05O H05Q 0.9800 . ?
C05O H05R 0.9800 . ?
C22 H22A 0.9800 . ?
C22 H22B 0.9800 . ?
C22 H22C 0.9800 . ?
C05Q C054 1.537(14) . ?
C05Q H05S 0.9800 . ?
C05Q H05T 0.9800 . ?
C05Q H05U 0.9800 . ?
C40 C29 1.411(15) . ?
C40 C06A 1.418(15) . ?
C40 C43 1.691(19) . ?
C05S C23 1.483(15) . ?
C05S H05V 0.9800 . ?
C05S H05W 0.9800 . ?
C05S H05X 0.9800 . ?
C05U H05Y 0.9800 . ?
C05U H 0.9800 . ?
C05U HA 0.9800 . ?
C05V H05Z 0.9800 . ?
C05V HB 0.9800 . ?
C05V HC 0.9800 . ?
C4 H4A 0.9800 . ?
C4 H4B 0.9800 . ?
C4 H4C 0.9800 . ?
C48 C36 1.394(18) . ?
C48 C38 1.69(2) . ?
C06A H06A 0.9800 . ?
C06A H06B 0.9800 . ?
C06A H06C 0.9800 . ?
C6 H6A 0.9800 . ?
C6 H6B 0.9800 . ?
C6 H6C 0.9800 . ?
C7 H7A 0.9800 . ?
C7 H7B 0.9800 . ?
C7 H7C 0.9800 . ?
C46 H46A 0.9802 . ?
C46 H46B 0.9802 . ?
C46 H46C 0.9798 . ?
C49 C11 1.487(15) . ?
C49 H49A 0.9800 . ?
C49 H49B 0.9800 . ?
C49 H49C 0.9800 . ?
C21 C11 1.437(17) . ?
C21 H21A 0.9800 . ?
C21 H21B 0.9800 . ?
C21 H21C 0.9800 . ?
C10 H10A 0.9800 . ?
C10 H10B 0.9800 . ?
C10 H10C 0.9800 . ?
C11 C30 1.564(19) . ?
C12 O0E 1.243(6) 2_655 ?
C53 H53A 0.9800 . ?
C53 H53B 0.9800 . ?
C53 H53C 0.9800 . ?
C43 H43A 0.9800 . ?
C43 H43B 0.9800 . ?
C43 H43C 0.9800 . ?
C3 H3A 0.9800 . ?
C3 H3B 0.9800 . ?
C3 H3C 0.9800 . ?
C19 C052 1.369(14) . ?
C19 C31 1.460(15) . ?
C19 C25 1.529(9) . ?
C50 H50A 0.9800 . ?
C50 H50B 0.9800 . ?
C50 H50C 0.9800 . ?
C020 C039 1.372(10) . ?
C8 H8A 0.9800 . ?
C8 H8B 0.9800 . ?
C8 H8C 0.9800 . ?
C51 H51A 0.9800 . ?
C51 H51B 0.9800 . ?
C51 H51C 0.9800 . ?
C023 C041 1.359(9) . ?
C023 C040 1.505(10) . ?
C024 C035 1.393(9) . ?
C25 C44 1.46(2) . ?
C25 C39 1.483(9) . ?
C25 C14 1.52(2) . ?
C026 H02L 0.9900 . ?
C026 H02M 0.9900 . ?
C45 H45A 0.9800 . ?
C45 H45B 0.9800 . ?
C45 H45C 0.9800 . ?
C27 C33 1.485(10) . ?
C27 H27A 0.9800 . ?
C27 H27B 0.9800 . ?
C27 H27C 0.9800 . ?
C28 C9A 1.35(3) . ?
C28 C41A 1.517(10) . ?
C28 C41 1.53(3) . ?
C28 C066 1.560(17) . ?
C28 C9 1.74(2) . ?
C29 H29A 0.9800 . ?
C29 H29B 0.9800 . ?
C29 H29C 0.9800 . ?
C030 H030 0.9500 . ?
C30 H30A 0.9800 . ?
C30 H30B 0.9800 . ?
C30 H30C 0.9800 . ?
C31 C046 1.402(12) . ?
C31 H31 0.9500 . ?
C031 C033 1.399(10) . ?
C031 H031 0.9500 . ?
C37 H37A 0.9800 . ?
C37 H37B 0.9800 . ?
C37 H37C 0.9800 . ?
C035 C045 1.497(10) . ?
C32 H32A 0.9800 . ?
C32 H32B 0.9800 . ?
C32 H32C 0.9800 . ?
C036 H036 0.9500 . ?
C038 H038 0.9500 . ?
C039 H039 0.9500 . ?
C040 H04N 0.9900 . ?
C040 H04P 0.9900 . ?
C041 H041 0.9500 . ?
C043 C35 1.34(3) . ?
C043 C42 1.539(15) . ?
C043 C24 1.56(2) . ?
C043 C15 1.64(2) . ?
C043 C26 1.64(2) . ?
C044 C059 1.534(12) . ?
C044 C053 1.540(12) . ?
C045 H04Q 0.9900 . ?
C045 H04R 0.9900 . ?
C047 H04S 0.9800 . ?
C047 H04T 0.9800 . ?
C047 H04U 0.9800 . ?
C048 H048 0.9500 . ?
C049 H049 0.9500 . ?
C050 H05 0.9800 . ?
C050 HD 0.9800 . ?
C050 HE 0.9800 . ?
C051 H1 0.9800 . ?
C051 HF 0.9800 . ?
C051 HG 0.9800 . ?
C052 H052 0.9500 . ?
C053 H2 0.9800 . ?
C053 HH 0.9800 . ?
C053 HI 0.9800 . ?
C058 C065 1.568(15) . ?
C059 H3 0.9800 . ?
C059 HJ 0.9800 . ?
C059 HK 0.9800 . ?
C42 H42A 0.9800 . ?
C42 H42B 0.9800 . ?
C42 H42C 0.9800 . ?
C13 H13A 0.9800 . ?
C13 H13B 0.9795 . ?
C13 H13C 0.9800 . ?
C54 H54A 0.9800 . ?
C54 H54B 0.9800 . ?
C54 H54C 0.9800 . ?
C065 H06D 0.9800 . ?
C065 H06E 0.9800 . ?
C065 H06F 0.9800 . ?
C066 H06G 0.9800 . ?
C066 H06H 0.9800 . ?
C066 H06I 0.9800 . ?
C16 H16A 0.9800 . ?
C16 H16B 0.9800 . ?
C16 H16C 0.9800 . ?
C36 H36A 0.9800 . ?
C36 H36B 0.9800 . ?
C36 H36C 0.9800 . ?
C38 H38A 0.9800 . ?
C38 H38B 0.9800 . ?
C38 H38C 0.9800 . ?
C9A H9AA 0.9800 . ?
C9A H9AB 0.9800 . ?
C9A H9AC 0.9800 . ?
C15 H15A 0.9800 . ?
C15 H15B 0.9800 . ?
C15 H15C 0.9800 . ?
C16A H16D 0.9800 . ?
C16A H16E 0.9800 . ?
C16A H16F 0.9800 . ?
C18 H18A 0.9800 . ?
C18 H18B 0.9800 . ?
C18 H18C 0.9800 . ?
C24 H24A 0.9800 . ?
C24 H24B 0.9800 . ?
C24 H24C 0.9800 . ?
C41A H41A 0.9800 . ?
C41A H41B 0.9800 . ?
C41A H41C 0.9800 . ?
C35 H35A 0.9800 . ?
C35 H35B 0.9798 . ?
C35 H35C 0.9802 . ?
C26 H26A 0.9800 . ?
C26 H26B 0.9800 . ?
C26 H26C 0.9800 . ?
C9 H9A 0.9800 . ?
C9 H9B 0.9800 . ?
C9 H9C 0.9800 . ?
C2 H2A 0.9800 . ?
C2 H2B 0.9800 . ?
C2 H2C 0.9800 . ?
C18A H18D 0.9800 . ?
C18A H18E 0.9800 . ?
C18A H18F 0.9800 . ?
C41 H41D 0.9800 . ?
C41 H41E 0.9800 . ?
C41 H41F 0.9800 . ?
O05X C05Y 1.229(16) . ?
O06B C05Y 1.244(16) . ?
C05Y C06C 1.491(19) . ?
C06C H06J 0.9800 . ?
C06C H06K 0.9800 . ?
C06C H06L 0.9800 . ?
C39 H39A 0.9795 . ?
C39 H39B 0.9801 . ?
C39 H39C 0.9802 . ?
C14 H14A 0.9800 . ?
C14 H14B 0.9800 . ?
C14 H14C 0.9800 . ?
C44 H44A 0.9796 . ?
C44 H44B 0.9798 . ?
C44 H44C 0.9796 . ?

loop_
_geom_torsion_atom_site_label_1
_geom_torsion_atom_site_label_2
_geom_torsion_atom_site_label_3
_geom_torsion_atom_site_label_4
_geom_torsion
_geom_torsion_site_symmetry_1
_geom_torsion_site_symmetry_2
_geom_torsion_site_symmetry_3
_geom_torsion_site_symmetry_4
_geom_torsion_publ_flag
O00X Ti06 O00I Ti08 -48.8(5) . . . . ?
O00Z Ti06 O00I Ti08 48.0(5) . . . . ?
O00Q Ti06 O00I Ti08 135.0(5) . . . . ?
O00J Ti06 O00I Ti08 -159.5(4) . . . . ?
O00H Ti06 O00I Ti08 -138.1(5) . . . . ?
Ti04 Ti06 O00I Ti08 -151.4(6) . . . . ?
O00X Ti06 O00I Ti04 102.6(2) . . . . ?
O00Z Ti06 O00I Ti04 -160.6(2) . . . . ?
O00Q Ti06 O00I Ti04 -73.6(2) . . . . ?
O00J Ti06 O00I Ti04 -8.1(6) . . . . ?
O00H Ti06 O00I Ti04 13.26(19) . . . . ?
O00R Ti01 O00K C01I 25.9(6) . . . . ?
O0C Ti01 O00K C01I -77.2(6) . . . . ?
O00P Ti01 O00K C01I -170.0(6) . . . . ?
O00G Ti01 O00K C01I 113.9(6) . . . . ?
Ti05 Ti01 O00K C01I -95.1(6) . . . . ?
O00W Ti03 O00L C01M 23.1(7) . . . . ?
O00O Ti03 O00L C01M -84.7(7) . . . . ?
O0E Ti03 O00L C01M -171.4(7) . . . . ?
O09 Ti03 O00L C01M 112.1(7) . . . . ?
Ti08 Ti03 O00L C01M -84.3(7) . . . . ?
O00U Ti02 O00M C01W 94.3(7) . . . . ?
O00S Ti02 O00M C01W -161.6(6) . . . . ?
O0D Ti02 O00M C01W -86.2(7) . . . . ?
O00V Ti02 O00M C01W 3.2(11) . . . . ?
O00F Ti02 O00M C01W -0.5(7) . . . . ?
Ti07 Ti02 O00M C01W -122.5(6) . . . . ?
O00W Ti03 O00O Ti04 -71.4(5) . . . . ?
O00L Ti03 O00O Ti04 26.0(5) . . . . ?
O0E Ti03 O00O Ti04 115.6(5) . . . . ?
O09 Ti03 O00O Ti04 163.6(4) . . . . ?
O00T Ti03 O00O Ti04 -154.1(5) . . . . ?
Ti08 Ti03 O00O Ti04 -153.6(6) . . . . ?
O00W Ti03 O00O Ti08 82.3(2) . . . . ?
O00L Ti03 O00O Ti08 179.6(2) . . . . ?
O0E Ti03 O00O Ti08 -90.7(2) . . . . ?
O09 Ti03 O00O Ti08 -42.8(6) . . . . ?
O00T Ti03 O00O Ti08 -0.52(19) . . . . ?
O00K Ti01 O00R C024 94.3(6) . . . . ?
O0C Ti01 O00R C024 -160.4(6) . . . . ?
O00P Ti01 O00R C024 1.7(11) . . . . ?
O00G Ti01 O00R C024 -3.4(6) . . . . ?
O00N Ti01 O00R C024 -85.7(6) . . . . ?
Ti05 Ti01 O00R C024 -121.2(6) . . . . ?
O00M Ti02 O00S Ti05 -69.5(6) . . . . ?
O00U Ti02 O00S Ti05 27.9(6) . . . . ?
O0D Ti02 O00S Ti05 -154.3(6) . . . . ?
O00V Ti02 O00S Ti05 114.5(5) . . . . ?
O00F Ti02 O00S Ti05 164.3(4) . . . . ?
Ti07 Ti02 O00S Ti05 -156.3(7) . . . . ?
O00M Ti02 O00S Ti07 86.8(2) . . . . ?
O00U Ti02 O00S Ti07 -175.9(2) . . . . ?
O0D Ti02 O00S Ti07 2.0(2) . . . . ?
O00V Ti02 O00S Ti07 -89.2(2) . . . . ?
O00F Ti02 O00S Ti07 -39.4(6) . . . . ?
O00M Ti02 O00U C027 17.8(7) . . . . ?
O00S Ti02 O00U C027 -89.6(7) . . . . ?
O00V Ti02 O00U C027 -177.4(7) . . . . ?
O00F Ti02 O00U C027 106.6(7) . . . . ?
Ti07 Ti02 O00U C027 -93.6(7) . . . . ?
O00L Ti03 O00W C02M 92.1(7) . . . . ?
O00O Ti03 O00W C02M -164.1(7) . . . . ?
O0E Ti03 O00W C02M -12.2(12) . . . . ?
O09 Ti03 O00W C02M -4.5(7) . . . . ?
O00T Ti03 O00W C02M -90.2(7) . . . . ?
Ti08 Ti03 O00W C02M -126.5(7) . . . . ?
O00Z Ti06 O00X C03A 93.0(7) . . . . ?
O00I Ti06 O00X C03A -161.8(7) . . . . ?
O00Q Ti06 O00X C03A 4.3(12) . . . . ?
O00J Ti06 O00X C03A -3.3(7) . . . . ?
O00H Ti06 O00X C03A -85.9(7) . . . . ?
Ti04 Ti06 O00X C03A -122.3(7) . . . . ?
O1 Ti08 O00Y C02J 23.2(8) . . . . ?
O00I Ti08 O00Y C02J 130.6(8) . . . . ?
O00T Ti08 O00Y C02J -74.3(8) . . . . ?
O00O Ti08 O00Y C02J -149.3(8) . . . . ?
O012 Ti08 O00Y C02J 20.2(14) . . . . ?
Ti04 Ti08 O00Y C02J 168.6(7) . . . . ?
Ti03 Ti08 O00Y C02J -113.3(8) . . . . ?
O00X Ti06 O00Z C02I 26.3(7) . . . . ?
O00I Ti06 O00Z C02I -76.8(6) . . . . ?
O00Q Ti06 O00Z C02I -170.0(6) . . . . ?
O00J Ti06 O00Z C02I 113.7(6) . . . . ?
Ti04 Ti06 O00Z C02I -95.4(6) . . . . ?
O00O Ti04 O013 C01N -111.1(9) . . . . ?
O011 Ti04 O013 C01N -19.6(9) . . . . ?
O010 Ti04 O013 C01N 165.6(9) . . . . ?
O00H Ti04 O013 C01N 79.6(9) . . . . ?
O00I Ti04 O013 C01N 36.2(15) . . . . ?
Ti08 Ti04 O013 C01N -118.9(8) . . . . ?
Ti06 Ti04 O013 C01N 59.9(10) . . . . ?
O0C Ti07 O014 C01G 130.2(8) . . . . ?
O01A Ti07 O014 C01G 24.2(8) . . . . ?
O0D Ti07 O014 C01G -73.9(8) . . . . ?
O00S Ti07 O014 C01G -148.2(8) . . . . ?
O018 Ti07 O014 C01G 18.7(13) . . . . ?
Ti05 Ti07 O014 C01G 168.8(7) . . . . ?
Ti02 Ti07 O014 C01G -111.9(8) . . . . ?
O00S Ti05 O016 C03K -110.9(9) . . . . ?
O017 Ti05 O016 C03K -20.1(9) . . . . ?
O00N Ti05 O016 C03K 78.9(9) . . . . ?
O015 Ti05 O016 C03K 164.8(9) . . . . ?
O0C Ti05 O016 C03K 30.8(17) . . . . ?
Ti07 Ti05 O016 C03K -116.4(9) . . . . ?
Ti01 Ti05 O016 C03K 57.7(10) . . . . ?
Ti02 O00F C01B O00F -175.6(3) . . . 2_655 ?
Ti02 O00F C01B C01K 4.4(3) . . . . ?
Ti06 O00Q C01C O00P -179.0(5) . . . . ?
Ti06 O00Q C01C C01E 2.2(7) . . . . ?
Ti01 O00P C01C O00Q -177.8(5) . . . . ?
Ti01 O00P C01C C01E 1.0(7) . . . . ?
Ti03 O09 C01D O09 -178.1(3) . . . 2_655 ?
Ti03 O09 C01D C12 1.9(3) . . . . ?
Ti06 O00J C01E O00G 179.9(5) . . . . ?
Ti06 O00J C01E C01C 1.1(7) . . . . ?
Ti01 O00G C01E O00J -179.5(5) . . . . ?
Ti01 O00G C01E C01C -0.7(7) . . . . ?
O00Q C01C C01E O00J -2.3(8) . . . . ?
O00P C01C C01E O00J 178.8(5) . . . . ?
O00Q C01C C01E O00G 178.7(5) . . . . ?
O00P C01C C01E O00G -0.2(8) . . . . ?
Ti07 O014 C01G C01H 85.0(10) . . . . ?
Ti07 O014 C01G C01T -100.5(9) . . . . ?
O014 C01G C01H C02R 177.5(6) . . . . ?
C01T C01G C01H C02R 3.2(11) . . . . ?
O014 C01G C01H C01R -3.3(11) . . . . ?
C01T C01G C01H C01R -177.7(7) . . . . ?
Ti01 O00K C01I C020 112.0(6) . . . . ?
Ti01 O00K C01I C02E -68.0(9) . . . . ?
Ti02 O00V C01K O00V 175.5(3) . . . 2_655 ?
Na0B O00V C01K O00V -0.003(3) . . . 2_655 ?
Ti02 O00V C01K C01B -4.5(3) . . . . ?
Na0B O00V C01K C01B 180.000(1) . . . . ?
Ti02 O00V C01K Na0B 175.5(3) . . . . ?
O00F C01B C01K O00V -179.9(3) . . . 2_655 ?
O00F C01B C01K O00V 0.1(3) 2_655 . . 2_655 ?
O00F C01B C01K O00V 0.1(3) . . . . ?
O00F C01B C01K O00V -179.9(3) 2_655 . . . ?
Ti03 O00L C01M C01V 121.3(7) . . . . ?
Ti03 O00L C01M C03D -60.7(10) . . . . ?
C01P C01F C01N C02Q 8.2(10) . . . . ?
C02U C01F C01N C02Q -166.2(7) . . . . ?
C01P C01F C01N O013 -175.0(6) . . . . ?
C02U C01F C01N O013 10.6(10) . . . . ?
Ti04 O013 C01N C01F -62.8(12) . . . . ?
Ti04 O013 C01N C02Q 114.2(9) . . . . ?
Ti04 O00H C01O C02C -75.7(8) . . . . ?
Ti06 O00H C01O C02C 111.7(6) . . . . ?
Ti04 O00H C01O C023 107.0(7) . . . . ?
Ti06 O00H C01O C023 -65.6(9) . . . . ?
C01N C01F C01P C033 -1.7(10) . . . . ?
C02U C01F C01P C033 172.9(7) . . . . ?
C01G C01H C01R C01J -87.4(8) . . . . ?
C02R C01H C01R C01J 91.7(8) . . . . ?
C01S C01J C01R C01H 96.0(7) . . . . ?
C02V C01J C01R C01H -82.1(8) . . . . ?
C02V C01J C01S C02D 0.4(10) . . . . ?
C01R C01J C01S C02D -177.8(6) . . . . ?
C02V C01J C01S O0D -179.4(6) . . . . ?
C01R C01J C01S O0D 2.4(9) . . . . ?
Ti07 O0D C01S C02D 97.7(7) . . . . ?
Ti02 O0D C01S C02D -77.1(8) . . . . ?
Ti07 O0D C01S C01J -82.5(7) . . . . ?
Ti02 O0D C01S C01J 102.7(6) . . . . ?
C01H C01G C01T C01Y -3.7(11) . . . . ?
O014 C01G C01T C01Y -178.0(6) . . . . ?
C01H C01G C01T C02B 171.9(7) . . . . ?
O014 C01G C01T C02B -2.4(10) . . . . ?
O00L C01M C01V C04I -174.6(7) . . . . ?
C03D C01M C01V C04I 7.4(12) . . . . ?
O00L C01M C01V C03G 9.4(11) . . . . ?
C03D C01M C01V C03G -168.5(7) . . . . ?
Ti02 O00M C01W C028 100.0(8) . . . . ?
Ti02 O00M C01W C03Q -78.6(9) . . . . ?
C01G C01T C01Y C021 0.9(11) . . . . ?
C02B C01T C01Y C021 -174.6(7) . . . . ?
Ti05 O00N C01Z C034 -73.7(8) . . . . ?
Ti01 O00N C01Z C034 110.5(7) . . . . ?
Ti05 O00N C01Z C03C 108.6(7) . . . . ?
Ti01 O00N C01Z C03C -67.2(9) . . . . ?
C01Y C01T C02B C020 -83.7(9) . . . . ?
C01G C01T C02B C020 101.0(8) . . . . ?
O00H C01O C02C C02H -177.7(6) . . . . ?
C023 C01O C02C C02H -0.4(10) . . . . ?
O00H C01O C02C C02U 4.1(10) . . . . ?
C023 C01O C02C C02U -178.7(7) . . . . ?
C01J C01S C02D C038 -0.2(10) . . . . ?
O0D C01S C02D C038 179.5(6) . . . . ?
C01J C01S C02D C02P 178.1(6) . . . . ?
O0D C01S C02D C02P -2.1(10) . . . . ?
O00K C01I C02E C048 174.9(7) . . . . ?
C020 C01I C02E C048 -5.1(12) . . . . ?
O00K C01I C02E C03B -10.3(11) . . . . ?
C020 C01I C02E C03B 169.7(7) . . . . ?
C01O C02C C02H C02O 1.5(11) . . . . ?
C02U C02C C02H C02O 179.8(7) . . . . ?
Ti06 O00Z C02I C046 -70.0(10) . . . . ?
Ti06 O00Z C02I C03E 111.4(7) . . . . ?
Ti08 O00Y C02J C022 84.1(10) . . . . ?
Ti08 O00Y C02J C042 -100.3(8) . . . . ?
Ti03 O00W C02M C02F -77.4(9) . . . . ?
Ti03 O00W C02M C02Y 101.5(9) . . . . ?
C036 C02F C02M O00W -178.1(6) . . . . ?
C02W C02F C02M O00W 11.7(10) . . . . ?
C036 C02F C02M C02Y 3.1(11) . . . . ?
C02W C02F C02M C02Y -167.2(7) . . . . ?
C02C C02H C02O C041 -1.4(11) . . . . ?
C02C C02H C02O C044 176.2(7) . . . . ?
C01S C02D C02P C028 95.7(9) . . . . ?
C038 C02D C02P C028 -85.9(9) . . . . ?
C01F C01N C02Q C031 -8.0(11) . . . . ?
O013 C01N C02Q C031 175.1(6) . . . . ?
C01F C01N C02Q C03G 166.9(7) . . . . ?
O013 C01N C02Q C03G -9.9(10) . . . . ?
C01G C01H C02R C021 0.2(11) . . . . ?
C01R C01H C02R C021 -178.9(7) . . . . ?
C03Y C02N C02T C01L -2.3(12) . . . . ?
C04R C02N C02T C01L -177.0(7) . . . . ?
C027 C01L C02T C02N 1.2(11) . . . . ?
C026 C01L C02T C02N 174.0(8) . . . . ?
C01O C02C C02U C01F 99.7(8) . . . . ?
C02H C02C C02U C01F -78.6(8) . . . . ?
C01N C01F C02U C02C -72.0(9) . . . . ?
C01P C01F C02U C02C 113.7(7) . . . . ?
C038 C02K C02V C01J -0.6(12) . . . . ?
C5 C02K C02V C01J -178.1(11) . . . . ?
C01S C01J C02V C02K 0.1(11) . . . . ?
C01R C01J C02V C02K 178.3(7) . . . . ?
C036 C02F C02W C03D 127.7(8) . . . . ?
C02M C02F C02W C03D -62.3(10) . . . . ?
O00W C02M C02Y C030 178.7(6) . . . . ?
C02F C02M C02Y C030 -2.4(11) . . . . ?
O00W C02M C02Y C03S -5.6(10) . . . . ?
C02F C02M C02Y C03S 173.3(7) . . . . ?
C024 C01U C02Z C02L -0.3(12) . . . . ?
C03B C01U C02Z C02L 172.9(7) . . . . ?
C03O C02L C02Z C01U -2.0(12) . . . . ?
C17 C02L C02Z C01U -179.0(9) . . . . ?
Ti06 O00X C03A C03T 99.9(9) . . . . ?
Ti06 O00X C03A C04M -77.2(10) . . . . ?
C02Z C01U C03B C02E 133.6(7) . . . . ?
C024 C01U C03B C02E -53.6(10) . . . . ?
C048 C02E C03B C01U -86.3(9) . . . . ?
C01I C02E C03B C01U 99.0(9) . . . . ?
C034 C01Z C03C C049 -0.6(11) . . . . ?
O00N C01Z C03C C049 177.1(6) . . . . ?
C034 C01Z C03C C045 179.6(7) . . . . ?
O00N C01Z C03C C045 -2.7(11) . . . . ?
C01V C01M C03D C04X -6.6(12) . . . . ?
O00L C01M C03D C04X 175.5(7) . . . . ?
C01V C01M C03D C02W 164.9(7) . . . . ?
O00L C01M C03D C02W -13.0(12) . . . . ?
C02F C02W C03D C04X -88.4(10) . . . . ?
C02F C02W C03D C01M 100.4(9) . . . . ?
O00Z C02I C03E C052 -177.7(8) . . . . ?
C046 C02I C03E C052 3.7(13) . . . . ?
O00Z C02I C03E C03R 6.3(11) . . . . ?
C046 C02I C03E C03R -172.3(8) . . . . ?
C01M C01V C03G C02Q -144.9(7) . . . . ?
C04I C01V C03G C02Q 39.1(10) . . . . ?
C01N C02Q C03G C01V 79.9(8) . . . . ?
C031 C02Q C03G C01V -105.3(8) . . . . ?
C034 C02S C03H C03K -74.1(10) . . . . ?
C034 C02S C03H C03M 112.0(9) . . . . ?
Ti05 O016 C03K C03V 115.3(9) . . . . ?
Ti05 O016 C03K C03H -64.1(12) . . . . ?
C03M C03H C03K O016 -170.9(7) . . . . ?
C02S C03H C03K O016 14.8(12) . . . . ?
C03M C03H C03K C03V 9.7(12) . . . . ?
C02S C03H C03K C03V -164.5(8) . . . . ?
Ti08 O012 C03L O010 -18.9(11) . . . . ?
Ti08 O012 C03L C04K 160.5(6) . . . . ?
Ti04 O010 C03L O012 6.4(11) . . . . ?
Ti04 O010 C03L C04K -173.1(6) . . . . ?
C03K C03H C03M C04E -1.7(12) . . . . ?
C02S C03H C03M C04E 172.7(8) . . . . ?
C032 C03I C03N C022 95.2(8) . . . . ?
C04H C03I C03N C022 -83.7(9) . . . . ?
C02Z C02L C03O C035 2.1(12) . . . . ?
C17 C02L C03O C035 178.9(9) . . . . ?
C022 C03J C03P C03Z -4.6(13) . . . . ?
C022 C03J C03P C1 -179.1(9) . . . . ?
O00M C01W C03Q C04C -175.0(7) . . . . ?
C028 C01W C03Q C04C 6.4(11) . . . . ?
O00M C01W C03Q C03X 14.2(10) . . . . ?
C028 C01W C03Q C03X -164.4(7) . . . . ?
C052 C03E C03R C042 36.5(12) . . . . ?
C02I C03E C03R C042 -147.8(7) . . . . ?
C030 C02Y C03S C03U 94.3(9) . . . . ?
C02M C02Y C03S C03U -81.4(9) . . . . ?
O00X C03A C03T C04O 178.5(7) . . . . ?
C04M C03A C03T C04O -4.5(13) . . . . ?
O00X C03A C03T C040 -5.5(11) . . . . ?
C04M C03A C03T C040 171.5(8) . . . . ?
C02Y C03S C03U C03W -86.9(9) . . . . ?
C02Y C03S C03U C032 97.3(9) . . . . ?
O016 C03K C03V C04Y 169.9(7) . . . . ?
C03H C03K C03V C04Y -10.8(12) . . . . ?
O016 C03K C03V C026 -16.6(11) . . . . ?
C03H C03K C03V C026 162.7(7) . . . . ?
C032 C03U C03W C04J -0.6(13) . . . . ?
C03S C03U C03W C04J -176.6(8) . . . . ?
C027 C02X C03X C03Q 96.5(10) . . . . ?
C03Y C02X C03X C03Q -93.1(9) . . . . ?
C04C C03Q C03X C02X 124.4(9) . . . . ?
C01W C03Q C03X C02X -65.0(10) . . . . ?
C027 C02X C03Y C02N 0.6(11) . . . . ?
C03X C02X C03Y C02N -170.3(7) . . . . ?
C02T C02N C03Y C02X 1.5(12) . . . . ?
C04R C02N C03Y C02X 176.3(7) . . . . ?
C03J C03P C03Z C042 5.7(13) . . . . ?
C1 C03P C03Z C042 179.8(9) . . . . ?
C03O C02L C17 C54 -125.7(11) . . . . ?
C02Z C02L C17 C54 51.0(14) . . . . ?
C03O C02L C17 C16 113.8(11) . . . . ?
C02Z C02L C17 C16 -69.5(14) . . . . ?
C03O C02L C17 C4 -1.4(16) . . . . ?
C02Z C02L C17 C4 175.2(9) . . . . ?
C01W C03Q C04C C04L -2.7(14) . . . . ?
C03X C03Q C04C C04L 168.0(9) . . . . ?
C034 C04B C04D C049 -3.7(13) . . . . ?
C034 C04B C04D C40 176.9(9) . . . . ?
C03H C03M C04E C04Y -4.6(13) . . . . ?
C03H C03M C04E C04W -177.9(9) . . . . ?
C032 C03I C04H C04J -1.3(12) . . . . ?
C03N C03I C04H C04J 177.7(8) . . . . ?
C01M C01V C04I C05A -2.2(14) . . . . ?
C03G C01V C04I C05A 173.9(9) . . . . ?
C03U C03W C04J C04H 1.6(13) . . . . ?
C03U C03W C04J C48 -178.9(11) . . . . ?
C03I C04H C04J C03W -0.6(13) . . . . ?
C03I C04H C04J C48 179.8(10) . . . . ?
C03Q C04C C04L C04G -1.6(16) . . . . ?
C03Q C04C C04L C28 176.6(11) . . . . ?
C028 C04G C04L C04C 2.5(15) . . . . ?
C028 C04G C04L C28 -175.9(10) . . . . ?
O00X C03A C04M C04Z -177.5(8) . . . . ?
C03T C03A C04M C04Z 5.6(13) . . . . ?
O00X C03A C04M C04S 7.7(13) . . . . ?
C03T C03A C04M C04S -169.2(8) . . . . ?
C03A C03T C04O C055 0.9(14) . . . . ?
C040 C03T C04O C055 -174.9(9) . . . . ?
Ti05 O015 C04Q O018 0.7(13) . . . . ?
Ti05 O015 C04Q C10 -175.5(6) . . . . ?
Ti07 O018 C04Q O015 -13.8(13) . . . . ?
Ti07 O018 C04Q C10 162.6(6) . . . . ?
C02T C02N C04R C050 -6.9(12) . . . . ?
C03Y C02N C04R C050 178.4(8) . . . . ?
C02T C02N C04R C047 -125.8(9) . . . . ?
C03Y C02N C04R C047 59.6(10) . . . . ?
C02T C02N C04R C051 111.7(9) . . . . ?
C03Y C02N C04R C051 -62.9(10) . . . . ?
C04Z C04M C04S C046 129.2(9) . . . . ?
C03A C04M C04S C046 -56.3(12) . . . . ?
C03Z C03P C1 C18A -111.0(18) . . . . ?
C03J C03P C1 C18A 63(2) . . . . ?
C03Z C03P C1 C3 17.2(15) . . . . ?
C03J C03P C1 C3 -168.8(9) . . . . ?
C03Z C03P C1 C2 110.2(13) . . . . ?
C03J C03P C1 C2 -75.8(13) . . . . ?
C03Z C03P C1 C16A -167.7(15) . . . . ?
C03J C03P C1 C16A 6.3(19) . . . . ?
C03Z C03P C1 C18 -75.4(14) . . . . ?
C03J C03P C1 C18 98.6(12) . . . . ?
C04Y C04E C04W C05O 174.8(10) . . . . ?
C03M C04E C04W C05O -12.1(15) . . . . ?
C04Y C04E C04W C05L 52.4(14) . . . . ?
C03M C04E C04W C05L -134.5(10) . . . . ?
C04Y C04E C04W C05V -63.4(12) . . . . ?
C03M C04E C04W C05V 109.7(11) . . . . ?
C01M C03D C04X C05A 0.6(14) . . . . ?
C02W C03D C04X C05A -171.1(9) . . . . ?
C03M C04E C04Y C03V 3.5(14) . . . . ?
C04W C04E C04Y C03V 176.8(9) . . . . ?
C03K C03V C04Y C04E 3.8(13) . . . . ?
C026 C03V C04Y C04E -169.4(8) . . . . ?
C03A C04M C04Z C055 -3.2(15) . . . . ?
C04S C04M C04Z C055 171.5(10) . . . . ?
C01V C04I C05A C04X -3.4(16) . . . . ?
C01V C04I C05A C11 175.3(11) . . . . ?
C03D C04X C05A C04I 4.2(17) . . . . ?
C03D C04X C05A C11 -174.6(10) . . . . ?
Na0B O029 C05B O03F 21.6(15) . . . . ?
Na0B O029 C05B C05J -162.6(8) . . . . ?
C02V C02K C5 C8 138.7(14) . . . . ?
C038 C02K C5 C8 -39(2) . . . . ?
C02V C02K C5 C6 0(2) . . . . ?
C038 C02K C5 C6 -177.6(12) . . . . ?
C02V C02K C5 C7 -111.3(12) . . . . ?
C038 C02K C5 C7 71.3(14) . . . . ?
C039 C04V C20 C13 36.2(18) . . . . ?
C048 C04V C20 C13 -143.6(12) . . . . ?
C039 C04V C20 C22 -174.7(11) . . . . ?
C048 C04V C20 C22 5.5(19) . . . . ?
C039 C04V C20 C46 -69.7(13) . . . . ?
C048 C04V C20 C46 110.5(11) . . . . ?
Na0A O C05H O037 17.1(16) . . . . ?
Na0A O C05H C05G -162.0(8) . . . . ?
C04B C04D C40 C29 124.1(13) . . . . ?
C049 C04D C40 C29 -55.2(16) . . . . ?
C04B C04D C40 C06A -15.4(17) . . . . ?
C049 C04D C40 C06A 165.3(11) . . . . ?
C04B C04D C40 C43 -125.1(12) . . . . ?
C049 C04D C40 C43 55.6(14) . . . . ?
C03W C04J C48 C36 -53.1(18) . . . . ?
C04H C04J C48 C36 126.4(14) . . . . ?
C03W C04J C48 C47 179.0(11) . . . . ?
C04H C04J C48 C47 -1.4(19) . . . . ?
C03W C04J C48 C38 71.0(15) . . . . ?
C04H C04J C48 C38 -109.4(12) . . . . ?
C04I C05A C11 C21 113.7(14) . . . . ?
C04X C05A C11 C21 -67.6(15) . . . . ?
C04I C05A C11 C49 2(2) . . . . ?
C04X C05A C11 C49 -179.3(13) . . . . ?
C04I C05A C11 C30 -127.5(13) . . . . ?
C04X C05A C11 C30 51.2(16) . . . . ?
Ti03 O0E C12 O0E 179.9(3) . . . 2_655 ?
Na0A O0E C12 O0E -0.002(1) . . . 2_655 ?
Ti03 O0E C12 C01D -0.1(3) . . . . ?
Na0A O0E C12 C01D 180.000(0) . . . . ?
Ti03 O0E C12 Na0A 179.9(3) . . . . ?
O09 C01D C12 O0E -1.2(3) . . . . ?
O09 C01D C12 O0E 178.8(3) 2_655 . . . ?
O09 C01D C12 O0E 178.8(3) . . . 2_655 ?
O09 C01D C12 O0E -1.2(3) 2_655 . . 2_655 ?
O00K C01I C020 C039 -173.6(6) . . . . ?
C02E C01I C020 C039 6.3(11) . . . . ?
O00K C01I C020 C02B 8.4(10) . . . . ?
C02E C01I C020 C02B -171.7(7) . . . . ?
C01T C02B C020 C039 32.9(10) . . . . ?
C01T C02B C020 C01I -149.2(7) . . . . ?
C01H C02R C021 C01Y -2.8(12) . . . . ?
C01H C02R C021 C52 -178.7(10) . . . . ?
C01T C01Y C021 C02R 2.2(11) . . . . ?
C01T C01Y C021 C52 178.2(10) . . . . ?
C53 C52 C021 C02R 161.0(11) . . . . ?
C51 C52 C021 C02R 21.9(17) . . . . ?
C50 C52 C021 C02R -97.2(12) . . . . ?
C53 C52 C021 C01Y -14.8(18) . . . . ?
C51 C52 C021 C01Y -153.9(11) . . . . ?
C50 C52 C021 C01Y 87.0(12) . . . . ?
O00Y C02J C022 C03J -179.9(7) . . . . ?
C042 C02J C022 C03J 4.6(11) . . . . ?
O00Y C02J C022 C03N -1.6(11) . . . . ?
C042 C02J C022 C03N -177.1(7) . . . . ?
C03P C03J C022 C02J -0.3(12) . . . . ?
C03P C03J C022 C03N -178.6(8) . . . . ?
C03I C03N C022 C02J -91.0(8) . . . . ?
C03I C03N C022 C03J 87.3(9) . . . . ?
Ti07 O01A C23 O057 97.2(14) . . . . ?
Ti07 O01A C23 C05S -84.9(13) . . . . ?
O00H C01O C023 C041 176.5(6) . . . . ?
C02C C01O C023 C041 -0.7(10) . . . . ?
O00H C01O C023 C040 -4.8(11) . . . . ?
C02C C01O C023 C040 178.1(7) . . . . ?
Ti01 O00R C024 C035 99.1(8) . . . . ?
Ti01 O00R C024 C01U -77.4(9) . . . . ?
C02Z C01U C024 O00R 179.0(6) . . . . ?
C03B C01U C024 O00R 5.9(10) . . . . ?
C02Z C01U C024 C035 2.7(11) . . . . ?
C03B C01U C024 C035 -170.4(7) . . . . ?
C052 C19 C25 C44 42(2) . . . . ?
C31 C19 C25 C44 -127.7(16) . . . . ?
C052 C19 C25 C39 168.0(15) . . . . ?
C31 C19 C25 C39 -2(2) . . . . ?
C052 C19 C25 C14 -91.7(17) . . . . ?
C31 C19 C25 C14 98.2(17) . . . . ?
C027 C01L C026 C03V -142.8(7) . . . . ?
C02T C01L C026 C03V 44.5(10) . . . . ?
C04Y C03V C026 C01L -97.0(9) . . . . ?
C03K C03V C026 C01L 90.1(9) . . . . ?
Ti02 O00U C027 C02X -58.9(10) . . . . ?
Ti02 O00U C027 C01L 124.0(7) . . . . ?
C03Y C02X C027 O00U -178.7(6) . . . . ?
C03X C02X C027 O00U -8.2(11) . . . . ?
C03Y C02X C027 C01L -1.8(11) . . . . ?
C03X C02X C027 C01L 168.7(7) . . . . ?
C02T C01L C027 O00U 178.1(6) . . . . ?
C026 C01L C027 O00U 5.2(10) . . . . ?
C02T C01L C027 C02X 1.0(11) . . . . ?
C026 C01L C027 C02X -171.9(7) . . . . ?
C04L C04G C028 C01W 1.1(13) . . . . ?
C04L C04G C028 C02P -174.2(8) . . . . ?
O00M C01W C028 C04G 175.8(7) . . . . ?
C03Q C01W C028 C04G -5.6(11) . . . . ?
O00M C01W C028 C02P -8.9(10) . . . . ?
C03Q C01W C028 C02P 169.8(7) . . . . ?
C02D C02P C028 C04G 95.8(9) . . . . ?
C02D C02P C028 C01W -79.5(9) . . . . ?
C04C C04L C28 C9A 176(2) . . . . ?
C04G C04L C28 C9A -6(3) . . . . ?
C04C C04L C28 C41A -68(2) . . . . ?
C04G C04L C28 C41A 110(2) . . . . ?
C04C C04L C28 C41 -119.1(18) . . . . ?
C04G C04L C28 C41 59(2) . . . . ?
C04C C04L C28 C066 25.6(17) . . . . ?
C04G C04L C28 C066 -156.2(10) . . . . ?
C04C C04L C28 C9 123.3(13) . . . . ?
C04G C04L C28 C9 -58.4(15) . . . . ?
C02M C02Y C030 C02G -0.4(11) . . . . ?
C03S C02Y C030 C02G -176.2(7) . . . . ?
C036 C02G C030 C02Y 2.4(11) . . . . ?
C043 C02G C030 C02Y -176.5(7) . . . . ?
C052 C19 C31 C046 5.3(19) . . . . ?
C25 C19 C31 C046 175.7(13) . . . . ?
C01N C02Q C031 C033 1.3(11) . . . . ?
C03G C02Q C031 C033 -173.6(7) . . . . ?
C03W C03U C032 O00T -179.8(7) . . . . ?
C03S C03U C032 O00T -3.9(11) . . . . ?
C03W C03U C032 C03I -1.4(11) . . . . ?
C03S C03U C032 C03I 174.4(6) . . . . ?
Ti08 O00T C032 C03U 96.5(7) . . . . ?
Ti03 O00T C032 C03U -77.9(8) . . . . ?
Ti08 O00T C032 C03I -81.9(8) . . . . ?
Ti03 O00T C032 C03I 103.7(6) . . . . ?
C04H C03I C032 C03U 2.3(11) . . . . ?
C03N C03I C032 C03U -176.6(7) . . . . ?
C04H C03I C032 O00T -179.3(6) . . . . ?
C03N C03I C032 O00T 1.9(10) . . . . ?
C01F C01P C033 C031 -4.6(11) . . . . ?
C01F C01P C033 C04T -177.1(8) . . . . ?
C02Q C031 C033 C01P 4.8(12) . . . . ?
C02Q C031 C033 C04T 177.6(7) . . . . ?
C05K C04T C033 C01P -13.8(13) . . . . ?
C05C C04T C033 C01P -134.3(9) . . . . ?
C05U C04T C033 C01P 106.9(10) . . . . ?
C05K C04T C033 C031 173.7(9) . . . . ?
C05C C04T C033 C031 53.2(11) . . . . ?
C05U C04T C033 C031 -65.6(10) . . . . ?
Ti08 O1 C33 O3 101(2) . . . . ?
Ti08 O1 C33 C27 -69(3) . . . . ?
O00N C01Z C034 C04B -178.2(6) . . . . ?
C03C C01Z C034 C04B -0.5(11) . . . . ?
O00N C01Z C034 C02S 3.4(10) . . . . ?
C03C C01Z C034 C02S -178.9(7) . . . . ?
C04D C04B C034 C01Z 2.9(12) . . . . ?
C04D C04B C034 C02S -178.7(8) . . . . ?
C03H C02S C034 C01Z 100.3(8) . . . . ?
C03H C02S C034 C04B -78.1(9) . . . . ?
O00R C024 C035 C03O -179.0(6) . . . . ?
C01U C024 C035 C03O -2.6(11) . . . . ?
O00R C024 C035 C045 -1.9(10) . . . . ?
C01U C024 C035 C045 174.4(7) . . . . ?
C02L C03O C035 C024 0.1(12) . . . . ?
C02L C03O C035 C045 -176.7(8) . . . . ?
C02M C02F C036 C02G -0.9(11) . . . . ?
C02W C02F C036 C02G 169.3(7) . . . . ?
C030 C02G C036 C02F -1.8(12) . . . . ?
C043 C02G C036 C02F 177.1(7) . . . . ?
C02V C02K C038 C02D 0.7(12) . . . . ?
C5 C02K C038 C02D 178.3(11) . . . . ?
C01S C02D C038 C02K -0.3(11) . . . . ?
C02P C02D C038 C02K -178.8(7) . . . . ?
C01I C020 C039 C04V -2.9(13) . . . . ?
C02B C020 C039 C04V 175.0(8) . . . . ?
C048 C04V C039 C020 -1.4(14) . . . . ?
C20 C04V C039 C020 178.7(10) . . . . ?
C04O C03T C040 C023 89.5(10) . . . . ?
C03A C03T C040 C023 -86.1(9) . . . . ?
C041 C023 C040 C03T -82.6(9) . . . . ?
C01O C023 C040 C03T 98.7(9) . . . . ?
C01O C023 C041 C02O 0.8(11) . . . . ?
C040 C023 C041 C02O -178.0(7) . . . . ?
C02H C02O C041 C023 0.2(11) . . . . ?
C044 C02O C041 C023 -177.4(7) . . . . ?
C03P C03Z C042 C02J -1.7(12) . . . . ?
C03P C03Z C042 C03R -178.7(8) . . . . ?
O00Y C02J C042 C03Z -179.3(7) . . . . ?
C022 C02J C042 C03Z -3.7(11) . . . . ?
O00Y C02J C042 C03R -2.2(11) . . . . ?
C022 C02J C042 C03R 173.3(7) . . . . ?
C03E C03R C042 C03Z -79.2(9) . . . . ?
C03E C03R C042 C02J 103.9(8) . . . . ?
C036 C02G C043 C35 -175(2) . . . . ?
C030 C02G C043 C35 3(2) . . . . ?
C036 C02G C043 C42 26.0(13) . . . . ?
C030 C02G C043 C42 -155.1(9) . . . . ?
C036 C02G C043 C24 128.2(12) . . . . ?
C030 C02G C043 C24 -53.0(13) . . . . ?
C036 C02G C043 C15 -123.0(12) . . . . ?
C030 C02G C043 C15 55.8(13) . . . . ?
C036 C02G C043 C26 -61.3(13) . . . . ?
C030 C02G C043 C26 117.5(12) . . . . ?
C02H C02O C044 C04P 126.8(9) . . . . ?
C041 C02O C044 C04P -55.8(10) . . . . ?
C02H C02O C044 C059 -114.6(9) . . . . ?
C041 C02O C044 C059 62.9(11) . . . . ?
C02H C02O C044 C053 3.6(11) . . . . ?
C041 C02O C044 C053 -178.9(7) . . . . ?
C024 C035 C045 C03C -90.6(8) . . . . ?
C03O C035 C045 C03C 86.2(9) . . . . ?
C049 C03C C045 C035 -81.6(8) . . . . ?
C01Z C03C C045 C035 98.2(9) . . . . ?
C19 C31 C046 C02I -3.6(16) . . . . ?
C19 C31 C046 C04S -177.0(11) . . . . ?
O00Z C02I C046 C31 -179.5(8) . . . . ?
C03E C02I C046 C31 -1.0(13) . . . . ?
O00Z C02I C046 C04S -6.6(13) . . . . ?
C03E C02I C046 C04S 171.9(8) . . . . ?
C04M C04S C046 C31 -89.6(10) . . . . ?
C04M C04S C046 C02I 97.5(11) . . . . ?
C01I C02E C048 C04V 0.3(13) . . . . ?
C03B C02E C048 C04V -174.6(8) . . . . ?
C039 C04V C048 C02E 2.8(14) . . . . ?
C20 C04V C048 C02E -177.4(10) . . . . ?
C01Z C03C C049 C04D -0.4(12) . . . . ?
C045 C03C C049 C04D 179.4(7) . . . . ?
C04B C04D C049 C03C 2.5(13) . . . . ?
C40 C04D C049 C03C -178.2(9) . . . . ?
C31 C19 C052 C03E -2(2) . . . . ?
C25 C19 C052 C03E -172.9(13) . . . . ?
C02I C03E C052 C19 -1.8(17) . . . . ?
C03R C03E C052 C19 173.9(11) . . . . ?
Ti04 O011 C054 O02A 2(2) . . . . ?
Ti04 O011 C054 C05Q -179.1(10) . . . . ?
Na0A O02A C054 O011 104.5(10) . . . . ?
Na0A O02A C054 C05Q -73.9(12) . . . . ?
C04M C04Z C055 C04O -0.1(17) . . . . ?
C04M C04Z C055 C34 -174.2(11) . . . . ?
C03T C04O C055 C04Z 1.3(16) . . . . ?
C03T C04O C055 C34 175.5(11) . . . . ?
C45 C34 C055 C04Z 118.5(13) . . . . ?
C37 C34 C055 C04Z -3.9(19) . . . . ?
C32 C34 C055 C04Z -126.6(12) . . . . ?
C45 C34 C055 C04O -55.4(17) . . . . ?
C37 C34 C055 C04O -177.7(12) . . . . ?
C32 C34 C055 C04O 59.5(15) . . . . ?
Na0B O01X C058 O017 105.7(11) . . . . ?
Na0B O01X C058 C065 -73.0(13) . . . . ?
Ti05 O017 C058 O01X -10(2) . . . . ?
Ti05 O017 C058 C065 169.0(11) . . . . ?
